data_7716722
loop_
_publ_author_name
'Bustamante-Fern&#xe1;ndez, Janire'
'Ruiz-Bilbao, Estibaliz'
'Rodr&#xed;guez-Esteban, Corina'
'Gonidec, Mathieu'
'Garc&#xed;a, Jos&#xe9; A'
'Lezama, Luis'
'Guti&#xe9;rrez-Zorrilla, Juan M'
'Oyarzabal, Itziar'
'Artetxe, Be&#xf1;at'

_publ_section_title
;
 Effect of the heteroatom on the magnetic and luminescence properties of
 hybrid lanthanide-substituted Keggin-type polyoxometalates.
;
_journal_issue 32
_journal_name_full 'Dalton transactions (Cambridge, England : 2003)'
_journal_page_first 13330
_journal_page_last 13334
_journal_paper_doi 10.1039/d4dt01379d
_journal_volume 53
_journal_year 2024
_chemical_formula_moiety 'C20 H22 Br2 Er Ge K3.7 N2 O50.333 W11, 5.767(O)'
_chemical_formula_sum 'C20 H50 Br2 Er Ge K5 N2 O57 W11'
_chemical_formula_weight 3848.14
_space_group_IT_number 2
_space_group_name_Hall '-P 1'
_space_group_name_H-M_alt 'P -1'
_symmetry_cell_setting triclinic
_symmetry_Int_Tables_number 2
_symmetry_space_group_name_Hall '-P 1'
_symmetry_space_group_name_H-M 'P -1'
_atom_sites_solution_hydrogens geom
_atom_sites_solution_primary iterative
_audit_creation_date 2024-04-23T17:09:34-00:00
_audit_creation_method 'WinGX routine CIF_UPDATE'
_audit_update_record
;
2024-04-26 deposited with the CCDC.	2024-07-25 downloaded from the CCDC.
;
_cell_angle_alpha 114.1567(13)
_cell_angle_beta 95.6577(11)
_cell_angle_gamma 103.6855(12)
_cell_formula_units_Z 6
_cell_length_a 21.8082(3)
_cell_length_b 24.7252(4)
_cell_length_c 28.3218(4)
_cell_measurement_reflns_used 57020
_cell_measurement_temperature 170.00(10)
_cell_measurement_theta_max 29.774
_cell_measurement_theta_min 1.923
_cell_volume 13205.6(4)
_computing_cell_refinement 'CrysAlisPro 1.171.42.33a (Rigaku OD, 2021)'
_computing_data_collection 'CrysAlisPro 1.171.42.33a (Rigaku OD, 2021)'
_computing_data_reduction 'CrysAlisPro 1.171.42.33a (Rigaku OD, 2021)'
_computing_molecular_graphics 'Olex2 1.5 (Dolomanov et al., 2009)'
_computing_publication_material 'Olex2 1.5 (Dolomanov et al., 2009)'
_computing_structure_refinement 'SHELXL 2018/3 (Sheldrick, 2015)'
_computing_structure_solution 'olex2.solve 1.5 (Bourhis et al., 2015)'
_diffrn_ambient_environment N~2~
_diffrn_ambient_temperature 170.00(10)
_diffrn_detector 'Hybrid Pixel Array Detector'
_diffrn_detector_area_resol_mean 10
_diffrn_detector_type HyPix
_diffrn_measured_fraction_theta_full 0.999
_diffrn_measured_fraction_theta_max 0.999
_diffrn_measurement_device 'four-circle diffractometer'
_diffrn_measurement_device_type 'SuperNova, Dual, Cu at home/near, HyPix'
_diffrn_measurement_method '\w scans'
_diffrn_orient_matrix_type 'CrysAlisPro convention (1999,Acta A55,543-557)'
_diffrn_orient_matrix_UB_11 0.0162814
_diffrn_orient_matrix_UB_12 0.0087755
_diffrn_orient_matrix_UB_13 -0.0174441
_diffrn_orient_matrix_UB_21 0.0078427
_diffrn_orient_matrix_UB_22 -0.0283025
_diffrn_orient_matrix_UB_23 -0.0099582
_diffrn_orient_matrix_UB_31 -0.0291753
_diffrn_orient_matrix_UB_32 -0.0145553
_diffrn_orient_matrix_UB_33 -0.0197078
_diffrn_radiation_monochromator mirror
_diffrn_radiation_probe x-ray
_diffrn_radiation_type 'Mo K\a'
_diffrn_radiation_wavelength 0.71073
_diffrn_reflns_av_R_equivalents 0.1059
_diffrn_reflns_av_unetI/netI 0.189
_diffrn_reflns_Laue_measured_fraction_full 0.999
_diffrn_reflns_Laue_measured_fraction_max 0.999
_diffrn_reflns_limit_h_max 27
_diffrn_reflns_limit_h_min -27
_diffrn_reflns_limit_k_max 29
_diffrn_reflns_limit_k_min -30
_diffrn_reflns_limit_l_max 35
_diffrn_reflns_limit_l_min -35
_diffrn_reflns_number 162973
_diffrn_reflns_point_group_measured_fraction_full 0.999
_diffrn_reflns_point_group_measured_fraction_max 0.999
_diffrn_reflns_theta_full 25.242
_diffrn_reflns_theta_max 26.35
_diffrn_reflns_theta_min 1.851
_diffrn_source 'micro-focus sealed X-ray tube'
_diffrn_source_type 'SuperNova (Mo) X-ray Source'
_exptl_absorpt_coefficient_mu 16.815
_exptl_absorpt_correction_T_max 1
_exptl_absorpt_correction_T_min 0.03799
_exptl_absorpt_correction_type multi-scan
_exptl_absorpt_process_details
;
        CrysAlisPro 1.171.42.33a (Rigaku Oxford Diffraction, 2021)
        Empirical absorption correction using spherical harmonics,
        implemented in SCALE3 ABSPACK scaling algorithm.
;
_exptl_crystal_colour yellow
_exptl_crystal_density_diffrn 2.903
_exptl_crystal_description prism
_exptl_crystal_F_000 10314
_exptl_crystal_size_max 0.368
_exptl_crystal_size_mid 0.298
_exptl_crystal_size_min 0.162
_refine_diff_density_max 3.695
_refine_diff_density_min -3.498
_refine_diff_density_rms 0.441
_refine_ls_extinction_method none
_refine_ls_goodness_of_fit_ref 1.061
_refine_ls_hydrogen_treatment constr
_refine_ls_matrix_type full
_refine_ls_number_parameters 2256
_refine_ls_number_reflns 53837
_refine_ls_number_restraints 66
_refine_ls_restrained_S_all 1.063
_refine_ls_R_factor_all 0.1254
_refine_ls_R_factor_gt 0.07
_refine_ls_shift/su_max 0.001
_refine_ls_shift/su_mean 0
_refine_ls_structure_factor_coef Fsqd
_refine_ls_weighting_details 'w=1/[\s^2^(Fo^2^)+(0.0819P)^2^] where P=(Fo^2^+2Fc^2^)/3'
_refine_ls_weighting_scheme calc
_refine_ls_wR_factor_gt 0.1717
_refine_ls_wR_factor_ref 0.1977
_reflns_Friedel_coverage 0
_reflns_number_gt 32353
_reflns_number_total 53837
_reflns_threshold_expression 'I > 2\s(I)'
_cod_data_source_file d4dt01379d2.cif
_cod_data_source_block b20220220_jber2dumo_auto
_cod_depositor_comments 'Adding full bibliography for 7716716--7716725.cif.'
_cod_original_cell_volume 13205.5(3)
_cod_database_code 7716722

loop_
_symmetry_equiv_pos_as_xyz
'x, y, z'
'-x, -y, -z'

loop_
_atom_site_label
_atom_site_type_symbol
_atom_site_fract_x
_atom_site_fract_y
_atom_site_fract_z
_atom_site_U_iso_or_equiv
_atom_site_adp_type
_atom_site_occupancy
_atom_site_site_symmetry_order
_atom_site_calc_flag
_atom_site_refinement_flags_posn
_atom_site_refinement_flags_adp
_atom_site_refinement_flags_occupancy
_atom_site_disorder_assembly
_atom_site_disorder_group
W2A W 0.20082(4) 1.05773(4) 0.19242(3) 0.02733(18) Uani 1 1 d . . . . .
W3A W 0.19611(3) 1.04192(3) 0.30198(3) 0.02333(17) Uani 1 1 d . . . . .
W4A W 0.42606(4) 1.05991(4) 0.33287(3) 0.0331(2) Uani 1 1 d . . . . .
W5A W 0.43030(4) 1.07783(4) 0.21152(3) 0.0392(2) Uani 1 1 d . . . . .
W6A W 0.30830(4) 0.99139(4) 0.10474(3) 0.0394(2) Uani 1 1 d . . . . .
W7A W 0.16474(4) 0.88415(4) 0.11286(3) 0.0309(2) Uani 1 1 d . . . . .
W8A W 0.16076(4) 0.86756(4) 0.22441(3) 0.02863(19) Uani 1 1 d . . . . .
W9A W 0.29890(4) 0.95718(4) 0.33941(3) 0.0311(2) Uani 1 1 d . . . . .
W10A W 0.40080(4) 0.90362(4) 0.26475(4) 0.0417(2) Uani 1 1 d . . . . .
W11A W 0.40579(4) 0.92193(4) 0.14089(4) 0.0459(3) Uani 1 1 d . . . . .
W12A W 0.26107(4) 0.81196(4) 0.14799(3) 0.0371(2) Uani 1 1 d . . . . .
W2B W 0.21431(3) 0.34040(4) 0.12627(3) 0.02255(17) Uani 1 1 d . . . . .
W3B W 0.26723(3) 0.48418(4) 0.14248(3) 0.02207(17) Uani 1 1 d . . . . .
W4B W 0.15444(4) 0.55980(4) 0.28444(3) 0.02534(18) Uani 1 1 d . . . . .
W5B W 0.09529(4) 0.40071(4) 0.26751(3) 0.02508(18) Uani 1 1 d . . . . .
W6B W 0.04831(4) 0.28008(4) 0.14550(3) 0.02608(18) Uani 1 1 d . . . . .
W7B W 0.06218(3) 0.30893(3) 0.02851(3) 0.02307(17) Uani 1 1 d . . . . .
W8B W 0.11777(3) 0.45472(3) 0.04387(3) 0.02141(17) Uani 1 1 d . . . . .
W9B W 0.16067(4) 0.58704(4) 0.17838(3) 0.02368(17) Uani 1 1 d . . . . .
W10B W 0.01621(4) 0.53681(4) 0.20170(3) 0.02530(18) Uani 1 1 d . . . . .
W11B W -0.04423(3) 0.37403(4) 0.18354(3) 0.02657(18) Uani 1 1 d . . . . .
W12B W -0.02965(3) 0.40510(4) 0.06593(3) 0.02337(17) Uani 1 1 d . . . . .
W2C W -0.26685(5) 0.84561(4) 0.38019(4) 0.0435(2) Uani 1 1 d . . . . .
W3C W -0.39789(4) 0.75474(5) 0.28781(4) 0.0422(2) Uani 1 1 d . . . . .
W4C W -0.31397(4) 0.57647(4) 0.23495(3) 0.0310(2) Uani 1 1 d . . . . .
W5C W -0.16900(4) 0.67850(4) 0.33817(3) 0.02714(18) Uani 1 1 d . . . . .
W6C W -0.10536(4) 0.82520(4) 0.35796(4) 0.0435(2) Uani 1 1 d . . . . .
W7C W -0.18823(6) 0.88615(6) 0.28023(6) 0.0732(4) Uani 1 1 d . . . . .
W8C W -0.32155(6) 0.79300(7) 0.18591(5) 0.0774(4) Uani 1 1 d . . . . .
W9C W -0.38649(4) 0.62927(6) 0.16016(3) 0.0509(3) Uani 1 1 d . . . . .
W10C W -0.24395(4) 0.60566(5) 0.14185(3) 0.0449(3) Uani 1 1 d . . . . .
W11C W -0.09523(4) 0.70826(4) 0.24670(3) 0.0331(2) Uani 1 1 d . . . . .
W12C W -0.17787(5) 0.77079(6) 0.16732(5) 0.0620(3) Uani 1 1 d . . . . .
Er1A Er 0.33361(4) 1.17205(4) 0.31121(3) 0.0261(2) Uani 1 1 d . . . . .
Er1B Er 0.28128(4) 0.46365(4) 0.26695(3) 0.02383(19) Uani 1 1 d . . . . .
Er1C Er -0.33921(4) 0.68883(4) 0.37454(3) 0.0259(2) Uani 1 1 d . . . . .
Br1A Br 0.58690(13) 1.33602(15) 0.19850(13) 0.0791(9) Uani 1 1 d . . . . .
Br2A Br 0.28331(15) 1.49167(11) 0.48392(9) 0.0677(9) Uani 1 1 d . . . . .
Br1B Br 0.61264(12) 0.45155(16) 0.38491(14) 0.0916(12) Uani 1 1 d . . . . .
Br2B Br 0.36219(12) 0.79712(11) 0.50029(9) 0.0573(7) Uani 1 1 d . . . . .
Br1C Br -0.08070(15) 0.65308(16) 0.56144(11) 0.0788(9) Uani 1 1 d . . . . .
Br2C Br -0.58900(11) 0.66016(12) 0.55011(9) 0.0579(7) Uani 1 1 d . . . . .
Ge1A Ge 0.29641(9) 0.97637(9) 0.22231(7) 0.0232(4) Uani 1 1 d . . . . .
Ge1B Ge 0.11095(8) 0.43176(8) 0.15829(7) 0.0176(4) Uani 1 1 d . . . . .
Ge1C Ge -0.25017(10) 0.73258(10) 0.26208(8) 0.0319(5) Uani 1 1 d . . . . .
K1 K 0.4948(9) 0.7815(9) 0.1844(7) 0.090(5) Uani 0.4 1 d . U P . .
K2 K 0.5550(7) 0.9505(8) 0.3680(7) 0.109(6) Uani 0.5 1 d . . P . .
K3 K 0.1071(3) 0.7649(3) -0.0441(3) 0.082(2) Uani 1 1 d . . . . .
K4 K 0.2597(6) 0.7699(5) 0.2617(4) 0.089(4) Uani 0.6 1 d . . P . .
K5 K 0.0987(2) 0.4457(3) -0.10786(18) 0.0468(13) Uani 1 1 d . . . . .
K6 K 0.1726(3) 0.2175(3) -0.0202(2) 0.0768(19) Uani 1 1 d . . . . .
K7 K 0.3380(5) 0.3462(6) -0.0456(4) 0.101(3) Uani 0.7 1 d . U P . .
K8 K 0.1697(2) 0.6217(2) 0.06097(17) 0.0427(12) Uani 1 1 d . . . . .
K9 K 0.0734(6) 0.8053(7) 0.3417(5) 0.121(6) Uani 0.6 1 d . . P . .
K10 K 0.0660(2) 0.6959(2) 0.16625(16) 0.0329(10) Uani 1 1 d . . . . .
K11 K -0.4051(11) 0.4196(12) 0.1128(9) 0.152(11) Uani 0.4 1 d . . P . .
K12 K -0.0141(3) 0.8707(3) 0.2604(3) 0.084(2) Uani 1 1 d . . . . .
K13 K 0.0115(9) 0.6587(9) 0.3416(6) 0.097(7) Uani 0.4 1 d . . P . .
K14 K -0.0229(6) 0.5062(5) 0.3214(4) 0.169(5) Uani 1 1 d . . . . .
K15 K -0.1528(8) 0.5282(8) 0.2384(8) 0.134(6) Uani 0.5 1 d . U P . .
O2A O 0.1445(6) 1.0696(6) 0.1528(5) 0.040(4) Uani 1 1 d . . . . .
O3A O 0.1373(6) 1.0464(5) 0.3397(5) 0.031(3) Uani 1 1 d . . . . .
O4A O 0.4953(6) 1.1086(7) 0.3808(6) 0.052(4) Uani 1 1 d . . . . .
O5A O 0.5029(7) 1.1330(7) 0.2206(6) 0.061(5) Uani 1 1 d . . . . .
O6A O 0.2926(8) 0.9974(7) 0.0466(5) 0.052(4) Uani 1 1 d . . . . .
O7A O 0.1042(7) 0.8542(6) 0.0565(5) 0.044(4) Uani 1 1 d . . . . .
O8A O 0.0957(6) 0.8263(6) 0.2400(5) 0.037(3) Uani 1 1 d . . . . .
O9A O 0.2775(7) 0.9456(6) 0.3926(5) 0.042(4) Uani 1 1 d . . . . .
O10A O 0.4446(7) 0.8560(7) 0.2675(6) 0.061(5) Uani 1 1 d . . . . .
O11A O 0.4515(8) 0.8778(8) 0.1049(7) 0.076(6) Uani 1 1 d . . . . .
O12A O 0.2651(7) 0.7370(6) 0.1128(5) 0.047(4) Uani 1 1 d . . . . .
O13A O 0.2508(6) 1.1341(5) 0.2346(4) 0.030(3) Uani 1 1 d . . . . .
O14A O 0.1512(5) 1.0513(6) 0.2446(5) 0.027(3) Uani 1 1 d . . . . .
O15A O 0.2489(5) 1.1187(5) 0.3366(4) 0.023(3) Uani 1 1 d . . . . .
O16A O 0.3775(6) 1.1088(5) 0.3364(5) 0.028(3) Uani 1 1 d . . . . .
O17A O 0.3795(6) 1.1208(6) 0.2440(5) 0.039(4) Uani 1 1 d . . . . .
O18A O 0.2611(6) 1.0397(6) 0.1488(5) 0.032(3) Uani 1 1 d . . . . .
O19A O 0.1596(6) 0.9626(6) 0.1524(5) 0.031(3) Uani 1 1 d . . . . .
O20A O 0.1557(5) 0.9472(6) 0.2548(4) 0.028(3) Uani 1 1 d . . . . .
O21A O 0.2525(5) 1.0104(5) 0.3350(5) 0.026(3) Uani 1 1 d . . . . .
O22A O 0.4515(6) 1.0592(7) 0.2704(5) 0.040(4) Uani 1 1 d . . . . .
O23A O 0.3876(6) 1.0603(6) 0.1408(5) 0.040(4) Uani 1 1 d . . . . .
O24A O 0.2386(6) 0.9204(6) 0.0918(5) 0.039(4) Uani 1 1 d . . . . .
O25A O 0.1154(6) 0.8516(6) 0.1544(5) 0.033(3) Uani 1 1 d . . . . .
O26A O 0.2304(6) 0.8906(5) 0.2828(5) 0.028(3) Uani 1 1 d . U . . .
O27A O 0.3766(6) 1.0244(5) 0.3747(5) 0.028(3) Uani 1 1 d . . . . .
O28A O 0.4555(6) 0.9808(7) 0.3119(6) 0.049(4) Uani 1 1 d . . . . .
O29A O 0.4632(7) 1.0032(6) 0.1694(6) 0.053(4) Uani 1 1 d . . . . .
O30A O 0.3619(6) 0.9386(6) 0.0873(5) 0.039(4) Uani 1 1 d . . . . .
O31A O 0.1978(6) 0.8123(6) 0.0969(5) 0.036(3) Uani 1 1 d . . . . .
O32A O 0.1931(6) 0.7980(6) 0.1838(5) 0.038(3) Uani 1 1 d . . . . .
O33A O 0.3519(6) 0.9024(6) 0.3181(5) 0.039(4) Uani 1 1 d . . . . .
O34A O 0.4237(6) 0.9181(7) 0.2075(5) 0.043(4) Uani 1 1 d . . . . .
O35A O 0.3271(6) 0.8566(6) 0.1261(5) 0.042(4) Uani 1 1 d . . . . .
O36A O 0.3209(7) 0.8426(6) 0.2132(5) 0.043(4) Uani 1 1 d . . . . .
O37A O 0.2591(6) 1.0328(6) 0.2441(4) 0.026(3) Uani 1 1 d . . . . .
O38A O 0.3429(5) 0.9749(5) 0.2747(5) 0.024(3) Uani 1 1 d . U . . .
O39A O 0.3475(5) 0.9886(6) 0.1818(4) 0.029(3) Uani 1 1 d . . . . .
O40A O 0.2373(5) 0.9035(5) 0.1860(4) 0.023(3) Uani 1 1 d . U . . .
O2B O 0.2389(6) 0.2762(6) 0.0917(4) 0.027(3) Uani 1 1 d . . . . .
O3B O 0.3261(5) 0.5181(6) 0.1173(5) 0.028(3) Uani 1 1 d . . . . .
O4B O 0.1763(6) 0.6136(6) 0.3512(5) 0.034(3) Uani 1 1 d . . . . .
O5B O 0.0947(6) 0.3977(6) 0.3273(5) 0.030(3) Uani 1 1 d . . . . .
O6B O 0.0295(6) 0.2018(6) 0.1270(5) 0.038(3) Uani 1 1 d . . . . .
O7B O 0.0478(6) 0.2410(5) -0.0272(5) 0.027(3) Uani 1 1 d . . . . .
O8B O 0.1355(6) 0.4813(5) -0.0016(4) 0.026(3) Uani 1 1 d . . . . .
O9B O 0.1934(6) 0.6543(5) 0.1738(5) 0.033(3) Uani 1 1 d . . . . .
O10B O -0.0454(6) 0.5705(6) 0.2096(5) 0.029(3) Uani 1 1 d . . . . .
O11B O -0.1242(6) 0.3578(7) 0.1874(5) 0.042(4) Uani 1 1 d . . . . .
O12B O -0.1042(6) 0.3994(6) 0.0351(4) 0.034(3) Uani 1 1 d . . . . .
O13B O 0.2601(5) 0.3687(6) 0.1905(5) 0.026(3) Uani 1 1 d . . . . .
O14B O 0.2707(5) 0.3997(6) 0.1079(5) 0.026(3) Uani 1 1 d . . . . .
O15B O 0.3121(5) 0.5005(5) 0.2047(5) 0.029(3) Uani 1 1 d . . . . .
O16B O 0.2203(5) 0.5304(6) 0.2736(4) 0.031(3) Uani 1 1 d . . . . .
O17B O 0.1761(6) 0.4091(6) 0.2606(4) 0.028(3) Uani 1 1 d . . . . .
O18B O 0.1348(5) 0.3009(5) 0.1423(4) 0.022(3) Uani 1 1 d . . . . .
O19B O 0.1445(6) 0.3225(6) 0.0610(4) 0.028(3) Uani 1 1 d . . . . .
O20B O 0.1957(5) 0.4560(5) 0.0760(4) 0.023(3) Uani 1 1 d . . . . .
O21B O 0.2258(6) 0.5471(5) 0.1708(5) 0.028(3) Uani 1 1 d . . . . .
O22B O 0.1019(5) 0.4856(5) 0.2862(4) 0.022(3) Uani 1 1 d . . . . .
O23B O 0.0681(5) 0.3096(6) 0.2210(4) 0.025(3) Uani 1 1 d . . . . .
O24B O 0.0316(6) 0.2809(5) 0.0782(4) 0.026(3) Uani 1 1 d . . . . .
O25B O 0.0938(5) 0.3663(6) -0.0016(4) 0.026(3) Uani 1 1 d . . . . .
O26B O 0.1248(5) 0.5310(5) 0.1051(4) 0.023(3) Uani 1 1 d . . . . .
O27B O 0.1816(6) 0.6168(5) 0.2545(4) 0.026(3) Uani 1 1 d . . . . .
O28B O 0.0640(6) 0.5746(5) 0.2706(4) 0.024(3) Uani 1 1 d . . . . .
O29B O -0.0038(5) 0.3871(7) 0.2496(4) 0.033(3) Uani 1 1 d . . . . .
O30B O -0.0369(6) 0.2918(6) 0.1516(5) 0.031(3) Uani 1 1 d . . . . .
O31B O -0.0210(5) 0.3269(5) 0.0186(4) 0.022(3) Uani 1 1 d . . . . .
O32B O 0.0233(5) 0.4434(6) 0.0309(4) 0.024(3) Uani 1 1 d . . . . .
O33B O 0.0762(6) 0.5940(5) 0.1848(4) 0.026(3) Uani 1 1 d . . . . .
O34B O -0.0211(5) 0.4611(6) 0.2066(4) 0.026(3) Uani 1 1 d . . . . .
O35B O -0.0495(6) 0.3713(6) 0.1131(5) 0.030(3) Uani 1 1 d . . . . .
O36B O -0.0093(6) 0.4840(6) 0.1249(5) 0.032(3) Uani 1 1 d . . . . .
O37B O 0.1878(5) 0.4283(5) 0.1617(4) 0.021(3) Uani 1 1 d . . . . .
O38B O 0.0642(5) 0.3836(5) 0.1809(4) 0.023(3) Uani 1 1 d . . . . .
O39B O 0.1092(6) 0.5081(6) 0.1954(4) 0.025(3) Uani 1 1 d . . . . .
O40B O 0.0722(5) 0.4075(5) 0.0922(4) 0.022(3) Uani 1 1 d . . . . .
O2C O -0.2498(8) 0.9193(7) 0.4323(7) 0.062(5) Uani 1 1 d . . . . .
O3C O -0.4729(7) 0.7661(8) 0.2767(6) 0.054(4) Uani 1 1 d . . . . .
O4C O -0.3372(6) 0.5032(6) 0.2311(5) 0.043(4) Uani 1 1 d . . . . .
O5C O -0.1428(6) 0.6389(7) 0.3704(5) 0.041(4) Uani 1 1 d . . . . .
O6C O -0.0449(7) 0.8839(7) 0.4071(6) 0.063(5) Uani 1 1 d . . . . .
O7C O -0.1534(10) 0.9654(9) 0.3029(8) 0.095(7) Uani 1 1 d . . . . .
O8C O -0.3705(10) 0.8131(10) 0.1506(8) 0.090(6) Uani 1 1 d . U . . .
O9C O -0.4607(7) 0.5914(9) 0.1138(5) 0.067(5) Uani 1 1 d . . . . .
O10C O -0.2215(7) 0.5608(8) 0.0859(5) 0.061(5) Uani 1 1 d . . . . .
O11C O -0.0262(6) 0.6995(7) 0.2254(5) 0.044(4) Uani 1 1 d . . . . .
O12C O -0.1358(8) 0.7730(10) 0.1195(7) 0.081(6) Uani 1 1 d . . . . .
O13C O -0.2923(6) 0.7990(6) 0.4118(5) 0.036(3) Uani 1 1 d . . . . .
O14C O -0.3540(7) 0.8350(7) 0.3470(6) 0.052(4) Uani 1 1 d . . . . .
O15C O -0.4103(6) 0.7136(6) 0.3263(5) 0.037(3) Uani 1 1 d . . . . .
O16C O -0.3449(5) 0.6223(5) 0.2887(5) 0.027(3) Uani 1 1 d . . . . .
O17C O -0.2337(6) 0.6998(5) 0.3656(5) 0.030(3) Uani 1 1 d . . . . .
O18C O -0.1827(7) 0.8354(6) 0.3828(5) 0.043(4) Uani 1 1 d . . . . .
O19C O -0.2372(8) 0.8783(8) 0.3274(7) 0.068(5) Uani 1 1 d . . . . .
O20C O -0.3604(8) 0.7924(8) 0.2395(6) 0.058(4) Uani 1 1 d . U . . .
O21C O -0.4059(7) 0.6799(7) 0.2230(5) 0.047(4) Uani 1 1 d . . . . .
O22C O -0.2267(6) 0.6103(5) 0.2736(5) 0.029(3) Uani 1 1 d . . . . .
O23C O -0.1081(6) 0.7622(6) 0.3814(5) 0.038(3) Uani 1 1 d . U . . .
O24C O -0.1245(7) 0.8639(6) 0.3147(6) 0.052(4) Uani 1 1 d . . . . .
O25C O -0.2615(8) 0.8774(9) 0.2288(8) 0.075(6) Uani 1 1 d . . . . .
O26C O -0.3518(7) 0.7046(8) 0.1532(6) 0.054(4) Uani 1 1 d . . . . .
O27C O -0.3872(5) 0.5669(6) 0.1823(5) 0.037(4) Uani 1 1 d . . . . .
O28C O -0.2725(6) 0.5511(6) 0.1698(5) 0.038(4) Uani 1 1 d . . . . .
O29C O -0.1021(6) 0.6684(6) 0.2902(4) 0.028(3) Uani 1 1 d . . . . .
O30C O -0.0543(6) 0.7915(7) 0.3092(5) 0.046(4) Uani 1 1 d . . . . .
O31C O -0.1478(8) 0.8565(9) 0.2179(7) 0.076(5) Uani 1 1 d . U . . .
O32C O -0.2544(8) 0.7826(8) 0.1434(6) 0.064(5) Uani 1 1 d . U . . .
O33C O -0.3341(7) 0.5921(9) 0.1118(6) 0.066(5) Uani 1 1 d . . . . .
O34C O -0.1616(6) 0.6411(6) 0.1922(5) 0.031(3) Uani 1 1 d . . . . .
O35C O -0.1176(7) 0.7554(7) 0.2100(5) 0.046(4) Uani 1 1 d . . . . .
O36C O -0.2214(8) 0.6836(7) 0.1403(6) 0.054(4) Uani 1 1 d . . . . .
O37C O -0.2976(6) 0.7540(6) 0.3069(5) 0.031(3) Uani 1 1 d . . . . .
O38C O -0.1767(6) 0.7348(6) 0.2912(4) 0.028(3) Uani 1 1 d . . . . .
O39C O -0.2866(6) 0.6582(7) 0.2137(5) 0.040(4) Uani 1 1 d . . . . .
O40C O -0.2363(7) 0.7807(7) 0.2309(6) 0.045(4) Uani 1 1 d . . . . .
O1LA O 0.4496(6) 1.2186(6) 0.3401(5) 0.037(3) Uani 1 1 d . . . . .
O2LA O 0.3624(6) 1.2448(6) 0.2825(5) 0.034(3) Uani 1 1 d . . . . .
O3LA O 0.2622(5) 1.2294(5) 0.3335(4) 0.023(3) Uani 1 1 d . . . . .
O4LA O 0.3641(6) 1.2397(5) 0.4029(5) 0.030(3) Uani 1 1 d . . . . .
O1LB O 0.3093(6) 0.4088(6) 0.3128(5) 0.030(3) Uani 1 1 d . . . . .
O2LB O 0.3794(5) 0.4494(6) 0.2512(4) 0.029(3) Uani 1 1 d . . . . .
O3LB O 0.3571(6) 0.5556(6) 0.3200(4) 0.029(3) Uani 1 1 d . . . . .
O4LB O 0.2557(6) 0.4996(6) 0.3550(5) 0.034(3) Uani 1 1 d . . . . .
O1LC O -0.3135(6) 0.5965(6) 0.3723(5) 0.038(3) Uani 1 1 d . . . . .
O2LC O -0.2933(6) 0.7125(5) 0.4579(4) 0.025(3) Uani 1 1 d . . . . .
O3LC O -0.4053(6) 0.7328(6) 0.4273(5) 0.028(3) Uani 1 1 d . . . . .
O4LC O -0.4317(6) 0.6097(6) 0.3647(5) 0.029(3) Uani 1 1 d . . . . .
O1W O 0.0976(6) 0.7033(6) 0.0790(5) 0.037(3) Uiso 1 1 d . . . . .
O2W O 0.0209(6) 0.5770(6) 0.0739(5) 0.034(3) Uiso 1 1 d . . . . .
O3W O 0.2261(8) 0.3441(8) -0.0144(7) 0.071(5) Uiso 1 1 d . . . . .
O4W O 0.2882(11) 0.2159(11) -0.0449(8) 0.106(7) Uiso 1 1 d . . . . .
O5W O 0.1080(12) 0.1608(12) 0.0363(10) 0.034(6) Uiso 0.5 1 d . . P . .
O6W O 0.1353(14) 0.0926(14) -0.0805(11) 0.090(9) Uiso 0.7 1 d . . P . .
O7W O -0.0072(13) 0.8457(13) 0.1568(10) 0.040(7) Uiso 0.5 1 d . . P . .
O8W O 0.1280(8) 0.7264(8) 0.2748(6) 0.068(5) Uiso 1 1 d . . . . .
O9W O 0.1717(12) 0.8403(12) 0.3498(9) 0.124(9) Uiso 1 1 d . . . . .
O10W O 0.2561(15) 0.7432(15) 0.3591(12) 0.056(9) Uiso 0.5 1 d . . P . .
O11W O -0.0614(7) 0.6740(7) 0.1115(5) 0.046(4) Uiso 1 1 d . . . . .
O12W O 0.484(2) 1.014(2) 0.4377(17) 0.107(15) Uiso 0.5 1 d . . P . .
O13W O 0.604(2) 1.076(2) 0.3677(19) 0.126(17) Uiso 0.5 1 d . . P . .
O14W O -0.3967(17) 0.4668(17) 0.0507(13) 0.073(11) Uiso 0.5 1 d . . P . .
O15W O 0.672(2) 1.030(2) 0.4536(19) 0.125(17) Uiso 0.5 1 d . . P . .
O16W O 0.3611(15) 0.7224(15) 0.1810(12) 0.059(9) Uiso 0.5 1 d . . P . .
O17W O 0.2925(15) 0.6108(15) 0.0939(12) 0.057(9) Uiso 0.5 1 d . . P . .
O18W O 0.5004(10) 0.8423(10) 0.3795(8) 0.097(7) Uiso 1 1 d . . . . .
O19W O 0.3550(10) 0.3420(10) 0.0483(8) 0.096(7) Uiso 1 1 d . . . . .
O20W O 0.077(3) 0.766(3) 0.417(2) 0.15(2) Uiso 0.5 1 d . . P . .
O21W O -0.0233(11) 0.6508(11) 0.4357(8) 0.106(7) Uiso 1 1 d . . . . .
O22W O 0.6539(17) 0.9371(17) 0.3126(14) 0.076(11) Uiso 0.5 1 d . . P . .
O23W O -0.5331(14) 0.3289(14) 0.0900(11) 0.152(11) Uiso 1 1 d . . . . .
O24W O -0.1131(14) 0.3978(14) 0.3073(11) 0.098(10) Uiso 0.7 1 d . . P . .
O25W O 0.1844(14) 0.5303(14) -0.1372(11) 0.053(8) Uiso 0.5 1 d . . P . .
O26W O 0.0963(19) 0.9330(19) 0.3578(15) 0.090(13) Uiso 0.5 1 d . . P . .
O27W O -0.001(2) 0.993(2) 0.3141(17) 0.105(14) Uiso 0.5 1 d . . P . .
O28W O 0.2066(16) 0.7364(16) -0.0070(13) 0.065(10) Uiso 0.5 1 d . . P . .
O29W O -0.340(2) 0.328(2) 0.0935(16) 0.099(14) Uiso 0.5 1 d . . P . .
O30W O 0.456(2) 0.327(2) -0.0385(16) 0.095(13) Uiso 0.5 1 d . . P . .
O31W O 0.458(4) 0.659(4) 0.120(3) 0.11(2) Uiso 0.3 1 d . . P . .
O32W O -0.2487(14) 0.4619(14) 0.2725(11) 0.052(8) Uiso 0.5 1 d . . P . .
N1A N 0.2882(7) 1.2210(7) 0.1896(6) 0.031(4) Uiso 1 1 d . . . . .
H1A H 0.297236 1.208747 0.218529 0.037 Uiso 1 1 calc R U . . .
N2A N 0.1726(7) 1.2326(7) 0.2635(5) 0.028(4) Uiso 1 1 d . . . . .
H2A H 0.201249 1.20983 0.271364 0.033 Uiso 1 1 calc R U . . .
N1B N 0.4576(7) 0.5034(7) 0.2055(5) 0.025(3) Uiso 1 1 d . . . . .
H1B H 0.413004 0.489754 0.210904 0.03 Uiso 1 1 calc R U . . .
N2B N 0.4032(7) 0.6260(7) 0.2731(6) 0.030(4) Uiso 1 1 d . . . . .
H2B H 0.37537 0.586514 0.271392 0.036 Uiso 1 1 calc R U . . .
N1C N -0.2247(7) 0.8320(7) 0.5216(6) 0.030(4) Uiso 1 1 d . . . . .
H1C H -0.253858 0.798324 0.48746 0.036 Uiso 1 1 calc R U . . .
N2C N -0.3736(7) 0.8510(7) 0.4984(6) 0.028(4) Uiso 1 1 d . . . . .
H2C H -0.365245 0.820822 0.46519 0.033 Uiso 1 1 calc R U . . .
C1A C 0.4876(9) 1.2452(10) 0.3221(9) 0.042(6) Uani 1 1 d . . . . .
H1AA H 0.532077 1.253457 0.336062 0.05 Uiso 1 1 calc R U . . .
C2A C 0.4747(10) 1.2654(10) 0.2830(8) 0.037(5) Uiso 1 1 d . . . . .
C3A C 0.4128(9) 1.2641(9) 0.2645(7) 0.029(4) Uiso 1 1 d . . . . .
C4A C 0.4051(9) 1.2829(9) 0.2240(7) 0.028(4) Uiso 1 1 d . . . . .
C5A C 0.4549(10) 1.3036(10) 0.2040(8) 0.044(6) Uiso 1 1 d . . . . .
H5A H 0.447973 1.315821 0.176737 0.053 Uiso 1 1 calc R U . . .
C6A C 0.5178(11) 1.3060(11) 0.2256(9) 0.049(6) Uiso 1 1 d . . . . .
C7A C 0.5258(11) 1.2890(10) 0.2640(8) 0.045(6) Uiso 1 1 d . . . . .
H7A H 0.568507 1.293139 0.279303 0.054 Uiso 1 1 calc R U . . .
C8A C 0.3386(9) 1.2825(9) 0.2043(8) 0.038(5) Uiso 1 1 d . . . . .
H8AA H 0.338274 1.290618 0.172803 0.045 Uiso 1 1 calc R U . . .
H8AB H 0.327364 1.31645 0.232168 0.045 Uiso 1 1 calc R U . . .
C9A C 0.2218(8) 1.2230(9) 0.1847(7) 0.028(4) Uiso 1 1 d . . . . .
H9AA H 0.192677 1.180146 0.171786 0.034 Uiso 1 1 calc R U . . .
H9AB H 0.212858 1.236682 0.157066 0.034 Uiso 1 1 calc R U . . .
C10A C 0.2039(8) 1.2659(8) 0.2357(6) 0.022(4) Uiso 1 1 d . . . . .
H10A H 0.243705 1.298749 0.260099 0.026 Uiso 1 1 calc R U . . .
H10B H 0.174538 1.286544 0.226018 0.026 Uiso 1 1 calc R U . . .
C11A C 0.1614(8) 1.2783(8) 0.3166(7) 0.027(4) Uiso 1 1 d . . . . .
H11A H 0.140224 1.306553 0.309914 0.032 Uiso 1 1 calc R U . . .
H11B H 0.131637 1.254248 0.330296 0.032 Uiso 1 1 calc R U . . .
C12A C 0.2233(8) 1.3169(8) 0.3585(7) 0.024(4) Uiso 1 1 d . . . . .
C13A C 0.2691(8) 1.2873(8) 0.3658(7) 0.023(4) Uiso 1 1 d . . . . .
C14A C 0.3191(8) 1.3230(8) 0.4141(6) 0.018(4) Uiso 1 1 d . . . . .
C15A C 0.3225(10) 1.3832(10) 0.4467(8) 0.039(5) Uiso 1 1 d . . . . .
H15A H 0.356504 1.407399 0.477476 0.046 Uiso 1 1 calc R U . . .
C16A C 0.2791(10) 1.4078(10) 0.4358(8) 0.038(5) Uiso 1 1 d . . . . .
C17A C 0.2302(9) 1.3760(9) 0.3907(7) 0.035(5) Uiso 1 1 d . . . . .
H17A H 0.201599 1.396134 0.38268 0.042 Uiso 1 1 calc R U . . .
C18A C 0.3621(9) 1.2943(9) 0.4303(7) 0.029(4) Uiso 1 1 d . . . . .
H18A H 0.391046 1.318224 0.46402 0.034 Uiso 1 1 calc R U . . .
C19A C 0.2963(10) 1.1723(10) 0.1398(8) 0.041(5) Uiso 1 1 d . . . . .
H19A H 0.265468 1.131957 0.131278 0.061 Uiso 1 1 calc R U . . .
H19B H 0.340497 1.169884 0.144666 0.061 Uiso 1 1 calc R U . . .
H19C H 0.288188 1.183209 0.110612 0.061 Uiso 1 1 calc R U . . .
C20A C 0.1055(9) 1.1852(9) 0.2312(8) 0.038(5) Uiso 1 1 d . . . . .
H20A H 0.080375 1.175864 0.255217 0.057 Uiso 1 1 calc R U . . .
H20B H 0.111239 1.146827 0.205176 0.057 Uiso 1 1 calc R U . . .
H20C H 0.082445 1.202922 0.212633 0.057 Uiso 1 1 calc R U . . .
C1B C 0.3614(9) 0.4100(9) 0.3329(7) 0.030(5) Uani 1 1 d . . . . .
H1BA H 0.36053 0.393324 0.357781 0.036 Uiso 1 1 calc R U . . .
C2B C 0.4238(9) 0.4325(9) 0.3249(7) 0.033(5) Uiso 1 1 d . . . . .
C3B C 0.4287(8) 0.4480(8) 0.2808(7) 0.026(4) Uiso 1 1 d . . . . .
C4B C 0.4919(8) 0.4613(8) 0.2676(7) 0.023(4) Uiso 1 1 d . . . . .
C5B C 0.5448(9) 0.4634(9) 0.3007(7) 0.030(5) Uiso 1 1 d . . . . .
H5B H 0.586576 0.473908 0.293754 0.036 Uiso 1 1 calc R U . . .
C6B C 0.5384(9) 0.4509(10) 0.3433(8) 0.036(5) Uiso 1 1 d . . . . .
C7B C 0.4793(9) 0.4304(9) 0.3532(7) 0.031(5) Uiso 1 1 d . . . . .
H7B H 0.475772 0.414913 0.378874 0.037 Uiso 1 1 calc R U . . .
C8B C 0.4977(10) 0.4653(10) 0.2178(7) 0.036(5) Uiso 1 1 d . . . . .
H8BA H 0.483539 0.422621 0.18822 0.044 Uiso 1 1 calc R U . . .
H8BB H 0.543769 0.484351 0.219659 0.044 Uiso 1 1 calc R U . . .
C9B C 0.4871(9) 0.5692(8) 0.2410(7) 0.029(4) Uiso 1 1 d . . . . .
H9BA H 0.53021 0.583463 0.234245 0.035 Uiso 1 1 calc R U . . .
H9BB H 0.493399 0.575187 0.278157 0.035 Uiso 1 1 calc R U . . .
C10B C 0.4459(9) 0.6093(10) 0.2343(7) 0.034(5) Uiso 1 1 d . . . . .
H10C H 0.475317 0.648317 0.237229 0.041 Uiso 1 1 calc R U . . .
H10D H 0.418234 0.586758 0.19802 0.041 Uiso 1 1 calc R U . . .
C11B C 0.4415(9) 0.6667(9) 0.3300(7) 0.031(5) Uiso 1 1 d . . . . .
H11C H 0.460289 0.709954 0.335508 0.037 Uiso 1 1 calc R U . . .
H11D H 0.477249 0.65098 0.337283 0.037 Uiso 1 1 calc R U . . .
C12B C 0.3955(8) 0.6652(9) 0.3677(7) 0.027(4) Uiso 1 1 d . . . . .
C13B C 0.3571(8) 0.6093(9) 0.3609(7) 0.025(4) Uiso 1 1 d . . . . .
C14B C 0.3171(8) 0.6092(9) 0.3959(7) 0.026(4) Uiso 1 1 d . . . . .
C15B C 0.3183(9) 0.6652(9) 0.4378(7) 0.034(5) Uiso 1 1 d . . . . .
H15B H 0.292252 0.664976 0.462787 0.041 Uiso 1 1 calc R U . . .
C16B C 0.3553(10) 0.7176(10) 0.4423(8) 0.037(5) Uiso 1 1 d . . . . .
C17B C 0.3957(9) 0.7211(10) 0.4082(7) 0.034(5) Uiso 1 1 d . . . . .
H17B H 0.422256 0.759928 0.412351 0.041 Uiso 1 1 calc R U . . .
C18B C 0.2703(8) 0.5536(9) 0.3909(7) 0.027(4) Uiso 1 1 d . . . . .
H18B H 0.247797 0.559137 0.418828 0.032 Uiso 1 1 calc R U . . .
C19B C 0.4536(10) 0.4891(10) 0.1487(7) 0.040(5) Uiso 1 1 d . . . . .
H19D H 0.431924 0.515566 0.140323 0.06 Uiso 1 1 calc R U . . .
H19E H 0.428843 0.445243 0.126371 0.06 Uiso 1 1 calc R U . . .
H19F H 0.497281 0.496944 0.14203 0.06 Uiso 1 1 calc R U . . .
C20B C 0.3596(10) 0.6584(10) 0.2589(8) 0.041(5) Uiso 1 1 d . . . . .
H20D H 0.335024 0.671906 0.286417 0.062 Uiso 1 1 calc R U . . .
H20E H 0.329505 0.629586 0.224775 0.062 Uiso 1 1 calc R U . . .
H20F H 0.385658 0.694668 0.25611 0.062 Uiso 1 1 calc R U . . .
C1C C -0.2721(9) 0.5908(10) 0.4011(8) 0.038(5) Uani 1 1 d . . . . .
H1CA H -0.264033 0.551712 0.389282 0.045 Uiso 1 1 calc R U . . .
C2C C -0.2338(10) 0.6420(10) 0.4539(8) 0.039(5) Uiso 1 1 d . . . . .
C3C C -0.2460(9) 0.6980(9) 0.4783(7) 0.031(5) Uiso 1 1 d . . . . .
C4C C -0.2051(10) 0.7411(10) 0.5280(8) 0.037(5) Uiso 1 1 d . . . . .
C5C C -0.1561(10) 0.7271(10) 0.5514(8) 0.040(5) Uiso 1 1 d . . . . .
H5C H -0.129443 0.756976 0.585073 0.048 Uiso 1 1 calc R U . . .
C6C C -0.1459(9) 0.6709(10) 0.5265(8) 0.036(5) Uiso 1 1 d . . . . .
C7C C -0.1811(11) 0.6297(12) 0.4818(9) 0.054(6) Uiso 1 1 d . . . . .
H7C H -0.173798 0.590344 0.465952 0.064 Uiso 1 1 calc R U . . .
C8C C -0.2159(9) 0.8053(9) 0.5566(7) 0.034(5) Uiso 1 1 d . . . . .
H8CA H -0.254542 0.800453 0.571969 0.041 Uiso 1 1 calc R U . . .
H8CB H -0.178136 0.833728 0.586101 0.041 Uiso 1 1 calc R U . . .
C9C C -0.2544(9) 0.8828(10) 0.5415(8) 0.038(5) Uiso 1 1 d . . . . .
H9CA H -0.251825 0.903369 0.517899 0.045 Uiso 1 1 calc R U . . .
H9CB H -0.22868 0.914129 0.577235 0.045 Uiso 1 1 calc R U . . .
C10C C -0.3258(8) 0.8615(9) 0.5448(7) 0.030(5) Uiso 1 1 d . . . . .
H10E H -0.33383 0.822304 0.548364 0.036 Uiso 1 1 calc R U . . .
H10F H -0.332773 0.893304 0.577286 0.036 Uiso 1 1 calc R U . . .
C11C C -0.4413(9) 0.8257(9) 0.5028(8) 0.035(5) Uiso 1 1 d . . . . .
H11E H -0.44645 0.852914 0.538328 0.042 Uiso 1 1 calc R U . . .
H11F H -0.471467 0.828997 0.476298 0.042 Uiso 1 1 calc R U . . .
C12C C -0.4616(9) 0.7610(9) 0.4954(7) 0.027(4) Uiso 1 1 d . . . . .
C13C C -0.4454(8) 0.7158(8) 0.4535(6) 0.021(4) Uiso 1 1 d . . . . .
C14C C -0.4743(9) 0.6541(9) 0.4413(7) 0.028(4) Uiso 1 1 d . . . . .
C15C C -0.5168(9) 0.6372(9) 0.4714(7) 0.028(4) Uiso 1 1 d . . . . .
H15C H -0.535529 0.594762 0.463262 0.034 Uiso 1 1 calc R U . . .
C16C C -0.5299(10) 0.6826(10) 0.5117(8) 0.037(5) Uiso 1 1 d . . . . .
C17C C -0.5024(10) 0.7420(10) 0.5229(8) 0.041(5) Uiso 1 1 d . . . . .
H17C H -0.511872 0.773057 0.552003 0.049 Uiso 1 1 calc R U . . .
C18C C -0.4652(10) 0.6060(10) 0.3947(8) 0.039(5) Uiso 1 1 d . . . . .
H18C H -0.489867 0.564839 0.386663 0.046 Uiso 1 1 calc R U . . .
C19C C -0.1607(10) 0.8557(11) 0.5099(8) 0.048(6) Uiso 1 1 d . . . . .
H19G H -0.128993 0.883451 0.543352 0.073 Uiso 1 1 calc R U . . .
H19H H -0.165781 0.87853 0.489302 0.073 Uiso 1 1 calc R U . . .
H19I H -0.14566 0.820443 0.489547 0.073 Uiso 1 1 calc R U . . .
C20C C -0.3683(10) 0.9123(10) 0.4954(8) 0.042(5) Uiso 1 1 d . . . . .
H20G H -0.375874 0.942207 0.528086 0.062 Uiso 1 1 calc R U . . .
H20H H -0.400725 0.904772 0.464998 0.062 Uiso 1 1 calc R U . . .
H20I H -0.324972 0.929096 0.491017 0.062 Uiso 1 1 calc R U . . .
O33W O 0.2946(9) 0.4981(9) 0.0134(7) 0.086(6) Uiso 1 1 d . . . . .
O34W O 0.300(2) 0.822(2) -0.0049(17) 0.107(15) Uiso 0.5 1 d . . P . .
O35W O 0.863(3) 1.018(3) 0.472(2) 0.12(2) Uiso 0.4 1 d . . P . .
O36W O 0.377(3) 0.733(3) 0.058(3) 0.14(2) Uiso 0.4 1 d . . P . .
O37W O 0.469(4) 0.474(4) 0.023(4) 0.15(3) Uiso 0.3 1 d . . P . .
O38W O -0.0235(14) 0.7767(14) 0.4687(11) 0.158(11) Uiso 1 1 d . . . . .
O39W O 0.0219(12) 0.9783(12) 0.1891(9) 0.050(7) Uiso 0.6 1 d . . P . .
O40W O 0.0124(18) 0.8749(18) -0.0019(14) 0.079(11) Uiso 0.5 1 d . . P . .
O41W O 0.012(4) 0.982(4) 0.093(3) 0.13(3) Uiso 0.3 1 d . . P . .
O42W O -0.0058(19) 0.8963(19) 0.0867(15) 0.057(11) Uiso 0.4 1 d . . P . .
O43W O 0.197(2) 0.738(2) 0.4001(19) 0.091(16) Uiso 0.4 1 d . . P . .
O44W O 0.5622(9) 1.0138(9) 0.2599(7) 0.075(5) Uiso 1 1 d . . . . .
O45W O 0.3728(14) 0.8401(14) 0.3810(11) 0.153(11) Uiso 1 1 d . . . . .
O46W O 0.5955(18) 0.8903(18) 0.1074(15) 0.085(12) Uiso 0.5 1 d . . P . .
O47W O -0.007(2) 1.033(2) 0.4160(16) 0.097(13) Uiso 0.5 1 d . . P . .
O48W O 0.4643(16) 0.9716(16) 0.4789(13) 0.066(10) Uiso 0.5 1 d . . P . .
O49W O -0.240(2) 0.406(2) 0.4040(17) 0.111(15) Uiso 0.5 1 d . . P . .
O50W O 0.5762(17) 1.0249(17) 0.1308(13) 0.072(10) Uiso 0.5 1 d . . P . .
O51W O -0.1370(16) 0.9396(16) -0.0476(12) 0.087(10) Uiso 0.6 1 d . . P . .
O52W O -0.046(3) 1.081(3) 0.109(3) 0.10(2) Uiso 0.3 1 d . . P . .
O53W O -0.253(2) 0.356(2) 0.1924(16) 0.100(14) Uiso 0.5 1 d . . P . .
O54W O 0.562(2) 0.797(2) -0.0671(16) 0.100(14) Uiso 0.5 1 d . . P . .
O55W O 0.0935(18) 0.4881(18) 0.4279(14) 0.080(11) Uiso 0.5 1 d . . P . .
O56W O -0.160(2) 0.942(2) 0.1766(16) 0.100(14) Uiso 0.5 1 d . . P . .
O57W O -0.061(2) 1.032(2) 0.2565(17) 0.105(15) Uiso 0.5 1 d . . P . .
O58W O 0.429(3) 0.936(3) 0.008(2) 0.081(19) Uiso 0.3 1 d . . P . .
O59W O 0.440(2) 1.120(2) 0.086(2) 0.095(17) Uiso 0.4 1 d . . P . .
O60W O 0.370(3) 0.830(3) 0.736(2) 0.09(2) Uiso 0.3 1 d . . P . .
O61W O -0.0157(19) 0.8504(19) 0.5790(15) 0.090(13) Uiso 0.5 1 d . . P . .
O62W O 0 1 0.5 0.14(2) Uiso 0.6 2 d S . P . .
O63W O 0.065(3) 1.137(3) 0.335(2) 0.101(17) Uiso 0.4 1 d . . P . .
O64W O -0.203(2) 0.923(2) 0.002(2) 0.097(17) Uiso 0.4 1 d . . P . .
O65W O 0.713(3) 1.005(3) 0.268(3) 0.14(2) Uiso 0.4 1 d . . P . .
O66W O -0.044(3) 0.408(3) 0.441(3) 0.10(2) Uiso 0.3 1 d . . P . .
O67W O -0.215(4) 1.110(4) 0.302(3) 0.12(3) Uiso 0.3 1 d . . P . .
O68W O -0.290(4) 0.246(4) 0.204(3) 0.11(3) Uiso 0.3 1 d . . P . .

loop_
_atom_site_aniso_label
_atom_site_aniso_U_11
_atom_site_aniso_U_22
_atom_site_aniso_U_33
_atom_site_aniso_U_23
_atom_site_aniso_U_13
_atom_site_aniso_U_12
W2A 0.0298(4) 0.0195(4) 0.0271(4) 0.0080(3) -0.0024(3) 0.0057(3)
W3A 0.0214(4) 0.0182(4) 0.0275(4) 0.0076(3) 0.0021(3) 0.0072(3)
W4A 0.0244(4) 0.0256(5) 0.0378(5) 0.0029(4) -0.0026(4) 0.0126(4)
W5A 0.0312(5) 0.0297(5) 0.0437(5) 0.0054(4) 0.0140(4) 0.0048(4)
W6A 0.0466(5) 0.0325(5) 0.0310(5) 0.0088(4) 0.0126(4) 0.0065(4)
W7A 0.0338(4) 0.0199(4) 0.0267(4) 0.0034(3) -0.0013(3) 0.0032(4)
W8A 0.0307(4) 0.0166(4) 0.0322(4) 0.0075(3) 0.0020(3) 0.0044(3)
W9A 0.0371(5) 0.0215(4) 0.0317(5) 0.0088(4) -0.0018(4) 0.0134(4)
W10A 0.0365(5) 0.0299(5) 0.0489(6) 0.0042(4) -0.0017(4) 0.0224(4)
W11A 0.0378(5) 0.0356(6) 0.0482(6) 0.0003(4) 0.0160(4) 0.0146(4)
W12A 0.0380(5) 0.0202(5) 0.0416(5) 0.0027(4) 0.0038(4) 0.0112(4)
W2B 0.0254(4) 0.0236(4) 0.0213(4) 0.0085(3) 0.0053(3) 0.0148(3)
W3B 0.0213(4) 0.0234(4) 0.0222(4) 0.0094(3) 0.0031(3) 0.0101(3)
W4B 0.0280(4) 0.0269(4) 0.0189(4) 0.0048(3) 0.0018(3) 0.0160(3)
W5B 0.0245(4) 0.0317(5) 0.0241(4) 0.0135(3) 0.0071(3) 0.0149(3)
W6B 0.0277(4) 0.0240(4) 0.0284(4) 0.0122(3) 0.0060(3) 0.0104(3)
W7B 0.0256(4) 0.0204(4) 0.0197(4) 0.0049(3) 0.0019(3) 0.0098(3)
W8B 0.0236(4) 0.0219(4) 0.0193(4) 0.0082(3) 0.0027(3) 0.0107(3)
W9B 0.0275(4) 0.0198(4) 0.0211(4) 0.0053(3) 0.0011(3) 0.0114(3)
W10B 0.0269(4) 0.0277(4) 0.0224(4) 0.0074(3) 0.0042(3) 0.0179(3)
W11B 0.0207(4) 0.0328(5) 0.0292(4) 0.0143(4) 0.0068(3) 0.0120(3)
W12B 0.0210(4) 0.0249(4) 0.0215(4) 0.0070(3) 0.0002(3) 0.0101(3)
W2C 0.0536(6) 0.0274(5) 0.0627(6) 0.0232(5) 0.0372(5) 0.0202(4)
W3C 0.0439(5) 0.0625(7) 0.0552(6) 0.0431(5) 0.0320(4) 0.0378(5)
W4C 0.0221(4) 0.0339(5) 0.0272(4) 0.0037(4) 0.0060(3) 0.0096(4)
W5C 0.0215(4) 0.0272(5) 0.0285(4) 0.0085(4) 0.0060(3) 0.0072(3)
W6C 0.0386(5) 0.0253(5) 0.0565(6) 0.0090(4) 0.0240(4) 0.0041(4)
W7C 0.0896(9) 0.0654(8) 0.1298(11) 0.0752(8) 0.0846(8) 0.0545(7)
W8C 0.0809(8) 0.1408(13) 0.1091(10) 0.1085(10) 0.0730(7) 0.0872(9)
W9C 0.0326(5) 0.0998(9) 0.0333(5) 0.0330(5) 0.0146(4) 0.0335(5)
W10C 0.0300(5) 0.0743(7) 0.0299(5) 0.0171(5) 0.0136(4) 0.0240(5)
W11C 0.0282(4) 0.0345(5) 0.0393(5) 0.0154(4) 0.0161(4) 0.0133(4)
W12C 0.0637(7) 0.1011(10) 0.0825(8) 0.0727(7) 0.0550(6) 0.0578(7)
Er1A 0.0242(4) 0.0211(5) 0.0295(5) 0.0092(4) 0.0011(4) 0.0066(4)
Er1B 0.0228(4) 0.0260(5) 0.0223(4) 0.0084(4) 0.0035(3) 0.0117(4)
Er1C 0.0255(4) 0.0230(5) 0.0273(5) 0.0079(4) 0.0080(4) 0.0093(4)
Br1A 0.0547(16) 0.091(2) 0.120(2) 0.065(2) 0.0513(17) 0.0246(16)
Br2A 0.117(2) 0.0413(15) 0.0337(13) -0.0003(11) -0.0099(14) 0.0469(16)
Br1B 0.0348(14) 0.117(3) 0.146(3) 0.108(2) -0.0281(16) -0.0071(15)
Br2B 0.0664(16) 0.0396(14) 0.0452(14) -0.0028(11) 0.0116(12) 0.0205(12)
Br1C 0.086(2) 0.112(3) 0.0652(18) 0.0438(17) 0.0104(15) 0.073(2)
Br2C 0.0507(14) 0.0607(17) 0.0357(13) 0.0103(11) 0.0185(11) -0.0122(12)
Ge1A 0.0209(9) 0.0168(10) 0.0256(11) 0.0033(8) 0.0015(8) 0.0076(8)
Ge1B 0.0192(9) 0.0192(10) 0.0156(9) 0.0062(8) 0.0036(7) 0.0111(8)
Ge1C 0.0319(11) 0.0403(14) 0.0422(13) 0.0266(11) 0.0218(10) 0.0229(10)
K1 0.093(9) 0.112(10) 0.087(8) 0.049(7) 0.039(7) 0.051(7)
K2 0.082(10) 0.133(15) 0.119(13) 0.077(11) -0.017(9) 0.022(10)
K3 0.075(4) 0.075(5) 0.074(4) 0.017(4) 0.006(4) 0.017(4)
K4 0.087(8) 0.070(8) 0.073(7) 0.019(6) -0.024(6) 0.002(6)
K5 0.036(3) 0.082(4) 0.037(3) 0.033(3) 0.010(2) 0.029(3)
K6 0.099(5) 0.072(4) 0.068(4) 0.026(3) 0.026(4) 0.046(4)
K7 0.101(6) 0.176(8) 0.068(5) 0.074(5) 0.050(5) 0.067(6)
K8 0.058(3) 0.033(3) 0.025(2) 0.011(2) -0.007(2) 0.004(2)
K9 0.067(8) 0.105(11) 0.117(11) -0.017(8) -0.001(7) 0.030(7)
K10 0.035(2) 0.028(2) 0.028(2) 0.0068(19) 0.0038(19) 0.008(2)
K11 0.105(17) 0.13(2) 0.116(18) -0.026(15) -0.008(14) 0.014(15)
K12 0.093(5) 0.055(4) 0.119(6) 0.040(4) 0.064(4) 0.030(4)
K13 0.116(14) 0.116(15) 0.045(9) 0.005(9) -0.001(9) 0.079(13)
K14 0.234(13) 0.151(10) 0.147(9) 0.061(7) 0.116(9) 0.085(9)
K15 0.111(8) 0.100(9) 0.169(10) 0.022(7) 0.090(8) 0.038(7)
O2A 0.046(8) 0.033(9) 0.024(7) 0.007(6) -0.006(6) 0.001(7)
O3A 0.030(7) 0.016(7) 0.046(8) 0.009(6) 0.012(6) 0.011(6)
O4A 0.025(8) 0.039(9) 0.080(11) 0.015(8) 0.003(7) 0.010(7)
O5A 0.046(9) 0.046(10) 0.068(11) 0.013(9) 0.030(8) -0.012(8)
O6A 0.073(11) 0.037(9) 0.037(9) 0.018(7) 0.016(8) -0.003(8)
O7A 0.046(9) 0.016(7) 0.048(9) -0.001(7) -0.013(7) 0.006(7)
O8A 0.040(8) 0.025(8) 0.032(8) 0.003(6) 0.014(6) 0.003(6)
O9A 0.055(9) 0.032(9) 0.032(8) 0.012(7) -0.011(7) 0.012(7)
O10A 0.063(11) 0.048(10) 0.061(10) 0.000(8) -0.004(8) 0.049(9)
O11A 0.055(10) 0.062(12) 0.076(12) -0.011(9) 0.039(9) 0.027(9)
O12A 0.059(10) 0.033(9) 0.050(9) 0.012(7) 0.021(8) 0.025(8)
O13A 0.044(8) 0.012(7) 0.023(7) 0.003(5) -0.014(6) 0.006(6)
O14A 0.018(6) 0.038(8) 0.037(7) 0.020(6) 0.006(5) 0.022(6)
O15A 0.023(6) 0.010(6) 0.034(7) 0.008(5) 0.000(5) 0.011(5)
O16A 0.027(7) 0.010(6) 0.035(7) -0.003(6) -0.001(6) 0.010(5)
O17A 0.038(8) 0.025(8) 0.032(8) -0.004(6) -0.004(6) 0.011(6)
O18A 0.042(8) 0.026(8) 0.024(7) 0.009(6) 0.003(6) 0.010(6)
O19A 0.027(7) 0.026(8) 0.034(8) 0.010(6) -0.003(6) 0.008(6)
O20A 0.020(6) 0.032(8) 0.024(7) 0.010(6) -0.003(5) -0.002(6)
O21A 0.025(7) 0.013(7) 0.032(7) 0.001(5) -0.002(5) 0.011(5)
O22A 0.031(7) 0.049(10) 0.039(8) 0.019(7) 0.009(6) 0.014(7)
O23A 0.035(8) 0.044(9) 0.022(7) 0.004(6) 0.004(6) 0.002(7)
O24A 0.028(7) 0.036(9) 0.036(8) 0.009(7) 0.001(6) -0.004(6)
O25A 0.027(7) 0.032(8) 0.043(8) 0.023(7) 0.003(6) 0.004(6)
O26A 0.037(6) 0.013(6) 0.038(6) 0.012(5) 0.011(5) 0.011(5)
O27A 0.027(7) 0.016(7) 0.032(7) 0.005(6) 0.001(6) 0.005(6)
O28A 0.035(8) 0.039(9) 0.065(10) 0.010(8) 0.003(7) 0.028(7)
O29A 0.040(9) 0.026(8) 0.080(11) 0.010(8) 0.028(8) 0.006(7)
O30A 0.047(8) 0.036(9) 0.033(8) 0.008(6) 0.024(7) 0.020(7)
O31A 0.035(8) 0.029(8) 0.031(8) 0.012(6) -0.001(6) -0.005(6)
O32A 0.031(7) 0.017(7) 0.056(9) 0.008(7) 0.008(7) 0.007(6)
O33A 0.049(9) 0.017(7) 0.045(8) 0.012(6) -0.018(7) 0.011(6)
O34A 0.035(8) 0.043(9) 0.044(9) 0.015(7) -0.006(7) 0.014(7)
O35A 0.032(8) 0.036(9) 0.040(8) -0.002(7) 0.007(6) 0.013(7)
O36A 0.052(9) 0.025(8) 0.047(9) 0.009(7) -0.002(7) 0.021(7)
O37A 0.028(7) 0.025(7) 0.026(7) 0.009(6) 0.003(5) 0.016(6)
O38A 0.020(5) 0.015(6) 0.037(6) 0.009(5) 0.005(5) 0.013(5)
O39A 0.020(6) 0.031(8) 0.022(7) 0.000(6) 0.006(5) 0.005(6)
O40A 0.023(5) 0.011(5) 0.019(5) -0.002(4) -0.004(4) -0.002(5)
O2B 0.031(7) 0.031(8) 0.019(7) 0.009(6) 0.004(5) 0.015(6)
O3B 0.019(6) 0.034(8) 0.042(8) 0.022(6) 0.012(6) 0.014(6)
O4B 0.039(8) 0.041(9) 0.022(7) 0.010(6) 0.004(6) 0.020(7)
O5B 0.030(7) 0.033(8) 0.028(7) 0.016(6) 0.002(6) 0.009(6)
O6B 0.032(7) 0.044(9) 0.040(8) 0.019(7) 0.007(6) 0.016(7)
O7B 0.033(7) 0.019(7) 0.034(7) 0.012(6) 0.010(6) 0.014(6)
O8B 0.032(7) 0.023(7) 0.030(7) 0.014(6) 0.009(6) 0.015(6)
O9B 0.036(8) 0.013(7) 0.042(8) 0.009(6) 0.004(6) 0.002(6)
O10B 0.036(7) 0.035(8) 0.035(7) 0.021(6) 0.019(6) 0.028(6)
O11B 0.038(8) 0.053(10) 0.037(8) 0.025(7) 0.012(7) 0.009(7)
O12B 0.024(7) 0.051(9) 0.017(7) 0.009(6) -0.002(5) 0.009(6)
O13B 0.011(6) 0.033(8) 0.031(7) 0.013(6) -0.007(5) 0.006(5)
O14B 0.018(6) 0.040(8) 0.038(7) 0.030(6) 0.011(5) 0.014(6)
O15B 0.013(6) 0.018(7) 0.044(8) 0.007(6) -0.010(5) 0.006(5)
O16B 0.021(6) 0.037(8) 0.022(7) 0.012(6) -0.009(5) -0.003(6)
O17B 0.027(7) 0.036(8) 0.022(7) 0.014(6) 0.003(5) 0.013(6)
O18B 0.028(7) 0.019(7) 0.027(7) 0.014(5) 0.013(5) 0.013(5)
O19B 0.045(8) 0.027(8) 0.021(7) 0.017(6) 0.008(6) 0.016(6)
O20B 0.012(6) 0.030(7) 0.028(7) 0.011(6) 0.005(5) 0.012(5)
O21B 0.034(7) 0.019(7) 0.034(7) 0.015(6) 0.004(6) 0.007(6)
O22B 0.022(6) 0.018(7) 0.030(7) 0.008(5) 0.007(5) 0.015(5)
O23B 0.025(6) 0.026(7) 0.029(7) 0.017(6) 0.010(5) 0.009(6)
O24B 0.034(7) 0.018(7) 0.018(6) 0.003(5) -0.008(5) 0.008(6)
O25B 0.027(7) 0.030(8) 0.019(7) 0.013(6) -0.001(5) 0.007(6)
O26B 0.027(7) 0.023(7) 0.014(6) 0.003(5) -0.001(5) 0.011(6)
O27B 0.030(7) 0.022(7) 0.009(6) -0.006(5) -0.008(5) 0.009(6)
O28B 0.035(7) 0.026(7) 0.008(6) 0.001(5) 0.004(5) 0.016(6)
O29B 0.013(6) 0.068(10) 0.025(7) 0.026(7) 0.000(5) 0.017(6)
O30B 0.023(7) 0.038(8) 0.031(7) 0.013(6) 0.003(6) 0.010(6)
O31B 0.018(6) 0.018(7) 0.024(7) 0.004(5) -0.002(5) 0.005(5)
O32B 0.026(7) 0.033(8) 0.019(6) 0.014(6) -0.004(5) 0.017(6)
O33B 0.028(7) 0.021(7) 0.023(7) 0.002(5) 0.000(5) 0.012(6)
O34B 0.023(6) 0.036(8) 0.027(7) 0.014(6) 0.008(5) 0.023(6)
O35B 0.024(7) 0.044(9) 0.028(7) 0.022(6) 0.005(5) 0.012(6)
O36B 0.037(8) 0.042(9) 0.036(8) 0.026(7) 0.017(6) 0.027(7)
O37B 0.016(6) 0.013(6) 0.034(7) 0.009(5) 0.004(5) 0.012(5)
O38B 0.028(7) 0.023(7) 0.012(6) 0.001(5) -0.003(5) 0.013(6)
O39B 0.029(7) 0.027(7) 0.016(6) 0.004(5) 0.005(5) 0.012(6)
O40B 0.019(6) 0.028(7) 0.015(6) 0.003(5) 0.003(5) 0.014(5)
O2C 0.068(11) 0.025(9) 0.110(14) 0.037(9) 0.057(10) 0.015(8)
O3C 0.053(9) 0.082(12) 0.068(11) 0.053(10) 0.038(8) 0.046(9)
O4C 0.028(7) 0.026(8) 0.048(9) -0.006(7) 0.010(7) 0.002(6)
O5C 0.032(8) 0.053(10) 0.040(8) 0.020(7) 0.009(6) 0.018(7)
O6C 0.043(9) 0.053(11) 0.069(11) 0.008(9) 0.029(8) 0.000(8)
O7C 0.123(17) 0.078(14) 0.149(19) 0.079(14) 0.100(15) 0.064(13)
O8C 0.094(10) 0.114(10) 0.095(9) 0.067(8) 0.029(7) 0.048(8)
O9C 0.052(10) 0.121(16) 0.034(9) 0.028(9) 0.024(7) 0.042(10)
O10C 0.035(8) 0.084(13) 0.031(9) 0.000(8) 0.002(7) 0.011(9)
O11C 0.027(7) 0.045(9) 0.054(9) 0.018(8) 0.013(7) 0.009(7)
O12C 0.081(12) 0.152(19) 0.089(13) 0.093(13) 0.075(11) 0.080(13)
O13C 0.027(7) 0.029(8) 0.054(9) 0.017(7) 0.020(6) 0.014(6)
O14C 0.061(10) 0.063(11) 0.065(10) 0.043(9) 0.042(8) 0.040(9)
O15C 0.037(8) 0.044(9) 0.036(8) 0.021(7) 0.021(6) 0.012(7)
O16C 0.025(7) 0.017(7) 0.036(7) 0.005(6) 0.006(6) 0.013(6)
O17C 0.033(7) 0.013(7) 0.046(8) 0.016(6) 0.008(6) 0.007(6)
O18C 0.060(10) 0.014(7) 0.047(9) 0.004(6) 0.025(7) 0.008(7)
O19C 0.055(10) 0.060(12) 0.108(14) 0.043(11) 0.053(10) 0.024(9)
O20C 0.064(8) 0.077(9) 0.065(8) 0.048(6) 0.037(6) 0.042(7)
O21C 0.056(9) 0.080(12) 0.032(8) 0.030(8) 0.034(7) 0.049(9)
O22C 0.040(8) 0.015(7) 0.031(7) 0.003(6) 0.014(6) 0.015(6)
O23C 0.032(6) 0.030(7) 0.037(6) 0.010(5) 0.003(5) -0.007(5)
O24C 0.053(10) 0.021(8) 0.084(12) 0.023(8) 0.029(9) 0.008(7)
O25C 0.059(11) 0.088(14) 0.152(17) 0.097(13) 0.075(11) 0.049(10)
O26C 0.059(10) 0.087(13) 0.059(10) 0.056(9) 0.029(8) 0.050(9)
O27C 0.017(6) 0.052(9) 0.021(7) -0.003(6) 0.000(5) 0.012(6)
O28C 0.020(7) 0.048(9) 0.035(8) 0.000(7) 0.010(6) 0.024(6)
O29C 0.030(7) 0.023(7) 0.023(7) 0.005(6) 0.001(5) 0.005(6)
O30C 0.024(7) 0.067(11) 0.043(9) 0.016(8) 0.014(6) 0.020(7)
O31C 0.077(9) 0.073(9) 0.090(9) 0.042(7) 0.051(7) 0.023(7)
O32C 0.064(5) 0.065(5) 0.064(5) 0.029(2) 0.0144(14) 0.0202(17)
O33C 0.043(9) 0.135(17) 0.047(10) 0.054(11) 0.025(8) 0.043(10)
O34C 0.029(7) 0.038(8) 0.026(7) 0.012(6) 0.006(6) 0.016(6)
O35C 0.043(9) 0.045(10) 0.053(9) 0.029(8) 0.021(7) 0.003(7)
O36C 0.071(11) 0.064(11) 0.057(10) 0.036(9) 0.034(8) 0.048(9)
O37C 0.046(8) 0.027(8) 0.035(8) 0.015(6) 0.022(6) 0.027(7)
O38C 0.029(7) 0.032(8) 0.024(7) 0.014(6) 0.017(6) 0.003(6)
O39C 0.036(8) 0.059(10) 0.037(8) 0.028(7) 0.005(6) 0.026(7)
O40C 0.044(9) 0.051(10) 0.079(11) 0.051(9) 0.038(8) 0.034(8)
O1LA 0.031(8) 0.033(9) 0.029(8) 0.005(6) -0.004(6) 0.001(7)
O2LA 0.029(7) 0.039(9) 0.037(8) 0.019(7) 0.008(6) 0.014(6)
O3LA 0.026(6) 0.014(7) 0.030(7) 0.015(6) 0.002(5) 0.002(5)
O4LA 0.027(7) 0.014(7) 0.037(8) 0.002(6) -0.006(6) 0.008(6)
O1LB 0.023(7) 0.034(8) 0.035(8) 0.016(6) -0.004(6) 0.015(6)
O2LB 0.024(7) 0.048(9) 0.021(7) 0.015(6) 0.004(5) 0.020(6)
O3LB 0.032(7) 0.025(7) 0.023(7) 0.006(6) 0.003(6) 0.011(6)
O4LB 0.030(7) 0.032(8) 0.035(8) 0.013(7) -0.003(6) 0.006(6)
O1LC 0.026(7) 0.043(9) 0.048(9) 0.019(7) 0.004(6) 0.018(7)
O2LC 0.033(7) 0.019(7) 0.029(7) 0.010(6) 0.010(6) 0.017(6)
O3LC 0.029(7) 0.024(7) 0.033(7) 0.013(6) 0.000(6) 0.010(6)
O4LC 0.026(7) 0.029(8) 0.031(7) 0.013(6) 0.010(6) 0.008(6)
C1A 0.015(10) 0.038(14) 0.061(15) 0.016(12) -0.001(10) 0.001(9)
C1B 0.038(11) 0.025(11) 0.029(11) 0.013(9) -0.002(9) 0.014(9)
C1C 0.029(11) 0.034(13) 0.052(14) 0.016(11) 0.011(10) 0.017(10)

loop_
_atom_type_symbol
_atom_type_description
_atom_type_scat_dispersion_real
_atom_type_scat_dispersion_imag
_atom_type_scat_source
C C 0.0033 0.0016 'International Tables Vol C Tables 4.2.6.8 and 6.1.1.4'
H H 0 0 'International Tables Vol C Tables 4.2.6.8 and 6.1.1.4'
Br Br -0.2901 2.4595 'International Tables Vol C Tables 4.2.6.8 and 6.1.1.4'
Er Er -0.2586 4.9576 'International Tables Vol C Tables 4.2.6.8 and 6.1.1.4'
Ge Ge 0.1547 1.8001 'International Tables Vol C Tables 4.2.6.8 and 6.1.1.4'
K K 0.2009 0.2494 'International Tables Vol C Tables 4.2.6.8 and 6.1.1.4'
N N 0.0061 0.0033 'International Tables Vol C Tables 4.2.6.8 and 6.1.1.4'
O O 0.0106 0.006 'International Tables Vol C Tables 4.2.6.8 and 6.1.1.4'
W W -0.849 6.8722 'International Tables Vol C Tables 4.2.6.8 and 6.1.1.4'

loop_
_exptl_crystal_face_index_h
_exptl_crystal_face_index_k
_exptl_crystal_face_index_l
_exptl_crystal_face_perp_dist
-28 -5 4 0.1505
-1 -9 39 0.1339
-22 -10 29 0.1621
-21 1 -19 0.1532
-3 -29 1 0.0896
7 26 2 0.0708
-3 33 -7 0.0692
12 -6 33 0.1429
28 5 -3 0.1453
3 9 -39 0.1371
-2 30 3 0.0744
12 -33 5 0.0959

loop_
_geom_angle_atom_site_label_1
_geom_angle_atom_site_label_2
_geom_angle_atom_site_label_3
_geom_angle
_geom_angle_site_symmetry_1
_geom_angle_site_symmetry_3
_geom_angle_publ_flag
O2A W2A O13A 102.6(6) . . ?
O2A W2A O14A 99.2(6) . . ?
O2A W2A O18A 101.2(6) . . ?
O2A W2A O19A 91.9(5) . . ?
O2A W2A O37A 171.0(6) . . ?
O13A W2A O14A 94.8(6) . . ?
O13A W2A O18A 93.5(6) . . ?
O13A W2A O19A 165.5(5) . . ?
O13A W2A O37A 83.7(5) . . ?
O14A W2A O19A 84.4(5) . . ?
O14A W2A O37A 73.6(4) . . ?
O18A W2A O14A 155.7(5) . . ?
O18A W2A O19A 82.0(5) . . ?
O18A W2A O37A 84.7(5) . . ?
O19A W2A O37A 82.2(5) . . ?
O3A W3A O14A 98.3(5) . . ?
O3A W3A O15A 100.3(5) . . ?
O3A W3A O20A 93.7(5) . . ?
O3A W3A O21A 101.0(6) . . ?
O3A W3A O37A 171.4(5) . . ?
O14A W3A O20A 85.8(5) . . ?
O14A W3A O21A 156.5(5) . . ?
O14A W3A O37A 73.7(4) . . ?
O15A W3A O14A 97.7(5) . . ?
O15A W3A O20A 164.9(5) . . ?
O15A W3A O21A 92.1(5) . . ?
O15A W3A O37A 84.0(5) . . ?
O20A W3A O37A 82.9(5) . . ?
O21A W3A O20A 79.6(5) . . ?
O21A W3A O37A 86.2(5) . . ?
O4A W4A O16A 103.9(6) . . ?
O4A W4A O22A 101.8(7) . . ?
O4A W4A O27A 99.8(7) . . ?
O4A W4A O28A 94.7(6) . . ?
O4A W4A O38A 163.7(6) . . ?
O16A W4A O22A 94.4(6) . . ?
O16A W4A O27A 92.1(6) . . ?
O16A W4A O28A 161.2(5) . . ?
O16A W4A O38A 90.7(5) . . ?
O22A W4A O27A 155.2(5) . . ?
O22A W4A O28A 83.8(6) . . ?
O22A W4A O38A 84.0(5) . . ?
O27A W4A O28A 82.4(6) . . ?
O27A W4A O38A 72.1(4) . . ?
O28A W4A O38A 70.5(5) . . ?
O5A W5A O17A 105.9(7) . . ?
O5A W5A O22A 100.2(7) . . ?
O5A W5A O23A 100.4(7) . . ?
O5A W5A O29A 93.2(7) . . ?
O5A W5A O39A 163.8(6) . . ?
O17A W5A O22A 91.8(6) . . ?
O17A W5A O23A 94.2(6) . . ?
O17A W5A O29A 160.9(6) . . ?
O17A W5A O39A 89.6(5) . . ?
O22A W5A O23A 156.0(6) . . ?
O22A W5A O29A 83.7(6) . . ?
O22A W5A O39A 83.4(5) . . ?
O23A W5A O29A 83.0(6) . . ?
O23A W5A O39A 73.5(5) . . ?
O29A W5A O39A 71.5(5) . . ?
O6A W6A O18A 103.8(7) . . ?
O6A W6A O23A 99.3(6) . . ?
O6A W6A O24A 101.4(6) . . ?
O6A W6A O30A 100.6(7) . . ?
O6A W6A O39A 170.3(6) . . ?
O18A W6A O23A 90.3(5) . . ?
O18A W6A O39A 82.3(5) . . ?
O23A W6A O39A 72.8(5) . . ?
O24A W6A O18A 86.2(6) . . ?
O24A W6A O23A 159.2(6) . . ?
O24A W6A O39A 86.4(5) . . ?
O30A W6A O18A 155.5(5) . . ?
O30A W6A O23A 86.7(6) . . ?
O30A W6A O24A 88.0(6) . . ?
O30A W6A O39A 73.6(5) . . ?
O7A W7A K3 35.0(5) . . ?
O7A W7A O19A 103.7(6) . . ?
O7A W7A O24A 102.1(6) . . ?
O7A W7A O25A 98.3(6) . . ?
O7A W7A O31A 99.9(6) . . ?
O7A W7A O40A 168.1(5) . . ?
O19A W7A K3 133.0(4) . . ?
O19A W7A O24A 89.1(6) . . ?
O19A W7A O25A 91.4(6) . . ?
O19A W7A O31A 156.4(5) . . ?
O19A W7A O40A 85.3(5) . . ?
O24A W7A K3 83.3(4) . . ?
O24A W7A O25A 158.9(5) . . ?
O24A W7A O31A 86.8(6) . . ?
O24A W7A O40A 85.4(5) . . ?
O25A W7A K3 111.2(4) . . ?
O25A W7A O31A 84.3(5) . . ?
O25A W7A O40A 73.6(4) . . ?
O31A W7A K3 69.5(4) . . ?
O31A W7A O40A 71.2(4) . . ?
O40A W7A K3 139.5(3) . . ?
K4 W8A K12 121.5(2) . . ?
K10 W8A K4 67.35(16) . . ?
K10 W8A K12 76.88(11) . . ?
O8A W8A K4 85.8(5) . . ?
O8A W8A K10 46.8(4) . . ?
O8A W8A K12 37.7(5) . . ?
O8A W8A O20A 102.8(6) . . ?
O8A W8A O25A 97.2(6) . . ?
O8A W8A O26A 101.9(6) . . ?
O8A W8A O32A 98.7(6) . . ?
O8A W8A O40A 167.4(5) . . ?
O20A W8A K4 137.0(4) . . ?
O20A W8A K10 145.0(4) . . ?
O20A W8A K12 68.6(4) . . ?
O20A W8A O25A 92.0(5) . . ?
O20A W8A O26A 89.3(5) . . ?
O20A W8A O32A 158.5(5) . . ?
O20A W8A O40A 86.1(5) . . ?
O25A W8A K4 129.1(4) . . ?
O25A W8A K10 78.2(4) . . ?
O25A W8A K12 83.0(4) . . ?
O25A W8A O32A 84.5(6) . . ?
O25A W8A O40A 73.4(4) . . ?
O26A W8A K4 47.9(4) . . ?
O26A W8A K10 111.2(4) . . ?
O26A W8A K12 115.8(4) . . ?
O26A W8A O25A 160.1(5) . . ?
O26A W8A O32A 87.0(5) . . ?
O26A W8A O40A 86.9(5) . . ?
O32A W8A K4 45.1(4) . . ?
O32A W8A K10 54.8(4) . . ?
O32A W8A K12 131.6(4) . . ?
O32A W8A O40A 72.6(5) . . ?
O40A W8A K4 93.8(4) . . ?
O40A W8A K10 121.7(3) . . ?
O40A W8A K12 144.7(3) . . ?
O9A W9A K4 86.2(5) . . ?
O9A W9A O21A 102.4(6) . . ?
O9A W9A O26A 99.5(6) . . ?
O9A W9A O27A 100.1(6) . . ?
O9A W9A O33A 99.7(6) . . ?
O9A W9A O38A 171.4(5) . . ?
O21A W9A K4 132.0(4) . . ?
O21A W9A O26A 86.6(5) . . ?
O21A W9A O27A 91.8(5) . . ?
O21A W9A O33A 157.6(6) . . ?
O21A W9A O38A 83.6(5) . . ?
O26A W9A K4 45.5(4) . . ?
O26A W9A O33A 86.3(5) . . ?
O26A W9A O38A 86.8(5) . . ?
O27A W9A K4 133.6(4) . . ?
O27A W9A O26A 160.2(5) . . ?
O27A W9A O33A 87.8(5) . . ?
O27A W9A O38A 73.4(5) . . ?
O33A W9A K4 46.1(4) . . ?
O33A W9A O38A 74.8(5) . . ?
O38A W9A K4 94.3(3) . . ?
K2 W10A K1 77.3(4) . . ?
K2 W10A K4 113.8(3) . . ?
K4 W10A K1 92.1(3) . . ?
O10A W10A K1 33.7(6) . . ?
O10A W10A K2 54.1(5) . . ?
O10A W10A K4 81.9(6) . . ?
O10A W10A O28A 102.1(6) . . ?
O10A W10A O33A 99.8(7) . . ?
O10A W10A O34A 101.8(7) . . ?
O10A W10A O36A 101.1(6) . . ?
O10A W10A O38A 171.5(6) . . ?
O28A W10A K1 113.6(5) . . ?
O28A W10A K2 49.4(5) . . ?
O28A W10A K4 139.8(5) . . ?
O28A W10A O33A 90.4(6) . . ?
O28A W10A O34A 90.3(7) . . ?
O28A W10A O36A 156.7(6) . . ?
O28A W10A O38A 73.0(5) . . ?
O33A W10A K1 128.9(5) . . ?
O33A W10A K2 88.1(4) . . ?
O33A W10A K4 49.9(4) . . ?
O33A W10A O36A 85.1(6) . . ?
O33A W10A O38A 73.6(5) . . ?
O34A W10A K1 70.4(5) . . ?
O34A W10A K2 108.9(5) . . ?
O34A W10A K4 128.6(4) . . ?
O34A W10A O33A 157.8(6) . . ?
O34A W10A O36A 85.5(6) . . ?
O34A W10A O38A 85.4(5) . . ?
O36A W10A K1 86.5(5) . . ?
O36A W10A K2 152.7(5) . . ?
O36A W10A K4 44.3(5) . . ?
O36A W10A O38A 83.8(5) . . ?
O38A W10A K1 154.6(4) . . ?
O38A W10A K2 119.4(4) . . ?
O38A W10A K4 97.2(4) . . ?
O11A W11A O29A 101.9(7) . . ?
O11A W11A O30A 101.1(8) . . ?
O11A W11A O34A 101.1(8) . . ?
O11A W11A O35A 99.9(7) . . ?
O11A W11A O39A 171.9(8) . . ?
O29A W11A O30A 88.2(7) . . ?
O29A W11A O34A 91.9(7) . . ?
O29A W11A O35A 158.3(6) . . ?
O29A W11A O39A 73.6(5) . . ?
O30A W11A O39A 72.3(5) . . ?
O34A W11A O30A 157.2(5) . . ?
O34A W11A O39A 85.9(5) . . ?
O35A W11A O30A 87.2(6) . . ?
O35A W11A O34A 84.3(6) . . ?
O35A W11A O39A 84.7(5) . . ?
O12A W12A K4 83.8(5) . . ?
O12A W12A O31A 99.0(6) . . ?
O12A W12A O32A 101.6(6) . . ?
O12A W12A O35A 99.8(6) . . ?
O12A W12A O36A 103.2(6) . . ?
O12A W12A O40A 169.9(5) . . ?
O31A W12A K4 136.0(4) . . ?
O31A W12A O32A 87.1(6) . . ?
O31A W12A O35A 89.2(6) . . ?
O31A W12A O40A 72.2(5) . . ?
O32A W12A K4 49.9(5) . . ?
O32A W12A O40A 73.5(5) . . ?
O35A W12A K4 133.9(4) . . ?
O35A W12A O32A 158.6(5) . . ?
O35A W12A O40A 85.4(5) . . ?
O36A W12A K4 47.5(5) . . ?
O36A W12A O31A 157.8(6) . . ?
O36A W12A O32A 87.9(6) . . ?
O36A W12A O35A 87.7(6) . . ?
O36A W12A O40A 85.6(5) . . ?
O40A W12A K4 99.0(4) . . ?
O2B W2B K6 45.8(4) . . ?
O2B W2B O13B 101.5(5) . . ?
O2B W2B O14B 98.3(5) . . ?
O2B W2B O18B 100.8(5) . . ?
O2B W2B O19B 93.9(5) . . ?
O2B W2B O37B 171.1(5) . . ?
O13B W2B K6 147.3(4) . . ?
O13B W2B O14B 96.0(5) . . ?
O13B W2B O18B 93.4(5) . . ?
O13B W2B O19B 163.8(5) . . ?
O13B W2B O37B 83.4(5) . . ?
O14B W2B K6 89.4(4) . . ?
O14B W2B O18B 156.6(5) . . ?
O14B W2B O19B 86.4(5) . . ?
O14B W2B O37B 73.6(5) . . ?
O18B W2B K6 94.2(3) . . ?
O18B W2B O19B 78.9(5) . . ?
O18B W2B O37B 86.3(4) . . ?
O19B W2B K6 48.4(3) . . ?
O19B W2B O37B 81.9(4) . . ?
O37B W2B K6 128.8(3) . . ?
O3B W3B O14B 98.2(5) . . ?
O3B W3B O15B 101.6(6) . . ?
O3B W3B O20B 92.4(5) . . ?
O3B W3B O21B 102.3(5) . . ?
O3B W3B O37B 170.8(5) . . ?
O14B W3B O20B 84.3(5) . . ?
O14B W3B O37B 74.6(4) . . ?
O15B W3B O14B 94.5(5) . . ?
O15B W3B O20B 165.9(5) . . ?
O15B W3B O21B 95.0(5) . . ?
O15B W3B O37B 84.9(5) . . ?
O20B W3B O37B 81.3(4) . . ?
O21B W3B O14B 155.1(5) . . ?
O21B W3B O20B 80.9(5) . . ?
O21B W3B O37B 83.4(5) . . ?
O4B W4B O16B 104.3(5) . . ?
O4B W4B O22B 102.3(6) . . ?
O4B W4B O27B 98.4(5) . . ?
O4B W4B O28B 94.7(5) . . ?
O4B W4B O39B 163.3(5) . . ?
O16B W4B O22B 92.6(5) . . ?
O16B W4B O27B 93.9(5) . . ?
O16B W4B O28B 161.0(4) . . ?
O16B W4B O39B 90.4(5) . . ?
O22B W4B O28B 83.4(5) . . ?
O22B W4B O39B 84.5(5) . . ?
O27B W4B O22B 156.1(4) . . ?
O27B W4B O28B 83.0(5) . . ?
O27B W4B O39B 72.4(4) . . ?
O28B W4B O39B 70.7(4) . . ?
O5B W5B K14 81.4(5) . . ?
O5B W5B O17B 104.9(5) . . ?
O5B W5B O22B 102.5(5) . . ?
O5B W5B O23B 97.6(5) . . ?
O5B W5B O29B 94.3(5) . . ?
O5B W5B O38B 162.2(5) . . ?
O17B W5B K14 140.1(4) . . ?
O17B W5B O22B 94.4(5) . . ?
O17B W5B O23B 92.2(5) . . ?
O17B W5B O29B 160.6(5) . . ?
O17B W5B O38B 90.0(5) . . ?
O22B W5B K14 46.4(4) . . ?
O22B W5B O23B 156.3(5) . . ?
O22B W5B O29B 83.8(5) . . ?
O22B W5B O38B 85.7(4) . . ?
O23B W5B K14 126.5(4) . . ?
O23B W5B O29B 82.4(5) . . ?
O23B W5B O38B 71.7(4) . . ?
O29B W5B K14 44.9(4) . . ?
O29B W5B O38B 70.6(4) . . ?
O38B W5B K14 93.5(3) . . ?
O6B W6B K3 84.9(4) . 2_565 ?
O6B W6B O18B 102.3(6) . . ?
O6B W6B O23B 98.5(6) . . ?
O6B W6B O24B 101.5(5) . . ?
O6B W6B O30B 100.3(6) . . ?
O6B W6B O38B 170.3(5) . . ?
O18B W6B K3 131.7(4) . 2_565 ?
O18B W6B O23B 93.2(5) . . ?
O18B W6B O24B 85.5(5) . . ?
O18B W6B O30B 157.0(5) . . ?
O18B W6B O38B 84.6(5) . . ?
O23B W6B K3 133.5(4) . 2_565 ?
O23B W6B O30B 87.7(5) . . ?
O23B W6B O38B 74.1(5) . . ?
O24B W6B K3 46.7(4) . 2_565 ?
O24B W6B O23B 159.8(5) . . ?
O24B W6B O30B 85.9(5) . . ?
O24B W6B O38B 85.7(4) . . ?
O30B W6B K3 46.4(4) . 2_565 ?
O30B W6B O38B 73.6(5) . . ?
O38B W6B K3 95.7(3) . 2_565 ?
K6 W7B K3 122.03(16) . 2_565 ?
O7B W7B K3 85.8(4) . 2_565 ?
O7B W7B K6 51.0(4) . . ?
O7B W7B O19B 102.7(6) . . ?
O7B W7B O24B 102.5(5) . . ?
O7B W7B O25B 97.9(5) . . ?
O7B W7B O31B 100.5(5) . . ?
O7B W7B O40B 168.1(5) . . ?
O19B W7B K3 133.9(4) . 2_565 ?
O19B W7B K6 51.9(4) . . ?
O19B W7B O24B 88.5(5) . . ?
O19B W7B O25B 90.9(5) . . ?
O19B W7B O31B 156.7(5) . . ?
O19B W7B O40B 85.7(5) . . ?
O24B W7B K3 45.7(3) . 2_565 ?
O24B W7B K6 101.9(4) . . ?
O24B W7B O25B 159.2(5) . . ?
O24B W7B O31B 87.4(5) . . ?
O24B W7B O40B 85.9(5) . . ?
O25B W7B K3 133.3(4) . 2_565 ?
O25B W7B K6 94.0(4) . . ?
O25B W7B O31B 85.0(5) . . ?
O25B W7B O40B 73.3(5) . . ?
O31B W7B K3 48.9(4) . 2_565 ?
O31B W7B K6 151.2(3) . . ?
O31B W7B O40B 71.1(4) . . ?
O40B W7B K3 94.4(3) . 2_565 ?
O40B W7B K6 136.1(3) . . ?
O8B W8B K8 50.5(4) . . ?
O8B W8B O20B 104.9(5) . . ?
O8B W8B O25B 99.2(5) . . ?
O8B W8B O26B 101.4(5) . . ?
O8B W8B O32B 97.7(5) . . ?
O8B W8B O40B 167.3(5) . . ?
O20B W8B K8 97.3(4) . . ?
O20B W8B O25B 92.5(5) . . ?
O20B W8B O26B 88.2(5) . . ?
O20B W8B O32B 157.2(5) . . ?
O20B W8B O40B 86.3(5) . . ?
O25B W8B K8 149.6(3) . . ?
O25B W8B O32B 85.5(5) . . ?
O25B W8B O40B 74.2(4) . . ?
O26B W8B K8 51.0(4) . . ?
O26B W8B O25B 158.5(5) . . ?
O26B W8B O32B 85.7(5) . . ?
O26B W8B O40B 84.5(5) . . ?
O32B W8B K8 95.8(4) . . ?
O32B W8B O40B 71.3(4) . . ?
O40B W8B K8 134.9(3) . . ?
K8 W9B K4 83.24(19) . . ?
K8 W9B K10 63.67(10) . . ?
K10 W9B K4 66.04(18) . . ?
O9B W9B K4 35.3(4) . . ?
O9B W9B K8 48.0(4) . . ?
O9B W9B K10 55.0(4) . . ?
O9B W9B O21B 105.5(6) . . ?
O9B W9B O26B 100.2(5) . . ?
O9B W9B O27B 100.5(6) . . ?
O9B W9B O33B 98.9(6) . . ?
O9B W9B O39B 169.9(5) . . ?
O21B W9B K4 104.0(4) . . ?
O21B W9B K8 97.2(4) . . ?
O21B W9B K10 158.6(4) . . ?
O21B W9B O26B 85.3(5) . . ?
O21B W9B O27B 90.6(5) . . ?
O21B W9B O33B 155.4(5) . . ?
O21B W9B O39B 82.6(5) . . ?
O26B W9B K4 135.5(4) . . ?
O26B W9B K8 52.3(4) . . ?
O26B W9B K10 89.5(4) . . ?
O26B W9B O27B 159.2(5) . . ?
O26B W9B O39B 86.3(5) . . ?
O27B W9B K4 65.3(4) . . ?
O27B W9B K8 148.5(4) . . ?
O27B W9B K10 101.2(4) . . ?
O27B W9B O39B 72.9(5) . . ?
O33B W9B K4 97.5(4) . . ?
O33B W9B K8 97.1(4) . . ?
O33B W9B K10 44.4(4) . . ?
O33B W9B O26B 87.8(5) . . ?
O33B W9B O27B 87.6(5) . . ?
O33B W9B O39B 73.5(5) . . ?
O39B W9B K4 137.6(3) . . ?
O39B W9B K8 138.3(3) . . ?
O39B W9B K10 117.9(3) . . ?
K5 W10B K13 104.6(3) 2_565 . ?
K5 W10B K14 125.6(2) 2_565 . ?
K5 W10B K15 67.6(4) 2_565 . ?
K13 W10B K15 62.7(4) . . ?
K14 W10B K13 52.6(4) . . ?
K14 W10B K15 58.0(4) . . ?
O10B W10B K5 47.3(4) . 2_565 ?
O10B W10B K13 59.6(5) . . ?
O10B W10B K14 85.0(4) . . ?
O10B W10B K15 34.7(5) . . ?
O10B W10B O28B 101.0(5) . . ?
O10B W10B O33B 99.6(5) . . ?
O10B W10B O34B 102.3(5) . . ?
O10B W10B O36B 99.3(5) . . ?
O10B W10B O39B 170.6(5) . . ?
O28B W10B K5 144.0(4) . 2_565 ?
O28B W10B K13 41.4(4) . . ?
O28B W10B K14 51.1(4) . . ?
O28B W10B K15 96.1(5) . . ?
O28B W10B O33B 90.6(5) . . ?
O28B W10B O34B 91.6(5) . . ?
O28B W10B O36B 159.7(5) . . ?
O28B W10B O39B 75.1(4) . . ?
O33B W10B K5 80.7(3) . 2_565 ?
O33B W10B K13 96.8(5) . . ?
O33B W10B K14 141.3(4) . . ?
O33B W10B K15 134.2(5) . . ?
O33B W10B O36B 85.2(5) . . ?
O33B W10B O39B 72.2(5) . . ?
O34B W10B K5 109.7(3) . 2_565 ?
O34B W10B K13 99.9(5) . . ?
O34B W10B K14 48.3(4) . . ?
O34B W10B K15 68.0(4) . . ?
O34B W10B O33B 157.2(5) . . ?
O34B W10B O36B 84.8(5) . . ?
O34B W10B O39B 86.4(5) . . ?
O36B W10B K5 54.8(4) . 2_565 ?
O36B W10B K13 158.9(4) . . ?
O36B W10B K14 132.3(4) . . ?
O36B W10B K15 101.0(5) . . ?
O36B W10B O39B 84.7(4) . . ?
O39B W10B K5 132.9(3) . 2_565 ?
O39B W10B K13 116.0(4) . . ?
O39B W10B K14 98.6(3) . . ?
O39B W10B K15 152.9(5) . . ?
K14 W11B K3 166.9(2) . 2_565 ?
O11B W11B K3 84.6(5) . 2_565 ?
O11B W11B K14 82.5(5) . . ?
O11B W11B O29B 101.6(6) . . ?
O11B W11B O30B 100.5(6) . . ?
O11B W11B O34B 100.9(6) . . ?
O11B W11B O35B 101.9(6) . . ?
O11B W11B O38B 171.6(6) . . ?
O29B W11B K3 136.0(5) . 2_565 ?
O29B W11B K14 49.4(5) . . ?
O29B W11B O30B 91.2(6) . . ?
O29B W11B O34B 90.2(6) . . ?
O29B W11B O35B 156.4(5) . . ?
O29B W11B O38B 74.0(4) . . ?
O30B W11B K3 45.3(4) . 2_565 ?
O30B W11B K14 139.6(4) . . ?
O30B W11B O35B 86.8(5) . . ?
O30B W11B O38B 72.7(5) . . ?
O34B W11B K3 131.9(4) . 2_565 ?
O34B W11B K14 50.0(4) . . ?
O34B W11B O30B 157.8(5) . . ?
O34B W11B O35B 83.1(5) . . ?
O34B W11B O38B 86.4(4) . . ?
O35B W11B K3 49.3(4) . 2_565 ?
O35B W11B K14 132.4(4) . . ?
O35B W11B O38B 83.0(4) . . ?
O38B W11B K3 93.7(3) . 2_565 ?
O38B W11B K14 99.4(3) . . ?
K3 W12B K5 131.92(13) 2_565 2_565 ?
O12B W12B K3 86.3(5) . 2_565 ?
O12B W12B K5 58.0(5) . 2_565 ?
O12B W12B O31B 99.9(5) . . ?
O12B W12B O32B 99.1(5) . . ?
O12B W12B O35B 103.0(6) . . ?
O12B W12B O36B 100.5(6) . . ?
O12B W12B O40B 169.9(5) . . ?
O31B W12B K3 47.5(4) . 2_565 ?
O31B W12B K5 155.4(3) . 2_565 ?
O31B W12B O32B 88.3(5) . . ?
O31B W12B O40B 73.6(4) . . ?
O32B W12B K3 135.6(4) . 2_565 ?
O32B W12B K5 85.2(4) . 2_565 ?
O32B W12B O40B 73.4(4) . . ?
O35B W12B K3 47.6(4) . 2_565 ?
O35B W12B K5 106.1(4) . 2_565 ?
O35B W12B O31B 88.4(5) . . ?
O35B W12B O32B 157.9(5) . . ?
O35B W12B O36B 86.5(5) . . ?
O35B W12B O40B 84.8(5) . . ?
O36B W12B K3 133.7(4) . 2_565 ?
O36B W12B K5 44.1(4) . 2_565 ?
O36B W12B O31B 159.6(5) . . ?
O36B W12B O32B 88.9(5) . . ?
O36B W12B O40B 86.2(5) . . ?
O40B W12B K3 94.4(3) . 2_565 ?
O40B W12B K5 126.4(3) . 2_565 ?
O2C W2C O13C 100.8(7) . . ?
O2C W2C O14C 99.6(7) . . ?
O2C W2C O18C 100.6(7) . . ?
O2C W2C O19C 94.1(7) . . ?
O2C W2C O37C 172.5(7) . . ?
O13C W2C O14C 94.5(6) . . ?
O13C W2C O18C 93.9(6) . . ?
O13C W2C O19C 164.9(6) . . ?
O13C W2C O37C 83.6(5) . . ?
O14C W2C O19C 85.7(6) . . ?
O14C W2C O37C 73.8(5) . . ?
O18C W2C O14C 156.3(6) . . ?
O18C W2C O19C 80.5(6) . . ?
O18C W2C O37C 85.2(5) . . ?
O19C W2C O37C 81.9(6) . . ?
O3C W3C K1 40.4(5) . 1_455 ?
O3C W3C O14C 98.0(7) . . ?
O3C W3C O15C 102.1(7) . . ?
O3C W3C O20C 94.1(6) . . ?
O3C W3C O21C 101.7(7) . . ?
O3C W3C O37C 172.4(6) . . ?
O14C W3C K1 107.6(5) . 1_455 ?
O14C W3C O20C 87.0(6) . . ?
O14C W3C O21C 156.1(6) . . ?
O14C W3C O37C 75.0(5) . . ?
O15C W3C K1 137.0(5) . 1_455 ?
O15C W3C O14C 95.7(6) . . ?
O15C W3C O20C 163.0(6) . . ?
O15C W3C O21C 93.4(6) . . ?
O15C W3C O37C 81.9(5) . . ?
O20C W3C K1 56.5(5) . 1_455 ?
O20C W3C O37C 82.6(5) . . ?
O21C W3C K1 79.7(5) . 1_455 ?
O21C W3C O20C 78.1(6) . . ?
O21C W3C O37C 84.5(5) . . ?
O37C W3C K1 138.3(4) . 1_455 ?
K11 W4C K15 91.3(5) . . ?
O4C W4C K11 51.2(7) . . ?
O4C W4C K15 74.7(5) . . ?
O4C W4C O16C 104.7(6) . . ?
O4C W4C O22C 103.4(6) . . ?
O4C W4C O27C 98.9(6) . . ?
O4C W4C O28C 94.6(6) . . ?
O4C W4C O39C 163.2(5) . . ?
O16C W4C K11 128.5(5) . . ?
O16C W4C K15 129.5(5) . . ?
O16C W4C O22C 94.9(5) . . ?
O16C W4C O27C 91.5(5) . . ?
O16C W4C O28C 160.4(6) . . ?
O16C W4C O39C 89.7(5) . . ?
O22C W4C K11 131.7(5) . . ?
O22C W4C K15 40.4(4) . . ?
O22C W4C O27C 154.4(6) . . ?
O22C W4C O28C 83.5(5) . . ?
O22C W4C O39C 83.6(5) . . ?
O27C W4C K11 57.2(6) . . ?
O27C W4C K15 139.0(4) . . ?
O27C W4C O28C 82.3(5) . . ?
O27C W4C O39C 71.6(5) . . ?
O28C W4C K11 62.6(5) . . ?
O28C W4C K15 58.5(5) . . ?
O28C W4C O39C 70.7(5) . . ?
O39C W4C K11 112.8(6) . . ?
O39C W4C K15 103.0(4) . . ?
K15 W5C K13 62.3(4) . . ?
O5C W5C K13 58.9(5) . . ?
O5C W5C K15 70.0(6) . . ?
O5C W5C O17C 105.4(6) . . ?
O5C W5C O22C 101.7(6) . . ?
O5C W5C O23C 100.0(6) . . ?
O5C W5C O29C 94.7(6) . . ?
O5C W5C O38C 164.9(5) . . ?
O17C W5C K13 155.6(5) . . ?
O17C W5C K15 133.5(5) . . ?
O17C W5C O22C 92.8(5) . . ?
O17C W5C O23C 92.7(6) . . ?
O17C W5C O29C 159.9(5) . . ?
O17C W5C O38C 88.7(5) . . ?
O22C W5C K13 108.0(4) . . ?
O22C W5C K15 46.9(5) . . ?
O22C W5C O23C 155.3(5) . . ?
O22C W5C O29C 82.2(5) . . ?
O22C W5C O38C 82.7(5) . . ?
O23C W5C K13 73.8(5) . . ?
O23C W5C K15 133.7(5) . . ?
O23C W5C O29C 84.4(5) . . ?
O23C W5C O38C 73.4(5) . . ?
O29C W5C K13 41.1(4) . . ?
O29C W5C K15 53.2(4) . . ?
O29C W5C O38C 71.4(5) . . ?
O38C W5C K13 106.0(4) . . ?
O38C W5C K15 104.4(5) . . ?
K12 W6C K9 58.1(3) . . ?
O6C W6C K9 67.2(6) . . ?
O6C W6C K12 86.0(6) . . ?
O6C W6C O18C 104.2(6) . . ?
O6C W6C O23C 98.7(7) . . ?
O6C W6C O24C 101.1(8) . . ?
O6C W6C O30C 98.3(6) . . ?
O6C W6C O38C 170.2(7) . . ?
O18C W6C K9 165.5(5) . . ?
O18C W6C K12 134.8(5) . . ?
O18C W6C O38C 82.7(5) . . ?
O23C W6C K9 80.9(5) . . ?
O23C W6C K12 133.3(4) . . ?
O23C W6C O18C 89.2(6) . . ?
O23C W6C O38C 74.2(5) . . ?
O24C W6C K9 105.5(5) . . ?
O24C W6C K12 47.5(5) . . ?
O24C W6C O18C 87.4(6) . . ?
O24C W6C O23C 160.1(5) . . ?
O24C W6C O38C 85.9(5) . . ?
O30C W6C K9 34.5(4) . . ?
O30C W6C K12 43.3(5) . . ?
O30C W6C O18C 157.3(5) . . ?
O30C W6C O23C 90.3(6) . . ?
O30C W6C O24C 85.3(7) . . ?
O30C W6C O38C 75.4(5) . . ?
O38C W6C K9 104.5(3) . . ?
O38C W6C K12 94.0(3) . . ?
O7C W7C K12 86.4(6) . . ?
O7C W7C O19C 105.7(8) . . ?
O7C W7C O24C 102.8(8) . . ?
O7C W7C O25C 96.0(9) . . ?
O7C W7C O31C 98.1(8) . . ?
O7C W7C O40C 166.4(8) . . ?
O19C W7C K12 133.8(6) . . ?
O19C W7C O24C 87.6(7) . . ?
O19C W7C O25C 94.3(7) . . ?
O19C W7C O31C 156.1(7) . . ?
O19C W7C O40C 85.2(6) . . ?
O24C W7C K12 46.3(5) . . ?
O24C W7C O25C 159.8(7) . . ?
O24C W7C O31C 85.4(7) . . ?
O24C W7C O40C 85.4(5) . . ?
O25C W7C K12 129.3(5) . . ?
O25C W7C O31C 84.9(7) . . ?
O25C W7C O40C 74.7(6) . . ?
O31C W7C K12 44.9(6) . . ?
O31C W7C O40C 71.5(6) . . ?
O40C W7C K12 91.9(3) . . ?
K1 W8C K7 100.3(3) 1_455 2_565 ?
O8C W8C K1 52.2(7) . 1_455 ?
O8C W8C K7 83.4(7) . 2_565 ?
O8C W8C O20C 104.5(8) . . ?
O8C W8C O25C 95.9(9) . . ?
O8C W8C O26C 104.4(8) . . ?
O8C W8C O32C 99.8(8) . . ?
O8C W8C O40C 166.9(8) . . ?
O20C W8C K1 55.7(6) . 1_455 ?
O20C W8C K7 129.1(6) . 2_565 ?
O20C W8C O25C 94.2(7) . . ?
O20C W8C O26C 88.0(7) . . ?
O20C W8C O32C 155.7(7) . . ?
O20C W8C O40C 85.4(6) . . ?
O25C W8C K1 114.1(5) . 1_455 ?
O25C W8C K7 135.6(5) . 2_565 ?
O25C W8C O32C 83.9(7) . . ?
O25C W8C O40C 74.6(6) . . ?
O26C W8C K1 84.8(5) . 1_455 ?
O26C W8C K7 42.4(4) . 2_565 ?
O26C W8C O25C 158.3(6) . . ?
O26C W8C O32C 85.3(7) . . ?
O26C W8C O40C 84.1(6) . . ?
O32C W8C K1 146.3(5) . 1_455 ?
O32C W8C K7 53.0(5) . 2_565 ?
O32C W8C O40C 70.7(6) . . ?
O40C W8C K1 139.8(4) . 1_455 ?
O40C W8C K7 97.1(4) . 2_565 ?
O9C W9C K7 79.9(5) . 2_565 ?
O9C W9C O21C 105.1(6) . . ?
O9C W9C O26C 104.3(8) . . ?
O9C W9C O27C 97.6(7) . . ?
O9C W9C O33C 96.3(7) . . ?
O9C W9C O39C 167.8(7) . . ?
O21C W9C K7 133.5(5) . 2_565 ?
O21C W9C O26C 86.3(7) . . ?
O21C W9C O27C 92.1(6) . . ?
O21C W9C O33C 158.5(6) . . ?
O21C W9C O39C 83.5(5) . . ?
O26C W9C K7 48.7(5) . 2_565 ?
O26C W9C O33C 87.3(7) . . ?
O26C W9C O39C 84.6(6) . . ?
O27C W9C K7 133.7(4) . 2_565 ?
O27C W9C O26C 157.7(5) . . ?
O27C W9C O33C 86.1(7) . . ?
O27C W9C O39C 73.2(5) . . ?
O33C W9C K7 49.0(5) . 2_565 ?
O33C W9C O39C 75.4(5) . . ?
O39C W9C K7 100.5(4) . 2_565 ?
K5 W10C K7 118.82(15) 2_565 2_565 ?
O10C W10C K5 42.6(5) . 2_565 ?
O10C W10C K7 84.4(6) . 2_565 ?
O10C W10C O28C 103.2(7) . . ?
O10C W10C O33C 100.1(7) . . ?
O10C W10C O34C 99.6(6) . . ?
O10C W10C O36C 100.8(8) . . ?
O10C W10C O39C 173.3(6) . . ?
O28C W10C K5 95.1(4) . 2_565 ?
O28C W10C K7 131.6(4) . 2_565 ?
O28C W10C O33C 89.0(6) . . ?
O28C W10C O34C 90.3(5) . . ?
O28C W10C O36C 155.9(6) . . ?
O28C W10C O39C 73.4(5) . . ?
O33C W10C K5 142.4(5) . 2_565 ?
O33C W10C K7 43.0(5) . 2_565 ?
O33C W10C O39C 74.3(5) . . ?
O34C W10C K5 57.5(4) . 2_565 ?
O34C W10C K7 136.2(4) . 2_565 ?
O34C W10C O33C 160.0(6) . . ?
O34C W10C O39C 86.3(5) . . ?
O36C W10C K5 100.9(5) . 2_565 ?
O36C W10C K7 53.3(5) . 2_565 ?
O36C W10C O33C 89.1(7) . . ?
O36C W10C O34C 83.4(6) . . ?
O36C W10C O39C 82.9(6) . . ?
O39C W10C K5 142.5(3) . 2_565 ?
O39C W10C K7 93.6(3) . 2_565 ?
K9 W11C K13 52.6(4) . . ?
K12 W11C K9 60.7(3) . . ?
K12 W11C K13 113.3(3) . . ?
O11C W11C K9 59.4(5) . . ?
O11C W11C K12 78.6(5) . . ?
O11C W11C K13 70.1(6) . . ?
O11C W11C O29C 103.4(7) . . ?
O11C W11C O30C 96.8(6) . . ?
O11C W11C O34C 103.9(6) . . ?
O11C W11C O35C 98.3(7) . . ?
O11C W11C O38C 169.1(5) . . ?
O29C W11C K9 83.6(4) . . ?
O29C W11C K12 137.6(4) . . ?
O29C W11C K13 37.0(5) . . ?
O29C W11C O30C 91.6(6) . . ?
O29C W11C O34C 91.2(5) . . ?
O29C W11C O35C 158.3(6) . . ?
O29C W11C O38C 74.1(5) . . ?
O30C W11C K9 41.7(4) . . ?
O30C W11C K12 46.8(5) . . ?
O30C W11C K13 80.1(5) . . ?
O30C W11C O38C 72.8(5) . . ?
O34C W11C K9 160.3(4) . . ?
O34C W11C K12 130.0(4) . . ?
O34C W11C K13 114.3(5) . . ?
O34C W11C O30C 157.8(5) . . ?
O34C W11C O35C 84.0(6) . . ?
O34C W11C O38C 86.9(5) . . ?
O35C W11C K9 107.5(5) . . ?
O35C W11C K12 47.0(4) . . ?
O35C W11C K13 159.9(5) . . ?
O35C W11C O30C 85.3(6) . . ?
O35C W11C O38C 84.5(5) . . ?
O38C W11C K9 109.7(3) . . ?
O38C W11C K12 96.0(3) . . ?
O38C W11C K13 104.0(4) . . ?
K12 W12C K7 169.99(16) . 2_565 ?
O12C W12C K7 87.6(7) . 2_565 ?
O12C W12C K12 82.9(7) . . ?
O12C W12C O31C 100.3(9) . . ?
O12C W12C O32C 101.2(8) . . ?
O12C W12C O35C 99.8(7) . . ?
O12C W12C O36C 102.4(8) . . ?
O12C W12C O40C 171.6(7) . . ?
O31C W12C K7 136.7(6) . 2_565 ?
O31C W12C K12 49.0(6) . . ?
O31C W12C O36C 156.9(7) . . ?
O31C W12C O40C 73.6(6) . . ?
O32C W12C K7 47.5(5) . 2_565 ?
O32C W12C K12 137.7(5) . . ?
O32C W12C O31C 89.3(8) . . ?
O32C W12C O35C 158.9(7) . . ?
O32C W12C O36C 90.1(7) . . ?
O32C W12C O40C 73.2(6) . . ?
O35C W12C K7 132.4(5) . 2_565 ?
O35C W12C K12 47.3(4) . . ?
O35C W12C O31C 88.5(7) . . ?
O35C W12C O36C 83.8(6) . . ?
O35C W12C O40C 86.1(5) . . ?
O36C W12C K7 48.8(5) . 2_565 ?
O36C W12C K12 130.6(5) . . ?
O36C W12C O40C 84.1(6) . . ?
O40C W12C K7 92.9(4) . 2_565 ?
O40C W12C K12 97.0(4) . . ?
O13A Er1A O1LA 139.5(5) . . ?
O15A Er1A O13A 80.9(4) . . ?
O15A Er1A O1LA 138.1(4) . . ?
O15A Er1A O4LA 82.7(4) . . ?
O16A Er1A O13A 123.8(4) . . ?
O16A Er1A O15A 75.9(4) . . ?
O16A Er1A O1LA 71.1(5) . . ?
O16A Er1A O4LA 83.4(4) . . ?
O17A Er1A O13A 77.1(4) . . ?
O17A Er1A O15A 122.0(4) . . ?
O17A Er1A O16A 73.5(5) . . ?
O17A Er1A O1LA 71.9(4) . . ?
O17A Er1A O3LA 144.2(4) . . ?
O17A Er1A O4LA 139.1(4) . . ?
O2LA Er1A O13A 77.8(4) . . ?
O2LA Er1A O15A 144.2(4) . . ?
O2LA Er1A O16A 139.9(5) . . ?
O2LA Er1A O17A 80.7(5) . . ?
O2LA Er1A O1LA 72.0(5) . . ?
O2LA Er1A O3LA 74.9(4) . . ?
O2LA Er1A O4LA 97.4(4) . . ?
O3LA Er1A O13A 72.5(4) . . ?
O3LA Er1A O15A 71.3(4) . . ?
O3LA Er1A O16A 140.3(4) . . ?
O3LA Er1A O1LA 122.7(4) . . ?
O3LA Er1A O4LA 70.8(4) . . ?
O4LA Er1A O13A 142.9(4) . . ?
O4LA Er1A O1LA 68.7(4) . . ?
O13B Er1B O15B 79.6(4) . . ?
O13B Er1B O1LB 84.6(4) . . ?
O13B Er1B O4LB 137.6(4) . . ?
O15B Er1B O4LB 141.0(4) . . ?
O16B Er1B O13B 121.7(4) . . ?
O16B Er1B O15B 77.6(4) . . ?
O16B Er1B O17B 73.7(4) . . ?
O16B Er1B O1LB 138.3(4) . . ?
O16B Er1B O4LB 71.9(4) . . ?
O17B Er1B O13B 75.9(4) . . ?
O17B Er1B O15B 123.5(4) . . ?
O17B Er1B O1LB 84.0(4) . . ?
O17B Er1B O4LB 70.1(4) . . ?
O1LB Er1B O15B 142.9(4) . . ?
O1LB Er1B O4LB 67.5(4) . . ?
O2LB Er1B O13B 72.3(4) . . ?
O2LB Er1B O15B 70.7(4) . . ?
O2LB Er1B O16B 142.4(5) . . ?
O2LB Er1B O17B 141.7(5) . . ?
O2LB Er1B O1LB 72.5(4) . . ?
O2LB Er1B O4LB 123.8(4) . . ?
O3LB Er1B O13B 144.2(4) . . ?
O3LB Er1B O15B 78.4(4) . . ?
O3LB Er1B O16B 80.3(4) . . ?
O3LB Er1B O17B 139.9(4) . . ?
O3LB Er1B O1LB 96.4(4) . . ?
O3LB Er1B O2LB 73.9(4) . . ?
O3LB Er1B O4LB 73.1(4) . . ?
O13C Er1C O1LC 140.4(4) . . ?
O15C Er1C O13C 79.0(5) . . ?
O15C Er1C O1LC 139.1(4) . . ?
O15C Er1C O4LC 84.3(4) . . ?
O16C Er1C O13C 123.7(4) . . ?
O16C Er1C O15C 76.6(4) . . ?
O16C Er1C O17C 74.2(4) . . ?
O16C Er1C O1LC 71.1(4) . . ?
O16C Er1C O3LC 139.6(4) . . ?
O16C Er1C O4LC 82.7(4) . . ?
O17C Er1C O13C 77.1(4) . . ?
O17C Er1C O15C 121.7(4) . . ?
O17C Er1C O1LC 72.5(4) . . ?
O17C Er1C O3LC 144.5(4) . . ?
O17C Er1C O4LC 138.5(4) . . ?
O2LC Er1C O13C 78.2(4) . . ?
O2LC Er1C O15C 142.4(4) . . ?
O2LC Er1C O16C 140.9(4) . . ?
O2LC Er1C O17C 81.4(4) . . ?
O2LC Er1C O1LC 72.7(4) . . ?
O2LC Er1C O3LC 73.9(4) . . ?
O2LC Er1C O4LC 96.8(4) . . ?
O3LC Er1C O13C 73.2(4) . . ?
O3LC Er1C O15C 71.1(4) . . ?
O3LC Er1C O1LC 121.7(5) . . ?
O3LC Er1C O4LC 70.8(4) . . ?
O4LC Er1C O13C 143.5(4) . . ?
O4LC Er1C O1LC 67.5(4) . . ?
C6A Br1A K11 130.7(8) . 1_665 ?
O37A Ge1A O38A 111.5(5) . . ?
O37A Ge1A O39A 111.4(6) . . ?
O37A Ge1A O40A 109.1(6) . . ?
O38A Ge1A O39A 107.3(6) . . ?
O38A Ge1A O40A 108.7(6) . . ?
O39A Ge1A O40A 108.8(5) . . ?
O37B Ge1B O38B 112.2(5) . . ?
O37B Ge1B O39B 111.4(5) . . ?
O37B Ge1B O40B 110.6(5) . . ?
O38B Ge1B O39B 108.3(5) . . ?
O38B Ge1B O40B 107.0(5) . . ?
O39B Ge1B O40B 107.1(5) . . ?
O37C Ge1C O40C 111.7(6) . . ?
O38C Ge1C O37C 112.0(6) . . ?
O38C Ge1C O39C 107.2(6) . . ?
O38C Ge1C O40C 107.6(6) . . ?
O39C Ge1C O37C 110.6(6) . . ?
O39C Ge1C O40C 107.4(7) . . ?
W10A K1 K2 49.0(3) . . ?
W3C K1 W10A 108.4(4) 1_655 . ?
W3C K1 W8C 57.7(3) 1_655 1_655 ?
W3C K1 K2 64.9(3) 1_655 . ?
W8C K1 W10A 133.9(5) 1_655 . ?
W8C K1 K2 90.3(4) 1_655 . ?
O10A K1 W10A 19.5(4) . . ?
O10A K1 W3C 89.4(5) . 1_655 ?
O10A K1 W8C 126.6(6) . 1_655 ?
O10A K1 K2 36.3(4) . . ?
O10A K1 O3C 69.7(6) . 1_655 ?
O10A K1 O8C 130.7(9) . 1_655 ?
O10A K1 O20C 106.2(7) . 1_655 ?
O10A K1 O16W 66.3(8) . . ?
O3C K1 W10A 89.2(5) 1_655 . ?
O3C K1 W3C 23.5(3) 1_655 1_655 ?
O3C K1 W8C 80.7(5) 1_655 1_655 ?
O3C K1 K2 55.3(5) 1_655 . ?
O3C K1 O8C 104.5(7) 1_655 1_655 ?
O3C K1 O20C 54.0(5) 1_655 1_655 ?
O3C K1 O16W 86.3(9) 1_655 . ?
O8C K1 W10A 127.5(7) 1_655 . ?
O8C K1 W3C 81.9(5) 1_655 1_655 ?
O8C K1 W8C 24.5(4) 1_655 1_655 ?
O8C K1 K2 98.8(6) 1_655 . ?
O8C K1 O20C 50.5(5) 1_655 1_655 ?
O20C K1 W10A 120.5(6) 1_655 . ?
O20C K1 W3C 31.9(3) 1_655 1_655 ?
O20C K1 W8C 27.1(3) 1_655 1_655 ?
O20C K1 K2 71.6(5) 1_655 . ?
O16W K1 W10A 66.0(7) . . ?
O16W K1 W3C 106.3(8) . 1_655 ?
O16W K1 W8C 155.5(10) . 1_655 ?
O16W K1 K2 99.3(8) . . ?
O16W K1 O8C 162.0(10) . 1_655 ?
O16W K1 O20C 137.7(10) . 1_655 ?
O31W K1 W10A 134.6(17) . . ?
O31W K1 W3C 89.3(17) . 1_655 ?
O31W K1 W8C 91.1(17) . 1_655 ?
O31W K1 K2 148.1(18) . . ?
O31W K1 O10A 132.9(18) . . ?
O31W K1 O3C 93.6(18) . 1_655 ?
O31W K1 O8C 95.6(18) . 1_655 ?
O31W K1 O20C 96.7(17) . 1_655 ?
O31W K1 O16W 69.0(18) . . ?
W10A K2 K1 53.7(3) . . ?
O10A K2 W10A 26.0(3) . . ?
O10A K2 K1 32.2(4) . . ?
O28A K2 W10A 27.9(3) . . ?
O28A K2 K1 75.7(5) . . ?
O28A K2 O10A 53.4(4) . . ?
O28A K2 O13W 66.4(10) . . ?
O12W K2 W10A 82.3(9) . . ?
O12W K2 K1 133.8(10) . . ?
O12W K2 O10A 101.6(10) . . ?
O12W K2 O28A 68.6(10) . . ?
O12W K2 O13W 81.7(14) . . ?
O12W K2 O15W 87.0(14) . . ?
O12W K2 O18W 90.2(11) . . ?
O13W K2 W10A 91.8(10) . . ?
O13W K2 K1 110.1(10) . . ?
O13W K2 O10A 111.7(10) . . ?
O15W K2 W10A 160.1(12) . . ?
O15W K2 K1 139.1(11) . . ?
O15W K2 O10A 171.3(12) . . ?
O15W K2 O28A 132.3(12) . . ?
O15W K2 O13W 70.0(14) . . ?
O18W K2 W10A 87.8(5) . . ?
O18W K2 K1 76.2(6) . . ?
O18W K2 O10A 70.6(6) . . ?
O18W K2 O28A 111.4(7) . . ?
O18W K2 O13W 171.8(13) . . ?
O18W K2 O15W 109.0(12) . . ?
O22W K2 W10A 106.2(8) . . ?
O22W K2 K1 63.1(8) . . ?
O22W K2 O10A 93.9(9) . . ?
O22W K2 O28A 109.1(10) . . ?
O22W K2 O12W 156.9(14) . . ?
O22W K2 O13W 76.7(13) . . ?
O22W K2 O15W 78.0(13) . . ?
O22W K2 O18W 111.2(11) . . ?
W6B K3 W7A 131.49(19) 2_565 . ?
W6B K3 W7B 57.30(9) 2_565 2_565 ?
W6B K3 W11B 51.70(8) 2_565 2_565 ?
W6B K3 W12B 80.54(12) 2_565 2_565 ?
W7B K3 W7A 92.18(15) 2_565 . ?
W7B K3 W12B 51.54(9) 2_565 2_565 ?
W11B K3 W7A 168.4(2) 2_565 . ?
W11B K3 W7B 81.17(12) 2_565 2_565 ?
W11B K3 W12B 57.61(9) 2_565 2_565 ?
W12B K3 W7A 110.86(18) 2_565 . ?
O7A K3 W7A 20.6(3) . . ?
O7A K3 W6B 110.9(3) . 2_565 ?
O7A K3 W7B 78.7(3) . 2_565 ?
O7A K3 W11B 159.0(4) . 2_565 ?
O7A K3 W12B 112.4(4) . 2_565 ?
O7A K3 O24B 93.3(4) . 2_565 ?
O7A K3 O30B 139.3(5) . 2_565 ?
O7A K3 O31B 85.6(4) . 2_565 ?
O7A K3 O35B 138.5(5) . 2_565 ?
O24B K3 W7A 111.8(3) 2_565 . ?
O24B K3 W6B 28.9(2) 2_565 2_565 ?
O24B K3 W7B 28.5(2) 2_565 2_565 ?
O24B K3 W11B 65.9(3) 2_565 2_565 ?
O24B K3 W12B 65.2(3) 2_565 2_565 ?
O24B K3 O31B 55.0(3) 2_565 2_565 ?
O24B K3 O35B 63.6(3) 2_565 2_565 ?
O30B K3 W7A 159.4(4) 2_565 . ?
O30B K3 W6B 29.9(3) 2_565 2_565 ?
O30B K3 W7B 80.0(3) 2_565 2_565 ?
O30B K3 W11B 28.4(3) 2_565 2_565 ?
O30B K3 W12B 79.2(3) 2_565 2_565 ?
O30B K3 O24B 54.9(4) 2_565 2_565 ?
O30B K3 O31B 93.1(4) 2_565 2_565 ?
O30B K3 O35B 54.2(4) 2_565 2_565 ?
O31B K3 W7A 89.4(3) 2_565 . ?
O31B K3 W6B 80.5(2) 2_565 2_565 ?
O31B K3 W7B 30.3(2) 2_565 2_565 ?
O31B K3 W11B 80.1(2) 2_565 2_565 ?
O31B K3 W12B 28.5(2) 2_565 2_565 ?
O31B K3 O35B 52.9(3) 2_565 2_565 ?
O35B K3 W7A 138.5(3) 2_565 . ?
O35B K3 W6B 65.5(3) 2_565 2_565 ?
O35B K3 W7B 64.7(3) 2_565 2_565 ?
O35B K3 W11B 29.9(2) 2_565 2_565 ?
O35B K3 W12B 27.8(2) 2_565 2_565 ?
O28W K3 W7A 74.3(7) . . ?
O28W K3 W6B 150.9(7) . 2_565 ?
O28W K3 W7B 117.2(8) . 2_565 ?
O28W K3 W11B 100.2(7) . 2_565 ?
O28W K3 W12B 76.4(7) . 2_565 ?
O28W K3 O7A 94.4(8) . . ?
O28W K3 O24B 140.9(8) . 2_565 ?
O28W K3 O30B 126.2(8) . 2_565 ?
O28W K3 O31B 87.4(8) . 2_565 ?
O28W K3 O35B 86.1(8) . 2_565 ?
W8A K4 W9B 108.9(2) . . ?
W10A K4 W8A 79.4(2) . . ?
W10A K4 W9B 143.7(4) . . ?
W12A K4 W8A 51.43(16) . . ?
W12A K4 W10A 58.21(19) . . ?
W12A K4 W9B 98.4(2) . . ?
O26A K4 W8A 28.1(2) . . ?
O26A K4 W10A 64.1(3) . . ?
O26A K4 W12A 65.4(3) . . ?
O26A K4 W9B 135.4(4) . . ?
O26A K4 O33A 51.5(4) . . ?
O26A K4 O10W 110.9(7) . . ?
O26A K4 O16W 120.5(7) . . ?
O32A K4 W8A 28.5(3) . . ?
O32A K4 W10A 80.4(4) . . ?
O32A K4 W12A 30.1(3) . . ?
O32A K4 W9B 91.0(3) . . ?
O32A K4 O26A 53.5(4) . . ?
O32A K4 O33A 91.3(5) . . ?
O32A K4 O8W 82.9(5) . . ?
O32A K4 O10W 147.7(8) . . ?
O32A K4 O16W 90.0(7) . . ?
O33A K4 W8A 76.6(4) . . ?
O33A K4 W10A 29.2(3) . . ?
O33A K4 W12A 79.6(4) . . ?
O33A K4 W9B 171.3(5) . . ?
O33A K4 O10W 98.2(7) . . ?
O33A K4 O16W 91.5(7) . . ?
O36A K4 W8A 63.5(4) . . ?
O36A K4 W10A 28.9(3) . . ?
O36A K4 W12A 29.4(3) . . ?
O36A K4 W9B 122.6(4) . . ?
O36A K4 O26A 61.8(4) . . ?
O36A K4 O32A 54.5(4) . . ?
O36A K4 O33A 53.2(4) . . ?
O36A K4 O8W 136.0(6) . . ?
O36A K4 O10W 149.6(7) . . ?
O36A K4 O16W 58.7(7) . . ?
O9B K4 W8A 96.4(4) . . ?
O9B K4 W10A 127.2(5) . . ?
O9B K4 W12A 78.0(4) . . ?
O9B K4 W9B 20.5(3) . . ?
O9B K4 O26A 124.4(5) . . ?
O9B K4 O32A 73.7(4) . . ?
O9B K4 O33A 155.7(6) . . ?
O9B K4 O36A 102.7(5) . . ?
O9B K4 O8W 71.1(5) . . ?
O9B K4 O10W 104.7(7) . . ?
O9B K4 O16W 69.9(6) . . ?
O8W K4 W8A 73.8(4) . . ?
O8W K4 W10A 149.4(6) . . ?
O8W K4 W12A 112.2(5) . . ?
O8W K4 W9B 61.6(4) . . ?
O8W K4 O26A 85.4(5) . . ?
O8W K4 O33A 127.0(6) . . ?
O8W K4 O10W 66.7(7) . . ?
O8W K4 O16W 140.8(7) . . ?
O10W K4 W8A 125.2(7) . . ?
O10W K4 W10A 120.8(6) . . ?
O10W K4 W12A 176.2(7) . . ?
O10W K4 W9B 84.2(6) . . ?
O10W K4 O16W 120.3(9) . . ?
O16W K4 W8A 114.4(6) . . ?
O16W K4 W10A 64.8(6) . . ?
O16W K4 W12A 63.0(6) . . ?
O16W K4 W9B 80.1(6) . . ?
W10B K5 W12B 56.87(7) 2_565 2_565 ?
W10B K5 W10C 123.34(12) 2_565 2_565 ?
W10B K5 K10 69.01(10) 2_565 2_565 ?
W10C K5 W12B 143.12(15) 2_565 2_565 ?
W10C K5 K10 112.92(15) 2_565 2_565 ?
K10 K5 W12B 101.35(12) 2_565 2_565 ?
O8B K5 W10B 140.5(3) . 2_565 ?
O8B K5 W12B 86.9(3) . 2_565 ?
O8B K5 W10C 94.7(3) . 2_565 ?
O8B K5 K10 108.2(3) . 2_565 ?
O8B K5 O10B 166.8(4) . 2_565 ?
O8B K5 O36B 109.5(4) . 2_565 ?
O8B K5 O10C 70.7(4) . 2_565 ?
O8B K5 O34C 121.8(4) . 2_565 ?
O8B K5 O2W 75.3(4) . 2_565 ?
O8B K5 O11W 81.9(4) . 2_565 ?
O8B K5 O25W 109.9(6) . . ?
O10B K5 W10B 26.7(2) 2_565 2_565 ?
O10B K5 W12B 80.1(3) 2_565 2_565 ?
O10B K5 W10C 97.1(3) 2_565 2_565 ?
O10B K5 K10 72.4(3) 2_565 2_565 ?
O10B K5 O36B 57.3(3) 2_565 2_565 ?
O10B K5 O34C 71.2(3) 2_565 2_565 ?
O10B K5 O2W 97.4(4) 2_565 2_565 ?
O10B K5 O11W 106.1(4) 2_565 2_565 ?
O10B K5 O25W 69.3(6) 2_565 . ?
O36B K5 W10B 31.9(2) 2_565 2_565 ?
O36B K5 W12B 25.7(2) 2_565 2_565 ?
O36B K5 W10C 145.9(3) 2_565 2_565 ?
O36B K5 K10 82.6(3) 2_565 2_565 ?
O36B K5 O34C 128.2(3) 2_565 2_565 ?
O10C K5 W10B 144.2(4) 2_565 2_565 ?
O10C K5 W12B 131.0(4) 2_565 2_565 ?
O10C K5 W10C 25.1(3) 2_565 2_565 ?
O10C K5 K10 126.6(4) 2_565 2_565 ?
O10C K5 O10B 120.1(4) 2_565 2_565 ?
O10C K5 O36B 150.1(5) 2_565 2_565 ?
O10C K5 O34C 55.9(4) 2_565 2_565 ?
O10C K5 O2W 138.5(5) 2_565 2_565 ?
O10C K5 O11W 83.3(5) 2_565 2_565 ?
O10C K5 O25W 72.4(7) 2_565 . ?
O34C K5 W10B 97.7(2) 2_565 2_565 ?
O34C K5 W12B 145.4(3) 2_565 2_565 ?
O34C K5 W10C 31.1(2) 2_565 2_565 ?
O34C K5 K10 88.4(3) 2_565 2_565 ?
O2W K5 W10B 76.7(3) 2_565 2_565 ?
O2W K5 W12B 68.3(3) 2_565 2_565 ?
O2W K5 W10C 147.5(3) 2_565 2_565 ?
O2W K5 K10 45.9(3) 2_565 2_565 ?
O2W K5 O36B 64.7(4) 2_565 2_565 ?
O2W K5 O34C 133.3(4) 2_565 2_565 ?
O2W K5 O25W 143.5(7) 2_565 . ?
O11W K5 W10B 112.9(3) 2_565 2_565 ?
O11W K5 W12B 137.2(3) 2_565 2_565 ?
O11W K5 W10C 79.2(3) 2_565 2_565 ?
O11W K5 K10 45.5(3) 2_565 2_565 ?
O11W K5 O36B 126.6(4) 2_565 2_565 ?
O11W K5 O34C 71.3(4) 2_565 2_565 ?
O11W K5 O2W 68.9(4) 2_565 2_565 ?
O11W K5 O25W 146.7(7) 2_565 . ?
O25W K5 W10B 78.3(6) . 2_565 ?
O25W K5 W12B 75.8(6) . 2_565 ?
O25W K5 W10C 69.1(6) . 2_565 ?
O25W K5 K10 141.5(6) . 2_565 ?
O25W K5 O36B 80.1(7) . 2_565 ?
O25W K5 O34C 76.2(7) . 2_565 ?
W2B K6 K7 87.45(18) . . ?
W7B K6 W2B 60.62(9) . . ?
W7B K6 K7 105.3(2) . . ?
O2B K6 W2B 25.1(2) . . ?
O2B K6 W7B 84.5(3) . . ?
O2B K6 K7 87.8(3) . . ?
O2B K6 O12C 149.9(6) . 2_565 ?
O2B K6 O3W 85.2(4) . . ?
O7B K6 W2B 86.5(3) . . ?
O7B K6 W7B 26.9(2) . . ?
O7B K6 K7 116.7(3) . . ?
O7B K6 O2B 108.7(4) . . ?
O7B K6 O19B 56.2(3) . . ?
O7B K6 O12C 69.3(4) . 2_565 ?
O7B K6 O3W 85.1(4) . . ?
O19B K6 W2B 32.4(2) . . ?
O19B K6 W7B 29.4(2) . . ?
O19B K6 K7 91.9(3) . . ?
O19B K6 O2B 57.3(3) . . ?
O19B K6 O12C 103.7(5) . 2_565 ?
O19B K6 O3W 61.7(4) . . ?
O12C K6 W2B 130.8(5) 2_565 . ?
O12C K6 W7B 84.4(4) 2_565 . ?
O12C K6 K7 68.4(4) 2_565 . ?
O12C K6 O3W 64.8(5) 2_565 . ?
O3W K6 W2B 71.2(3) . . ?
O3W K6 W7B 70.9(4) . . ?
O3W K6 K7 34.4(4) . . ?
O4W K6 W2B 104.3(5) . . ?
O4W K6 W7B 147.6(6) . . ?
O4W K6 K7 42.9(5) . . ?
O4W K6 O2B 87.8(5) . . ?
O4W K6 O7B 154.7(6) . . ?
O4W K6 O19B 126.2(6) . . ?
O4W K6 O12C 86.7(6) . 2_565 ?
O4W K6 O3W 77.2(6) . . ?
O4W K6 O5W 128.3(8) . . ?
O4W K6 O6W 85.6(8) . . ?
O5W K6 W2B 72.6(5) . . ?
O5W K6 W7B 77.3(6) . . ?
O5W K6 K7 155.7(5) . . ?
O5W K6 O2B 68.3(6) . . ?
O5W K6 O7B 76.6(6) . . ?
O5W K6 O19B 78.7(6) . . ?
O5W K6 O12C 135.4(7) . 2_565 ?
O5W K6 O3W 140.1(7) . . ?
O6W K6 W2B 140.9(7) . . ?
O6W K6 W7B 124.8(7) . . ?
O6W K6 K7 121.5(7) . . ?
O6W K6 O2B 122.1(7) . . ?
O6W K6 O7B 100.5(7) . . ?
O6W K6 O19B 146.4(7) . . ?
O6W K6 O12C 86.9(8) . 2_565 ?
O6W K6 O3W 147.3(7) . . ?
O6W K6 O5W 71.8(8) . . ?
W8C K7 W10C 78.62(17) 2_565 2_565 ?
W9C K7 W8C 57.07(13) 2_565 2_565 ?
W9C K7 W10C 51.32(13) 2_565 2_565 ?
O26C K7 W8C 26.6(4) 2_565 2_565 ?
O26C K7 W9C 30.5(3) 2_565 2_565 ?
O26C K7 W10C 63.6(3) 2_565 2_565 ?
O26C K7 O32C 51.2(5) 2_565 2_565 ?
O26C K7 O33C 55.8(5) 2_565 2_565 ?
O26C K7 O36C 59.7(4) 2_565 2_565 ?
O26C K7 O4W 94.9(6) 2_565 . ?
O26C K7 O37W 105.6(16) 2_565 . ?
O32C K7 W8C 29.7(3) 2_565 2_565 ?
O32C K7 W9C 78.6(4) 2_565 2_565 ?
O32C K7 W10C 75.3(4) 2_565 2_565 ?
O32C K7 O36C 49.5(5) 2_565 2_565 ?
O32C K7 O37W 155.7(16) 2_565 . ?
O33C K7 W8C 79.7(4) 2_565 2_565 ?
O33C K7 W9C 30.8(3) 2_565 2_565 ?
O33C K7 W10C 27.7(3) 2_565 2_565 ?
O33C K7 O32C 89.9(5) 2_565 2_565 ?
O33C K7 O36C 52.3(5) 2_565 2_565 ?
O33C K7 O4W 142.9(7) 2_565 . ?
O33C K7 O37W 79.6(17) 2_565 . ?
O36C K7 W8C 62.4(3) 2_565 2_565 ?
O36C K7 W9C 64.0(3) 2_565 2_565 ?
O36C K7 W10C 28.1(3) 2_565 2_565 ?
O36C K7 O37W 130.4(17) 2_565 . ?
O3W K7 W8C 113.5(5) . 2_565 ?
O3W K7 W9C 128.9(5) . 2_565 ?
O3W K7 W10C 77.9(5) . 2_565 ?
O3W K7 O26C 125.6(6) . 2_565 ?
O3W K7 O32C 84.0(6) . 2_565 ?
O3W K7 O33C 102.7(6) . 2_565 ?
O3W K7 O36C 68.1(5) . 2_565 ?
O3W K7 O4W 74.7(6) . . ?
O3W K7 O19W 73.1(6) . . ?
O3W K7 O30W 150.2(11) . . ?
O3W K7 O37W 119.5(17) . . ?
O4W K7 W8C 68.4(5) . 2_565 ?
O4W K7 W9C 125.4(5) . 2_565 ?
O4W K7 W10C 122.9(5) . 2_565 ?
O4W K7 O32C 53.0(5) . 2_565 ?
O4W K7 O36C 94.9(6) . 2_565 ?
O4W K7 O37W 134.7(17) . . ?
O19W K7 W8C 125.7(6) . 2_565 ?
O19W K7 W9C 157.0(6) . 2_565 ?
O19W K7 W10C 147.9(6) . 2_565 ?
O19W K7 O26C 147.1(7) . 2_565 ?
O19W K7 O32C 114.4(7) . 2_565 ?
O19W K7 O33C 154.2(8) . 2_565 ?
O19W K7 O36C 139.0(6) . 2_565 ?
O19W K7 O4W 61.8(6) . . ?
O19W K7 O30W 78.4(10) . . ?
O19W K7 O37W 80.7(17) . . ?
O30W K7 W8C 76.7(9) . 2_565 ?
O30W K7 W9C 80.6(9) . 2_565 ?
O30W K7 W10C 131.8(9) . 2_565 ?
O30W K7 O26C 76.4(9) . 2_565 ?
O30W K7 O32C 100.3(10) . 2_565 ?
O30W K7 O33C 106.7(10) . 2_565 ?
O30W K7 O36C 135.8(9) . 2_565 ?
O30W K7 O4W 84.4(11) . . ?
O30W K7 O37W 62.8(19) . . ?
O37W K7 W8C 126.0(16) . 2_565 ?
O37W K7 W9C 81.3(16) . 2_565 ?
O37W K7 W10C 102.3(17) . 2_565 ?
W8B K8 K5 57.27(9) . . ?
W8B K8 K10 99.56(13) . . ?
W9B K8 W8B 58.45(7) . . ?
W9B K8 K5 115.59(13) . . ?
W9B K8 K10 59.23(10) . . ?
K10 K8 K5 129.36(14) . . ?
O12A K8 W8B 145.0(3) . . ?
O12A K8 W9B 97.9(3) . . ?
O12A K8 K5 139.5(3) . . ?
O12A K8 K10 86.6(3) . . ?
O12A K8 O8B 148.4(4) . . ?
O12A K8 O9B 73.0(4) . . ?
O12A K8 O26B 127.1(4) . . ?
O12A K8 O2W 131.0(4) . . ?
O12A K8 O17W 67.9(7) . . ?
O8B K8 W8B 25.7(2) . . ?
O8B K8 W9B 83.9(2) . . ?
O8B K8 K5 32.7(2) . . ?
O8B K8 K10 120.0(3) . . ?
O8B K8 O2W 78.9(3) . . ?
O9B K8 W8B 83.8(3) . . ?
O9B K8 W9B 25.8(2) . . ?
O9B K8 K5 141.1(3) . . ?
O9B K8 K10 52.0(3) . . ?
O9B K8 O8B 108.7(4) . . ?
O9B K8 O26B 56.0(3) . . ?
O9B K8 O2W 79.8(3) . . ?
O12B K8 W8B 98.4(3) 2_565 . ?
O12B K8 W9B 145.4(3) 2_565 . ?
O12B K8 K5 46.7(3) 2_565 . ?
O12B K8 K10 105.9(3) 2_565 . ?
O12B K8 O12A 113.0(5) 2_565 . ?
O12B K8 O8B 77.9(4) 2_565 . ?
O12B K8 O9B 157.6(4) 2_565 . ?
O12B K8 O26B 119.4(4) 2_565 . ?
O12B K8 O1W 72.2(4) 2_565 . ?
O12B K8 O2W 80.6(4) 2_565 . ?
O12B K8 O17W 132.2(7) 2_565 . ?
O26B K8 W8B 29.9(2) . . ?
O26B K8 W9B 30.2(2) . . ?
O26B K8 K5 85.8(2) . . ?
O26B K8 K10 73.6(2) . . ?
O26B K8 O8B 55.5(3) . . ?
O26B K8 O2W 56.3(3) . . ?
O1W K8 W8B 128.4(3) . . ?
O1W K8 W9B 101.0(3) . . ?
O1W K8 K5 114.7(3) . . ?
O1W K8 K10 41.8(3) . . ?
O1W K8 O12A 77.9(4) . . ?
O1W K8 O8B 133.0(4) . . ?
O1W K8 O9B 88.8(4) . . ?
O1W K8 O26B 111.4(4) . . ?
O1W K8 O2W 61.3(4) . . ?
O1W K8 O17W 143.7(7) . . ?
O2W K8 W8B 67.1(2) . . ?
O2W K8 W9B 67.2(2) . . ?
O2W K8 K5 85.0(2) . . ?
O2W K8 K10 45.0(2) . . ?
O17W K8 W8B 79.9(7) . . ?
O17W K8 W9B 72.9(6) . . ?
O17W K8 K5 99.5(6) . . ?
O17W K8 K10 121.6(6) . . ?
O17W K8 O8B 82.7(7) . . ?
O17W K8 O9B 70.2(7) . . ?
O17W K8 O26B 81.6(7) . . ?
O17W K8 O2W 137.4(7) . . ?
W6C K9 K10 108.4(3) . . ?
W11C K9 W6C 49.83(14) . . ?
W11C K9 K10 61.95(18) . . ?
W11C K9 K12 58.9(2) . . ?
K12 K9 W6C 58.9(2) . . ?
K12 K9 K10 70.2(3) . . ?
K13 K9 W6C 86.0(4) . . ?
K13 K9 W11C 67.0(3) . . ?
K13 K9 K10 86.4(3) . . ?
K13 K9 K12 125.9(4) . . ?
O8A K9 W6C 104.2(5) . . ?
O8A K9 W11C 79.4(4) . . ?
O8A K9 K10 39.3(3) . . ?
O8A K9 K12 46.5(4) . . ?
O8A K9 K13 125.5(5) . . ?
O8A K9 O11C 63.4(4) . . ?
O11C K9 W6C 75.3(3) . . ?
O11C K9 W11C 25.9(2) . . ?
O11C K9 K10 36.7(3) . . ?
O11C K9 K12 63.9(4) . . ?
O11C K9 K13 68.3(4) . . ?
O30C K9 W6C 23.2(3) . . ?
O30C K9 W11C 29.1(3) . . ?
O30C K9 K10 85.1(4) . . ?
O30C K9 K12 47.1(4) . . ?
O30C K9 K13 84.1(6) . . ?
O30C K9 O8A 86.4(6) . . ?
O30C K9 O11C 53.1(4) . . ?
O30C K9 O26W 85.3(9) . . ?
O8W K9 W6C 139.7(5) . . ?
O8W K9 W11C 90.0(5) . . ?
O8W K9 K10 38.2(4) . . ?
O8W K9 K12 106.9(6) . . ?
O8W K9 K13 73.0(6) . . ?
O8W K9 O8A 65.1(5) . . ?
O8W K9 O11C 65.1(5) . . ?
O8W K9 O30C 118.2(6) . . ?
O8W K9 O26W 122.5(11) . . ?
O9W K9 W6C 152.7(9) . . ?
O9W K9 W11C 147.6(9) . . ?
O9W K9 K10 86.0(8) . . ?
O9W K9 K12 107.8(10) . . ?
O9W K9 K13 118.8(10) . . ?
O9W K9 O8A 72.0(9) . . ?
O9W K9 O11C 122.7(9) . . ?
O9W K9 O30C 154.8(12) . . ?
O9W K9 O8W 64.5(8) . . ?
O9W K9 O20W 98.3(15) . . ?
O9W K9 O26W 74.2(12) . . ?
O20W K9 W6C 91.0(13) . . ?
O20W K9 W11C 105.0(12) . . ?
O20W K9 K10 127.8(13) . . ?
O20W K9 K12 149.7(13) . . ?
O20W K9 K13 46.1(12) . . ?
O20W K9 O8A 162.7(14) . . ?
O20W K9 O11C 113.9(13) . . ?
O20W K9 O30C 105.7(13) . . ?
O20W K9 O8W 97.9(14) . . ?
O20W K9 O26W 127.0(15) . . ?
O26W K9 W6C 79.7(9) . . ?
O26W K9 W11C 107.4(9) . . ?
O26W K9 K10 104.3(9) . . ?
O26W K9 K12 50.5(8) . . ?
O26W K9 K13 164.2(10) . . ?
O26W K9 O8A 65.2(9) . . ?
O26W K9 O11C 113.6(9) . . ?
W8A K10 W9B 116.47(11) . . ?
W8A K10 K5 152.80(15) . 2_565 ?
W9B K10 K5 90.00(12) . 2_565 ?
O8A K10 W8A 26.1(3) . . ?
O8A K10 W9B 124.8(3) . . ?
O8A K10 K5 132.0(3) . 2_565 ?
O8A K10 O32A 56.0(4) . . ?
O8A K10 O9B 109.0(4) . . ?
O8A K10 O8W 66.5(4) . . ?
O32A K10 W8A 31.2(2) . . ?
O32A K10 W9B 91.8(3) . . ?
O32A K10 K5 166.6(3) . 2_565 ?
O32A K10 O9B 66.2(3) . . ?
O9B K10 W8A 93.4(2) . . ?
O9B K10 W9B 26.0(2) . . ?
O9B K10 K5 113.7(3) . 2_565 ?
O33B K10 W8A 135.9(3) . . ?
O33B K10 W9B 28.2(2) . . ?
O33B K10 K5 66.7(3) . 2_565 ?
O33B K10 O8A 130.1(4) . . ?
O33B K10 O32A 118.1(4) . . ?
O33B K10 O9B 53.9(3) . . ?
O33B K10 O2W 65.1(3) . . ?
O33B K10 O8W 63.9(4) . . ?
O33B K10 O11W 111.8(4) . . ?
O11C K10 W8A 101.3(3) . . ?
O11C K10 W9B 109.8(3) . . ?
O11C K10 K5 61.2(3) . 2_565 ?
O11C K10 O8A 75.2(4) . . ?
O11C K10 O32A 130.1(4) . . ?
O11C K10 O9B 129.6(4) . . ?
O11C K10 O33B 84.2(4) . . ?
O11C K10 O2W 106.9(4) . . ?
O11C K10 O8W 71.2(4) . . ?
O11C K10 O11W 64.9(4) . . ?
O1W K10 W8A 79.3(3) . . ?
O1W K10 W9B 100.1(3) . . ?
O1W K10 K5 103.3(3) . 2_565 ?
O1W K10 O8A 101.6(4) . . ?
O1W K10 O32A 63.3(4) . . ?
O1W K10 O9B 84.3(4) . . ?
O1W K10 O33B 119.6(4) . . ?
O1W K10 O11C 145.6(5) . . ?
O1W K10 O2W 67.8(4) . . ?
O1W K10 O8W 139.8(5) . . ?
O1W K10 O11W 82.4(4) . . ?
O2W K10 W8A 147.0(3) . . ?
O2W K10 W9B 69.4(3) . . ?
O2W K10 K5 45.9(3) . 2_565 ?
O2W K10 O8A 164.6(4) . . ?
O2W K10 O32A 122.9(4) . . ?
O2W K10 O9B 81.7(3) . . ?
O2W K10 O8W 128.9(5) . . ?
O8W K10 W8A 76.4(4) . . ?
O8W K10 W9B 64.3(4) . . ?
O8W K10 K5 112.9(4) . 2_565 ?
O8W K10 O32A 79.7(4) . . ?
O8W K10 O9B 65.9(4) . . ?
O11W K10 W8A 110.0(3) . . ?
O11W K10 W9B 133.1(3) . . ?
O11W K10 K5 45.1(3) . 2_565 ?
O11W K10 O8A 99.7(4) . . ?
O11W K10 O32A 128.6(4) . . ?
O11W K10 O9B 150.2(4) . . ?
O11W K10 O2W 68.6(4) . . ?
O11W K10 O8W 136.1(5) . . ?
Br1A K11 W4C 90.7(5) 1_445 . ?
O4C K11 W4C 25.6(3) . . ?
O4C K11 Br1A 65.2(6) . 1_445 ?
O4C K11 O27C 52.4(5) . . ?
O27C K11 W4C 30.6(3) . . ?
O27C K11 Br1A 111.5(7) . 1_445 ?
O14W K11 W4C 92.9(11) . . ?
O14W K11 Br1A 174.7(13) . 1_445 ?
O14W K11 O4C 118.2(12) . . ?
O14W K11 O27C 73.4(11) . . ?
O14W K11 O23W 113.4(13) . . ?
O14W K11 O29W 113.6(15) . . ?
O23W K11 W4C 131.6(10) . . ?
O23W K11 Br1A 66.6(8) . 1_445 ?
O23W K11 O4C 116.9(11) . . ?
O23W K11 O27C 118.4(10) . . ?
O29W K11 W4C 113.4(10) . . ?
O29W K11 Br1A 61.4(11) . 1_445 ?
O29W K11 O4C 97.3(12) . . ?
O29W K11 O27C 142.9(11) . . ?
O29W K11 O23W 93.1(13) . . ?
W11C K12 W6C 51.42(9) . . ?
W11C K12 K9 60.4(2) . . ?
W12C K12 W6C 80.27(12) . . ?
W12C K12 W11C 58.89(10) . . ?
W12C K12 K9 119.3(3) . . ?
K9 K12 W6C 63.0(2) . . ?
O8A K12 W6C 115.1(4) . . ?
O8A K12 W11C 84.4(3) . . ?
O8A K12 W12C 118.4(3) . . ?
O8A K12 K9 53.7(4) . . ?
O8A K12 O24C 142.8(5) . . ?
O8A K12 O31C 145.9(5) . . ?
O8A K12 O26W 67.7(8) . . ?
O24C K12 W6C 28.1(3) . . ?
O24C K12 W11C 66.0(3) . . ?
O24C K12 W12C 65.6(3) . . ?
O24C K12 K9 91.0(4) . . ?
O24C K12 O26W 98.5(8) . . ?
O30C K12 W6C 27.3(3) . . ?
O30C K12 W11C 30.7(3) . . ?
O30C K12 W12C 81.0(3) . . ?
O30C K12 K9 44.6(3) . . ?
O30C K12 O8A 90.6(4) . . ?
O30C K12 O24C 52.5(4) . . ?
O30C K12 O31C 92.2(5) . . ?
O30C K12 O35C 55.9(4) . . ?
O30C K12 O26W 80.9(8) . . ?
O31C K12 W6C 78.3(4) . . ?
O31C K12 W11C 81.0(4) . . ?
O31C K12 W12C 29.5(4) . . ?
O31C K12 K9 136.8(5) . . ?
O31C K12 O24C 53.4(5) . . ?
O31C K12 O26W 146.2(9) . . ?
O35C K12 W6C 65.3(3) . . ?
O35C K12 W11C 29.9(3) . . ?
O35C K12 W12C 29.2(3) . . ?
O35C K12 K9 90.2(4) . . ?
O35C K12 O8A 100.7(4) . . ?
O35C K12 O24C 64.5(4) . . ?
O35C K12 O31C 54.7(5) . . ?
O35C K12 O26W 135.7(9) . . ?
O7W K12 W6C 148.1(6) . . ?
O7W K12 W11C 101.9(6) . . ?
O7W K12 W12C 69.6(6) . . ?
O7W K12 K9 123.6(6) . . ?
O7W K12 O8A 72.7(6) . . ?
O7W K12 O24C 133.0(7) . . ?
O7W K12 O30C 132.2(7) . . ?
O7W K12 O31C 80.4(7) . . ?
O7W K12 O35C 83.0(6) . . ?
O7W K12 O26W 128.0(10) . . ?
O26W K12 W6C 81.0(8) . . ?
O26W K12 W11C 106.2(8) . . ?
O26W K12 W12C 161.0(8) . . ?
O26W K12 K9 47.6(8) . . ?
O27W K12 W6C 94.2(10) . . ?
O27W K12 W11C 145.0(10) . . ?
O27W K12 W12C 115.4(10) . . ?
O27W K12 K9 113.9(10) . . ?
O27W K12 O8A 121.7(10) . . ?
O27W K12 O24C 80.2(10) . . ?
O27W K12 O30C 118.8(10) . . ?
O27W K12 O31C 86.1(10) . . ?
O27W K12 O35C 137.7(10) . . ?
O27W K12 O7W 107.8(12) . . ?
O27W K12 O26W 69.0(12) . . ?
W10B K13 W5C 109.0(4) . . ?
W10B K13 W11C 79.9(3) . . ?
W10B K13 K15 58.7(3) . . ?
W5C K13 W11C 49.25(19) . . ?
K9 K13 W10B 104.7(5) . . ?
K9 K13 W5C 90.6(4) . . ?
K9 K13 W11C 60.3(4) . . ?
K9 K13 K15 122.2(6) . . ?
K14 K13 W10B 63.6(3) . . ?
K14 K13 W5C 100.3(5) . . ?
K14 K13 W11C 121.3(5) . . ?
K14 K13 K9 166.0(6) . . ?
K14 K13 K15 59.7(5) . . ?
K15 K13 W5C 55.0(3) . . ?
K15 K13 W11C 62.2(4) . . ?
O10B K13 W10B 26.2(2) . . ?
O10B K13 W5C 83.8(4) . . ?
O10B K13 W11C 56.3(3) . . ?
O10B K13 K9 98.6(6) . . ?
O10B K13 K14 74.2(4) . . ?
O10B K13 K15 40.8(4) . . ?
O28B K13 W10B 25.9(3) . . ?
O28B K13 W5C 133.4(6) . . ?
O28B K13 W11C 103.7(5) . . ?
O28B K13 K9 108.0(7) . . ?
O28B K13 K14 58.1(5) . . ?
O28B K13 K15 79.5(5) . . ?
O28B K13 O10B 52.1(4) . . ?
O28B K13 O29C 112.5(6) . . ?
O28B K13 O21W 123.4(9) . . ?
O29C K13 W10B 86.6(4) . . ?
O29C K13 W5C 28.6(3) . . ?
O29C K13 W11C 23.1(3) . . ?
O29C K13 K9 79.1(6) . . ?
O29C K13 K14 106.6(7) . . ?
O29C K13 K15 47.8(5) . . ?
O29C K13 O10B 60.5(4) . . ?
O29C K13 O21W 103.6(8) . . ?
O20W K13 W10B 141.8(15) . . ?
O20W K13 W5C 99.6(14) . . ?
O20W K13 W11C 101.6(14) . . ?
O20W K13 K9 49.2(14) . . ?
O20W K13 K14 135.7(15) . . ?
O20W K13 K15 154.6(14) . . ?
O20W K13 O10B 147.3(16) . . ?
O20W K13 O28B 125.0(15) . . ?
O20W K13 O29C 109.8(15) . . ?
O20W K13 O21W 76.7(14) . . ?
O21W K13 W10B 134.3(8) . . ?
O21W K13 W5C 75.2(6) . . ?
O21W K13 W11C 123.8(7) . . ?
O21W K13 K9 120.9(7) . . ?
O21W K13 K14 70.9(7) . . ?
O21W K13 K15 95.7(8) . . ?
O21W K13 O10B 134.7(9) . . ?
W10B K14 W5B 77.92(17) . . ?
W11B K14 W5B 51.31(13) . . ?
W11B K14 W10B 57.69(14) . . ?
K13 K14 W5B 123.2(4) . . ?
K13 K14 W10B 63.9(3) . . ?
K13 K14 W11B 121.0(4) . . ?
K13 K14 K15 68.2(4) . . ?
K15 K14 W5B 126.9(3) . . ?
K15 K14 W10B 61.2(3) . . ?
K15 K14 W11B 77.6(3) . . ?
O22B K14 W5B 26.7(2) . . ?
O22B K14 W10B 62.5(3) . . ?
O22B K14 W11B 63.8(3) . . ?
O22B K14 K13 96.5(5) . . ?
O22B K14 K15 122.6(4) . . ?
O22B K14 O28B 52.1(4) . . ?
O28B K14 W5B 76.2(3) . . ?
O28B K14 W10B 27.7(2) . . ?
O28B K14 W11B 78.7(3) . . ?
O28B K14 K13 50.3(4) . . ?
O28B K14 K15 81.1(4) . . ?
O29B K14 W5B 29.6(2) . . ?
O29B K14 W10B 78.1(3) . . ?
O29B K14 W11B 28.2(2) . . ?
O29B K14 K13 139.9(5) . . ?
O29B K14 K15 104.9(4) . . ?
O29B K14 O22B 52.4(4) . . ?
O29B K14 O28B 90.0(4) . . ?
O29B K14 O34B 52.9(4) . . ?
O34B K14 W5B 63.8(3) . . ?
O34B K14 W10B 28.8(3) . . ?
O34B K14 W11B 29.1(3) . . ?
O34B K14 K13 92.0(5) . . ?
O34B K14 K15 64.1(4) . . ?
O34B K14 O22B 61.5(3) . . ?
O34B K14 O28B 52.9(4) . . ?
O24W K14 W5B 86.7(7) . . ?
O24W K14 W10B 121.8(7) . . ?
O24W K14 W11B 68.9(7) . . ?
O24W K14 K13 148.9(9) . . ?
O24W K14 K15 87.5(8) . . ?
O24W K14 O22B 113.3(8) . . ?
O24W K14 O28B 147.3(7) . . ?
O24W K14 O29B 63.4(7) . . ?
O24W K14 O34B 94.6(7) . . ?
W10B K15 W4C 148.7(6) . . ?
W10B K15 K5 53.8(2) . 2_565 ?
W10B K15 K13 58.6(3) . . ?
W4C K15 K5 97.7(5) . 2_565 ?
W4C K15 K13 118.1(5) . . ?
W5C K15 W10B 115.8(4) . . ?
W5C K15 W4C 56.1(2) . . ?
W5C K15 K5 108.4(5) . 2_565 ?
W5C K15 K13 62.6(3) . . ?
W5C K15 K14 100.4(5) . . ?
K13 K15 K5 92.9(5) . 2_565 ?
K14 K15 W10B 60.8(3) . . ?
K14 K15 W4C 145.7(5) . . ?
K14 K15 K5 114.6(4) . 2_565 ?
K14 K15 K13 52.0(4) . . ?
O10B K15 W10B 21.6(3) . . ?
O10B K15 W4C 127.8(8) . . ?
O10B K15 W5C 100.7(6) . . ?
O10B K15 K5 41.0(4) . 2_565 ?
O10B K15 K13 55.6(5) . . ?
O10B K15 K14 77.2(5) . . ?
O10B K15 O22C 116.0(8) . . ?
O10B K15 O28C 105.0(8) . . ?
O10B K15 O29C 67.4(5) . . ?
O10B K15 O32W 164.6(11) . . ?
O22C K15 W10B 136.6(7) . . ?
O22C K15 W4C 25.9(3) . . ?
O22C K15 W5C 30.3(3) . . ?
O22C K15 K5 102.1(7) . 2_565 ?
O22C K15 K13 92.2(5) . . ?
O22C K15 K14 127.9(7) . . ?
O22C K15 O28C 49.3(5) . . ?
O22C K15 O29C 53.9(5) . . ?
O22C K15 O32W 78.3(8) . . ?
O28C K15 W10B 121.8(6) . . ?
O28C K15 W4C 31.3(3) . . ?
O28C K15 W5C 77.1(4) . . ?
O28C K15 K5 68.1(5) . 2_565 ?
O28C K15 K13 127.3(7) . . ?
O28C K15 K14 176.9(6) . . ?
O29C K15 W10B 84.5(4) . . ?
O29C K15 W4C 77.4(5) . . ?
O29C K15 W5C 33.5(3) . . ?
O29C K15 K5 80.7(5) . 2_565 ?
O29C K15 K13 44.6(4) . . ?
O29C K15 K14 95.9(6) . . ?
O29C K15 O28C 83.1(6) . . ?
O25W K15 W10B 78.3(8) 2_565 . ?
O25W K15 W4C 88.2(9) 2_565 . ?
O25W K15 W5C 133.5(11) 2_565 . ?
O25W K15 K5 42.2(8) 2_565 2_565 ?
O25W K15 K13 132.6(9) 2_565 . ?
O25W K15 K14 123.4(9) 2_565 . ?
O25W K15 O10B 77.1(9) 2_565 . ?
O25W K15 O22C 108.7(11) 2_565 . ?
O25W K15 O28C 59.5(9) 2_565 . ?
O25W K15 O29C 118.6(11) 2_565 . ?
O25W K15 O32W 104.4(11) 2_565 . ?
O32W K15 W10B 143.1(10) . . ?
O32W K15 W4C 67.6(7) . . ?
O32W K15 W5C 89.3(7) . . ?
O32W K15 K5 145.6(8) . 2_565 ?
O32W K15 K13 121.5(9) . . ?
O32W K15 K14 89.6(9) . . ?
O32W K15 O28C 88.5(8) . . ?
O32W K15 O29C 122.7(8) . . ?
W7A O7A K3 124.4(7) . . ?
W8A O8A K9 134.6(6) . . ?
W8A O8A K10 107.1(5) . . ?
W8A O8A K12 120.5(7) . . ?
K10 O8A K9 96.5(5) . . ?
K12 O8A K9 79.8(4) . . ?
K12 O8A K10 115.7(4) . . ?
W10A O10A K1 126.8(9) . . ?
W10A O10A K2 99.9(7) . . ?
K1 O10A K2 111.5(7) . . ?
W12A O12A K8 132.0(7) . . ?
W2A O13A Er1A 130.4(6) . . ?
W3A O14A W2A 115.6(5) . . ?
W3A O15A Er1A 130.0(6) . . ?
W4A O16A Er1A 155.6(7) . . ?
W5A O17A Er1A 158.6(8) . . ?
W2A O18A W6A 157.9(8) . . ?
W7A O19A W2A 151.2(7) . . ?
W8A O20A W3A 152.2(6) . . ?
W9A O21A W3A 157.9(6) . . ?
W4A O22A W5A 143.1(8) . . ?
W6A O23A W5A 118.9(7) . . ?
W6A O24A W7A 149.0(8) . . ?
W7A O25A W8A 118.0(6) . . ?
W8A O26A W9A 146.7(7) . . ?
W8A O26A K4 104.0(5) . . ?
W9A O26A K4 107.5(5) . . ?
W9A O27A W4A 119.5(6) . . ?
W4A O28A K2 132.2(7) . . ?
W10A O28A W4A 121.3(7) . . ?
W10A O28A K2 102.8(7) . . ?
W11A O29A W5A 118.8(7) . . ?
W6A O30A W11A 121.0(6) . . ?
W12A O31A W7A 121.2(6) . . ?
W8A O32A K4 106.3(6) . . ?
W8A O32A K10 94.0(5) . . ?
W12A O32A W8A 119.2(7) . . ?
W12A O32A K4 100.0(6) . . ?
W12A O32A K10 139.5(6) . . ?
K4 O32A K10 91.0(5) . . ?
W9A O33A W10A 119.4(7) . . ?
W9A O33A K4 106.7(6) . . ?
W10A O33A K4 100.9(5) . . ?
W10A O34A W11A 154.4(8) . . ?
W12A O35A W11A 152.1(7) . . ?
W10A O36A K4 106.8(6) . . ?
W12A O36A W10A 149.9(9) . . ?
W12A O36A K4 103.1(6) . . ?
W2A O37A W3A 96.1(4) . . ?
Ge1A O37A W2A 125.1(6) . . ?
Ge1A O37A W3A 124.8(7) . . ?
W4A O38A W9A 94.7(4) . . ?
W4A O38A W10A 95.1(4) . . ?
W9A O38A W10A 92.2(4) . . ?
Ge1A O38A W4A 121.1(6) . . ?
Ge1A O38A W9A 122.1(6) . . ?
Ge1A O38A W10A 124.0(6) . . ?
W5A O39A W6A 94.4(5) . . ?
W5A O39A W11A 96.1(4) . . ?
W6A O39A W11A 93.1(4) . . ?
Ge1A O39A W5A 121.3(6) . . ?
Ge1A O39A W6A 121.0(6) . . ?
Ge1A O39A W11A 123.6(7) . . ?
W7A O40A W8A 94.6(4) . . ?
W7A O40A W12A 95.3(4) . . ?
W8A O40A W12A 94.7(4) . . ?
Ge1A O40A W7A 120.9(6) . . ?
Ge1A O40A W8A 120.7(5) . . ?
Ge1A O40A W12A 123.5(6) . . ?
W2B O2B K6 109.1(5) . . ?
W7B O7B K6 102.1(5) . . ?
W8B O8B K5 139.5(6) . . ?
W8B O8B K8 103.8(5) . . ?
K5 O8B K8 110.4(4) . . ?
W9B O9B K4 124.2(7) . . ?
W9B O9B K8 106.2(5) . . ?
W9B O9B K10 99.0(5) . . ?
K4 O9B K8 129.6(5) . . ?
K4 O9B K10 91.1(4) . . ?
K8 O9B K10 82.1(3) . . ?
W10B O10B K5 106.0(5) . 2_565 ?
W10B O10B K13 94.2(5) . . ?
W10B O10B K15 123.7(8) . . ?
K5 O10B K13 151.7(6) 2_565 . ?
K15 O10B K5 100.6(6) . 2_565 ?
K15 O10B K13 83.6(6) . . ?
W12B O12B K8 140.7(6) . 2_565 ?
W2B O13B Er1B 131.7(6) . . ?
W3B O14B W2B 115.2(6) . . ?
W3B O15B Er1B 129.5(6) . . ?
W4B O16B Er1B 157.7(7) . . ?
W5B O17B Er1B 155.4(7) . . ?
W6B O18B W2B 158.3(7) . . ?
W2B O19B K6 99.2(5) . . ?
W7B O19B W2B 152.6(7) . . ?
W7B O19B K6 98.7(5) . . ?
W8B O20B W3B 152.0(6) . . ?
W9B O21B W3B 159.5(7) . . ?
W4B O22B K14 110.1(5) . . ?
W5B O22B W4B 142.6(6) . . ?
W5B O22B K14 106.9(5) . . ?
W6B O23B W5B 118.9(6) . . ?
W6B O24B W7B 148.8(7) . . ?
W6B O24B K3 104.4(5) . 2_565 ?
W7B O24B K3 105.8(5) . 2_565 ?
W8B O25B W7B 118.4(6) . . ?
W8B O26B K8 99.1(4) . . ?
W9B O26B W8B 149.7(7) . . ?
W9B O26B K8 97.5(4) . . ?
W4B O27B W9B 119.6(6) . . ?
W4B O28B K13 128.4(5) . . ?
W4B O28B K14 104.6(5) . . ?
W10B O28B W4B 118.4(5) . . ?
W10B O28B K13 112.7(6) . . ?
W10B O28B K14 101.2(5) . . ?
K13 O28B K14 71.6(6) . . ?
W5B O29B K14 105.5(5) . . ?
W11B O29B W5B 120.6(6) . . ?
W11B O29B K14 102.4(6) . . ?
W6B O30B K3 103.7(5) . 2_565 ?
W11B O30B W6B 119.8(6) . . ?
W11B O30B K3 106.4(5) . 2_565 ?
W7B O31B K3 100.8(5) . 2_565 ?
W12B O31B W7B 119.7(5) . . ?
W12B O31B K3 104.0(5) . 2_565 ?
W12B O32B W8B 119.3(5) . . ?
W9B O33B W10B 120.5(6) . . ?
W9B O33B K10 107.4(5) . . ?
W10B O33B K10 132.1(5) . . ?
W10B O34B K14 102.9(5) . . ?
W11B O34B W10B 154.5(7) . . ?
W11B O34B K14 100.9(5) . . ?
W11B O35B K3 100.8(5) . 2_565 ?
W12B O35B W11B 153.9(7) . . ?
W12B O35B K3 104.6(5) . 2_565 ?
W10B O36B K5 93.3(5) . 2_565 ?
W12B O36B W10B 150.4(7) . . ?
W12B O36B K5 110.2(5) . 2_565 ?
W3B O37B W2B 95.5(4) . . ?
Ge1B O37B W2B 124.5(6) . . ?
Ge1B O37B W3B 126.4(6) . . ?
W5B O38B W11B 94.8(4) . . ?
W6B O38B W5B 94.8(4) . . ?
W6B O38B W11B 93.8(4) . . ?
Ge1B O38B W5B 119.1(5) . . ?
Ge1B O38B W6B 123.0(6) . . ?
Ge1B O38B W11B 123.9(6) . . ?
W4B O39B W10B 95.8(4) . . ?
W9B O39B W4B 94.5(4) . . ?
W9B O39B W10B 93.8(5) . . ?
Ge1B O39B W4B 119.9(6) . . ?
Ge1B O39B W9B 121.2(6) . . ?
Ge1B O39B W10B 124.4(6) . . ?
W8B O40B W7B 93.5(4) . . ?
W12B O40B W7B 95.7(4) . . ?
W12B O40B W8B 96.0(4) . . ?
Ge1B O40B W7B 119.5(6) . . ?
Ge1B O40B W8B 120.1(6) . . ?
Ge1B O40B W12B 125.0(6) . . ?
W3C O3C K1 116.1(7) . 1_455 ?
W4C O4C K11 103.2(9) . . ?
W8C O8C K1 103.3(9) . 1_455 ?
W10C O10C K5 112.3(6) . 2_565 ?
W11C O11C K9 94.7(6) . . ?
W11C O11C K10 160.2(8) . . ?
K10 O11C K9 96.1(4) . . ?
W12C O12C K6 131.6(8) . 2_565 ?
W2C O13C Er1C 129.4(7) . . ?
W3C O14C W2C 115.6(7) . . ?
W3C O15C Er1C 131.9(7) . . ?
W4C O16C Er1C 154.9(6) . . ?
W5C O17C Er1C 157.1(7) . . ?
W2C O18C W6C 156.6(8) . . ?
W7C O19C W2C 154.8(10) . . ?
W3C O20C K1 91.6(6) . 1_455 ?
W8C O20C W3C 155.2(9) . . ?
W8C O20C K1 97.2(7) . 1_455 ?
W9C O21C W3C 158.6(9) . . ?
W4C O22C W5C 142.6(6) . . ?
W4C O22C K15 113.6(6) . . ?
W5C O22C K15 102.8(6) . . ?
W6C O23C W5C 119.1(6) . . ?
W6C O24C W7C 148.0(8) . . ?
W6C O24C K12 104.4(6) . . ?
W7C O24C K12 105.9(6) . . ?
W7C O25C W8C 116.6(8) . . ?
W8C O26C W9C 148.0(8) . . ?
W8C O26C K7 111.1(7) . 2_565 ?
W9C O26C K7 100.8(7) . 2_565 ?
W4C O27C K11 92.1(7) . . ?
W9C O27C W4C 121.0(6) . . ?
W9C O27C K11 130.0(7) . . ?
W4C O28C K15 90.2(5) . . ?
W10C O28C W4C 121.2(7) . . ?
W10C O28C K15 114.5(6) . . ?
W5C O29C K13 110.3(6) . . ?
W5C O29C K15 93.3(5) . . ?
W11C O29C W5C 120.0(6) . . ?
W11C O29C K13 119.9(7) . . ?
W11C O29C K15 118.3(6) . . ?
K13 O29C K15 87.5(7) . . ?
W6C O30C W11C 118.8(7) . . ?
W6C O30C K9 122.2(7) . . ?
W6C O30C K12 109.5(7) . . ?
W11C O30C K9 109.2(6) . . ?
W11C O30C K12 102.5(5) . . ?
K9 O30C K12 88.3(6) . . ?
W7C O31C K12 106.2(7) . . ?
W12C O31C W7C 119.6(9) . . ?
W12C O31C K12 101.5(8) . . ?
W8C O32C K7 97.3(6) . 2_565 ?
W12C O32C W8C 121.5(9) . . ?
W12C O32C K7 106.8(7) . 2_565 ?
W9C O33C W10C 117.9(8) . . ?
W9C O33C K7 100.2(7) . 2_565 ?
W10C O33C K7 109.3(7) . 2_565 ?
W10C O34C K5 91.4(4) . 2_565 ?
W11C O34C W10C 152.7(8) . . ?
W11C O34C K5 109.2(5) . 2_565 ?
W11C O35C K12 103.1(6) . . ?
W12C O35C W11C 151.9(8) . . ?
W12C O35C K12 103.6(6) . . ?
W10C O36C W12C 155.8(9) . . ?
W10C O36C K7 98.6(7) . 2_565 ?
W12C O36C K7 104.5(6) . 2_565 ?
W3C O37C W2C 94.8(4) . . ?
Ge1C O37C W2C 123.3(7) . . ?
Ge1C O37C W3C 125.5(7) . . ?
W5C O38C W11C 94.5(5) . . ?
W6C O38C W5C 93.1(4) . . ?
W6C O38C W11C 92.8(4) . . ?
Ge1C O38C W5C 121.1(6) . . ?
Ge1C O38C W6C 122.0(7) . . ?
Ge1C O38C W11C 125.1(6) . . ?
W4C O39C W10C 94.6(5) . . ?
W9C O39C W4C 93.8(5) . . ?
W9C O39C W10C 92.3(5) . . ?
Ge1C O39C W4C 120.8(6) . . ?
Ge1C O39C W9C 122.1(7) . . ?
Ge1C O39C W10C 125.2(7) . . ?
W7C O40C W8C 93.2(5) . . ?
W12C O40C W7C 95.2(5) . . ?
W12C O40C W8C 94.7(5) . . ?
Ge1C O40C W7C 120.2(8) . . ?
Ge1C O40C W8C 120.5(7) . . ?
Ge1C O40C W12C 125.5(7) . . ?
C1A O1LA Er1A 130.2(13) . . ?
C3A O2LA Er1A 134.3(12) . . ?
C13A O3LA Er1A 133.5(10) . . ?
C18A O4LA Er1A 133.1(12) . . ?
C1B O1LB Er1B 131.0(13) . . ?
C3B O2LB Er1B 132.2(11) . . ?
C13B O3LB Er1B 134.7(11) . . ?
C18B O4LB Er1B 128.7(12) . . ?
C1C O1LC Er1C 131.6(13) . . ?
C3C O2LC Er1C 133.3(11) . . ?
C13C O3LC Er1C 135.7(11) . . ?
C18C O4LC Er1C 131.3(13) . . ?
K10 O1W K8 95.1(4) . . ?
K5 O2W K8 168.3(5) 2_565 . ?
K10 O2W K5 88.1(4) . 2_565 ?
K10 O2W K8 81.3(3) . . ?
K7 O3W K6 106.2(7) . . ?
K6 O4W K7 101.6(8) . . ?
K4 O8W K10 94.3(5) . . ?
K9 O8W K4 121.6(7) . . ?
K9 O8W K10 107.1(7) . . ?
K5 O11W K10 89.4(4) 2_565 . ?
K1 O16W K4 132.0(11) . . ?
K13 O20W K9 84.8(17) . . ?
K15 O25W K5 101.5(10) 2_565 . ?
K9 O26W K12 81.9(10) . . ?
C8A N1A H1A 107.4 . . ?
C9A N1A H1A 107.4 . . ?
C9A N1A C8A 114.4(15) . . ?
C9A N1A C19A 110.7(14) . . ?
C19A N1A H1A 107.4 . . ?
C19A N1A C8A 109.2(15) . . ?
C10A N2A H2A 108.6 . . ?
C10A N2A C11A 111.2(14) . . ?
C10A N2A C20A 113.2(14) . . ?
C11A N2A H2A 108.6 . . ?
C20A N2A H2A 108.6 . . ?
C20A N2A C11A 106.5(13) . . ?
C8B N1B H1B 108.9 . . ?
C9B N1B H1B 108.9 . . ?
C9B N1B C8B 110.1(14) . . ?
C9B N1B C19B 112.8(15) . . ?
C19B N1B H1B 108.9 . . ?
C19B N1B C8B 107.2(14) . . ?
C10B N2B H2B 107.9 . . ?
C10B N2B C11B 112.8(14) . . ?
C10B N2B C20B 111.2(15) . . ?
C11B N2B H2B 107.9 . . ?
C20B N2B H2B 107.9 . . ?
C20B N2B C11B 109.1(15) . . ?
C8C N1C H1C 107.9 . . ?
C8C N1C C9C 114.0(15) . . ?
C8C N1C C19C 109.5(16) . . ?
C9C N1C H1C 107.9 . . ?
C9C N1C C19C 109.5(16) . . ?
C19C N1C H1C 107.9 . . ?
C10C N2C H2C 109.3 . . ?
C10C N2C C11C 110.8(14) . . ?
C10C N2C C20C 110.5(14) . . ?
C11C N2C H2C 109.3 . . ?
C11C N2C C20C 107.7(15) . . ?
C20C N2C H2C 109.3 . . ?
O1LA C1A H1AA 115.5 . . ?
O1LA C1A C2A 128.9(19) . . ?
C2A C1A H1AA 115.5 . . ?
C3A C2A C1A 121.6(19) . . ?
C3A C2A C7A 119(2) . . ?
C7A C2A C1A 119.1(19) . . ?
O2LA C3A C2A 122.3(18) . . ?
O2LA C3A C4A 120.8(17) . . ?
C2A C3A C4A 116.8(18) . . ?
C3A C4A C8A 117.2(17) . . ?
C5A C4A C3A 123.5(18) . . ?
C5A C4A C8A 119.3(18) . . ?
C4A C5A H5A 121.2 . . ?
C4A C5A C6A 117(2) . . ?
C6A C5A H5A 121.3 . . ?
C5A C6A Br1A 117.2(17) . . ?
C7A C6A Br1A 123.1(18) . . ?
C7A C6A C5A 120(2) . . ?
C2A C7A H7A 118.4 . . ?
C6A C7A C2A 123(2) . . ?
C6A C7A H7A 118.4 . . ?
N1A C8A H8AA 109.2 . . ?
N1A C8A H8AB 109.2 . . ?
C4A C8A N1A 111.9(16) . . ?
C4A C8A H8AA 109.2 . . ?
C4A C8A H8AB 109.2 . . ?
H8AA C8A H8AB 107.9 . . ?
N1A C9A H9AA 108.1 . . ?
N1A C9A H9AB 108.1 . . ?
N1A C9A C10A 116.7(14) . . ?
H9AA C9A H9AB 107.3 . . ?
C10A C9A H9AA 108.1 . . ?
C10A C9A H9AB 108.1 . . ?
N2A C10A C9A 113.4(15) . . ?
N2A C10A H10A 108.9 . . ?
N2A C10A H10B 108.9 . . ?
C9A C10A H10A 108.9 . . ?
C9A C10A H10B 108.9 . . ?
H10A C10A H10B 107.7 . . ?
N2A C11A H11A 109 . . ?
N2A C11A H11B 109 . . ?
H11A C11A H11B 107.8 . . ?
C12A C11A N2A 113.0(14) . . ?
C12A C11A H11A 109 . . ?
C12A C11A H11B 109 . . ?
C13A C12A C11A 118.8(16) . . ?
C17A C12A C11A 119.0(17) . . ?
C17A C12A C13A 121.8(17) . . ?
O3LA C13A C12A 121.3(15) . . ?
O3LA C13A C14A 122.8(16) . . ?
C12A C13A C14A 115.5(15) . . ?
C15A C14A C13A 119.6(16) . . ?
C15A C14A C18A 119.7(16) . . ?
C18A C14A C13A 120.6(16) . . ?
C14A C15A H15A 119.7 . . ?
C16A C15A C14A 120.6(19) . . ?
C16A C15A H15A 119.7 . . ?
C15A C16A Br2A 119.6(16) . . ?
C15A C16A C17A 122(2) . . ?
C17A C16A Br2A 118.1(16) . . ?
C12A C17A C16A 120(2) . . ?
C12A C17A H17A 120.1 . . ?
C16A C17A H17A 120.1 . . ?
O4LA C18A C14A 124.9(16) . . ?
O4LA C18A H18A 117.5 . . ?
C14A C18A H18A 117.5 . . ?
N1A C19A H19A 109.5 . . ?
N1A C19A H19B 109.5 . . ?
N1A C19A H19C 109.5 . . ?
H19A C19A H19B 109.5 . . ?
H19A C19A H19C 109.5 . . ?
H19B C19A H19C 109.5 . . ?
N2A C20A H20A 109.5 . . ?
N2A C20A H20B 109.5 . . ?
N2A C20A H20C 109.5 . . ?
H20A C20A H20B 109.5 . . ?
H20A C20A H20C 109.5 . . ?
H20B C20A H20C 109.5 . . ?
O1LB C1B H1BA 115.1 . . ?
O1LB C1B C2B 129.8(19) . . ?
C2B C1B H1BA 115.1 . . ?
C1B C2B C3B 118.8(17) . . ?
C7B C2B C1B 120.8(18) . . ?
C7B C2B C3B 119.6(17) . . ?
O2LB C3B C2B 123.9(16) . . ?
O2LB C3B C4B 117.7(15) . . ?
C2B C3B C4B 118.3(16) . . ?
C3B C4B C8B 120.6(16) . . ?
C5B C4B C3B 117.7(16) . . ?
C5B C4B C8B 121.3(17) . . ?
C4B C5B H5B 119 . . ?
C6B C5B C4B 121.9(18) . . ?
C6B C5B H5B 119 . . ?
C5B C6B Br1B 119.2(15) . . ?
C7B C6B Br1B 118.0(15) . . ?
C7B C6B C5B 122.3(18) . . ?
C2B C7B H7B 120.5 . . ?
C6B C7B C2B 119.1(18) . . ?
C6B C7B H7B 120.5 . . ?
N1B C8B H8BA 108.8 . . ?
N1B C8B H8BB 108.8 . . ?
C4B C8B N1B 113.6(16) . . ?
C4B C8B H8BA 108.8 . . ?
C4B C8B H8BB 108.8 . . ?
H8BA C8B H8BB 107.7 . . ?
N1B C9B H9BA 109.1 . . ?
N1B C9B H9BB 109.1 . . ?
N1B C9B C10B 112.6(14) . . ?
H9BA C9B H9BB 107.8 . . ?
C10B C9B H9BA 109.1 . . ?
C10B C9B H9BB 109.1 . . ?
N2B C10B C9B 115.8(16) . . ?
N2B C10B H10C 108.3 . . ?
N2B C10B H10D 108.3 . . ?
C9B C10B H10C 108.3 . . ?
C9B C10B H10D 108.3 . . ?
H10C C10B H10D 107.4 . . ?
N2B C11B H11C 110 . . ?
N2B C11B H11D 110 . . ?
N2B C11B C12B 108.7(14) . . ?
H11C C11B H11D 108.3 . . ?
C12B C11B H11C 110 . . ?
C12B C11B H11D 110 . . ?
C13B C12B C11B 119.1(16) . . ?
C13B C12B C17B 122.3(18) . . ?
C17B C12B C11B 118.6(17) . . ?
O3LB C13B C12B 120.6(16) . . ?
O3LB C13B C14B 121.4(16) . . ?
C12B C13B C14B 117.9(17) . . ?
C13B C14B C15B 120.3(17) . . ?
C13B C14B C18B 123.7(17) . . ?
C15B C14B C18B 115.9(17) . . ?
C14B C15B H15B 120.3 . . ?
C16B C15B C14B 119.4(19) . . ?
C16B C15B H15B 120.3 . . ?
C15B C16B Br2B 122.3(16) . . ?
C15B C16B C17B 123(2) . . ?
C17B C16B Br2B 114.3(15) . . ?
C12B C17B H17B 121.6 . . ?
C16B C17B C12B 116.8(19) . . ?
C16B C17B H17B 121.6 . . ?
O4LB C18B C14B 128.5(18) . . ?
O4LB C18B H18B 115.7 . . ?
C14B C18B H18B 115.7 . . ?
N1B C19B H19D 109.5 . . ?
N1B C19B H19E 109.5 . . ?
N1B C19B H19F 109.5 . . ?
H19D C19B H19E 109.5 . . ?
H19D C19B H19F 109.5 . . ?
H19E C19B H19F 109.5 . . ?
N2B C20B H20D 109.5 . . ?
N2B C20B H20E 109.5 . . ?
N2B C20B H20F 109.5 . . ?
H20D C20B H20E 109.5 . . ?
H20D C20B H20F 109.5 . . ?
H20E C20B H20F 109.5 . . ?
O1LC C1C H1CA 118.3 . . ?
O1LC C1C C2C 123(2) . . ?
C2C C1C H1CA 118.3 . . ?
C3C C2C C1C 123.9(19) . . ?
C3C C2C C7C 119.0(19) . . ?
C7C C2C C1C 117(2) . . ?
O2LC C3C C2C 123.8(17) . . ?
O2LC C3C C4C 119.8(18) . . ?
C2C C3C C4C 116.5(19) . . ?
C3C C4C C8C 118.5(18) . . ?
C5C C4C C3C 122(2) . . ?
C5C C4C C8C 119.9(18) . . ?
C4C C5C H5C 119.8 . . ?
C6C C5C C4C 120(2) . . ?
C6C C5C H5C 119.8 . . ?
C5C C6C Br1C 118.6(15) . . ?
C7C C6C Br1C 119.9(18) . . ?
C7C C6C C5C 121(2) . . ?
C2C C7C H7C 119.5 . . ?
C6C C7C C2C 121(2) . . ?
C6C C7C H7C 119.5 . . ?
N1C C8C C4C 111.8(16) . . ?
N1C C8C H8CA 109.3 . . ?
N1C C8C H8CB 109.3 . . ?
C4C C8C H8CA 109.3 . . ?
C4C C8C H8CB 109.3 . . ?
H8CA C8C H8CB 107.9 . . ?
N1C C9C H9CA 108.7 . . ?
N1C C9C H9CB 108.7 . . ?
N1C C9C C10C 114.4(16) . . ?
H9CA C9C H9CB 107.6 . . ?
C10C C9C H9CA 108.7 . . ?
C10C C9C H9CB 108.7 . . ?
N2C C10C C9C 114.3(15) . . ?
N2C C10C H10E 108.7 . . ?
N2C C10C H10F 108.7 . . ?
C9C C10C H10E 108.7 . . ?
C9C C10C H10F 108.7 . . ?
H10E C10C H10F 107.6 . . ?
N2C C11C H11E 108 . . ?
N2C C11C H11F 108 . . ?
H11E C11C H11F 107.3 . . ?
C12C C11C N2C 117.1(16) . . ?
C12C C11C H11E 108 . . ?
C12C C11C H11F 108 . . ?
C13C C12C C11C 118.3(17) . . ?
C17C C12C C11C 122.6(18) . . ?
C17C C12C C13C 118.5(18) . . ?
O3LC C13C C12C 119.8(16) . . ?
O3LC C13C C14C 122.8(16) . . ?
C14C C13C C12C 117.4(16) . . ?
C13C C14C C15C 121.3(17) . . ?
C13C C14C C18C 119.3(17) . . ?
C15C C14C C18C 119.2(18) . . ?
C14C C15C H15C 120.7 . . ?
C16C C15C C14C 118.7(19) . . ?
C16C C15C H15C 120.7 . . ?
C15C C16C Br2C 118.8(16) . . ?
C17C C16C Br2C 121.5(16) . . ?
C17C C16C C15C 120(2) . . ?
C12C C17C H17C 117.8 . . ?
C16C C17C C12C 124(2) . . ?
C16C C17C H17C 117.8 . . ?
O4LC C18C C14C 130(2) . . ?
O4LC C18C H18C 115 . . ?
C14C C18C H18C 115 . . ?
N1C C19C H19G 109.5 . . ?
N1C C19C H19H 109.5 . . ?
N1C C19C H19I 109.5 . . ?
H19G C19C H19H 109.5 . . ?
H19G C19C H19I 109.5 . . ?
H19H C19C H19I 109.5 . . ?
N2C C20C H20G 109.5 . . ?
N2C C20C H20H 109.5 . . ?
N2C C20C H20I 109.5 . . ?
H20G C20C H20H 109.5 . . ?
H20G C20C H20I 109.5 . . ?
H20H C20C H20I 109.5 . . ?

loop_
_geom_bond_atom_site_label_1
_geom_bond_atom_site_label_2
_geom_bond_distance
_geom_bond_site_symmetry_2
_geom_bond_publ_flag
W2A O2A 1.739(13) . ?
W2A O13A 1.762(11) . ?
W2A O14A 1.953(12) . ?
W2A O18A 1.897(13) . ?
W2A O19A 2.060(12) . ?
W2A O37A 2.208(11) . ?
W3A O3A 1.743(12) . ?
W3A O14A 1.936(11) . ?
W3A O15A 1.764(11) . ?
W3A O20A 2.069(12) . ?
W3A O21A 1.954(11) . ?
W3A O37A 2.217(12) . ?
W4A O4A 1.724(13) . ?
W4A O16A 1.766(12) . ?
W4A O22A 1.900(13) . ?
W4A O27A 1.998(13) . ?
W4A O28A 2.076(13) . ?
W4A O38A 2.280(11) . ?
W5A O5A 1.746(13) . ?
W5A O17A 1.777(13) . ?
W5A O22A 1.945(14) . ?
W5A O23A 1.949(12) . ?
W5A O29A 2.083(14) . ?
W5A O39A 2.266(12) . ?
W6A O6A 1.721(14) . ?
W6A O18A 1.914(13) . ?
W6A O23A 1.942(13) . ?
W6A O24A 1.905(13) . ?
W6A O30A 1.902(13) . ?
W6A O39A 2.299(12) . ?
W7A K3 4.056(6) . ?
W7A O7A 1.730(12) . ?
W7A O19A 1.837(12) . ?
W7A O24A 1.922(13) . ?
W7A O25A 1.952(13) . ?
W7A O31A 1.972(14) . ?
W7A O40A 2.282(11) . ?
W8A K4 3.962(13) . ?
W8A K10 3.801(4) . ?
W8A K12 4.053(7) . ?
W8A O8A 1.749(13) . ?
W8A O20A 1.833(13) . ?
W8A O25A 1.962(12) . ?
W8A O26A 1.921(12) . ?
W8A O32A 1.973(13) . ?
W8A O40A 2.283(12) . ?
W9A K4 4.053(12) . ?
W9A O9A 1.733(14) . ?
W9A O21A 1.874(11) . ?
W9A O26A 1.927(12) . ?
W9A O27A 1.898(11) . ?
W9A O33A 1.934(14) . ?
W9A O38A 2.297(12) . ?
W10A K1 4.089(18) . ?
W10A K2 3.827(13) . ?
W10A K4 3.911(12) . ?
W10A O10A 1.703(14) . ?
W10A O28A 1.835(14) . ?
W10A O33A 1.941(15) . ?
W10A O34A 1.887(15) . ?
W10A O36A 1.973(13) . ?
W10A O38A 2.344(11) . ?
W11A O11A 1.741(14) . ?
W11A O29A 1.881(13) . ?
W11A O30A 1.951(14) . ?
W11A O34A 1.933(14) . ?
W11A O35A 1.928(13) . ?
W11A O39A 2.323(12) . ?
W12A K4 3.768(12) . ?
W12A O12A 1.737(14) . ?
W12A O31A 1.904(13) . ?
W12A O32A 1.920(14) . ?
W12A O35A 1.914(14) . ?
W12A O36A 1.897(13) . ?
W12A O40A 2.286(12) . ?
W2B K6 3.861(6) . ?
W2B O2B 1.732(12) . ?
W2B O13B 1.752(11) . ?
W2B O14B 1.958(12) . ?
W2B O18B 1.971(11) . ?
W2B O19B 2.095(11) . ?
W2B O37B 2.233(11) . ?
W3B O3B 1.738(12) . ?
W3B O14B 1.934(13) . ?
W3B O15B 1.766(12) . ?
W3B O20B 2.072(11) . ?
W3B O21B 1.915(12) . ?
W3B O37B 2.208(11) . ?
W4B O4B 1.743(12) . ?
W4B O16B 1.756(13) . ?
W4B O22B 1.943(12) . ?
W4B O27B 1.933(13) . ?
W4B O28B 2.117(12) . ?
W4B O39B 2.289(11) . ?
W5B K14 4.059(11) . ?
W5B O5B 1.725(12) . ?
W5B O17B 1.766(12) . ?
W5B O22B 1.907(11) . ?
W5B O23B 1.987(12) . ?
W5B O29B 2.083(11) . ?
W5B O38B 2.311(10) . ?
W6B K3 3.828(6) 2_565 ?
W6B O6B 1.714(14) . ?
W6B O18B 1.855(11) . ?
W6B O23B 1.918(11) . ?
W6B O24B 1.913(11) . ?
W6B O30B 1.962(12) . ?
W6B O38B 2.257(12) . ?
W7B K3 3.865(7) 2_565 ?
W7B K6 3.673(6) . ?
W7B O7B 1.702(11) . ?
W7B O19B 1.821(12) . ?
W7B O24B 1.917(12) . ?
W7B O25B 1.963(12) . ?
W7B O31B 1.988(11) . ?
W7B O40B 2.305(11) . ?
W8B K8 3.821(5) . ?
W8B O8B 1.706(12) . ?
W8B O20B 1.835(10) . ?
W8B O25B 1.932(12) . ?
W8B O26B 1.928(11) . ?
W8B O32B 1.989(11) . ?
W8B O40B 2.291(12) . ?
W9B K4 4.040(11) . ?
W9B K8 3.770(5) . ?
W9B K10 3.858(5) . ?
W9B O9B 1.711(12) . ?
W9B O21B 1.895(12) . ?
W9B O26B 1.912(10) . ?
W9B O27B 1.936(11) . ?
W9B O33B 1.909(12) . ?
W9B O39B 2.267(12) . ?
W10B K5 3.697(4) 2_565 ?
W10B K13 3.904(15) . ?
W10B K14 3.893(11) . ?
W10B K15 3.908(15) . ?
W10B O10B 1.727(11) . ?
W10B O28B 1.848(10) . ?
W10B O33B 1.935(13) . ?
W10B O34B 1.923(13) . ?
W10B O36B 1.958(12) . ?
W10B O39B 2.302(12) . ?
W11B K3 3.857(6) 2_565 ?
W11B K14 3.823(10) . ?
W11B O11B 1.719(13) . ?
W11B O29B 1.852(11) . ?
W11B O30B 1.910(13) . ?
W11B O34B 1.894(12) . ?
W11B O35B 1.958(12) . ?
W11B O38B 2.332(11) . ?
W12B K3 3.900(7) 2_565 ?
W12B K5 4.084(5) 2_565 ?
W12B O12B 1.713(12) . ?
W12B O31B 1.917(11) . ?
W12B O32B 1.921(12) . ?
W12B O35B 1.879(12) . ?
W12B O36B 1.890(13) . ?
W12B O40B 2.250(11) . ?
W2C O2C 1.734(15) . ?
W2C O13C 1.754(14) . ?
W2C O14C 1.943(15) . ?
W2C O18C 1.909(15) . ?
W2C O19C 2.057(17) . ?
W2C O37C 2.246(12) . ?
W3C K1 3.931(18) 1_455 ?
W3C O3C 1.744(14) . ?
W3C O14C 1.930(16) . ?
W3C O15C 1.768(13) . ?
W3C O20C 2.076(15) . ?
W3C O21C 1.957(14) . ?
W3C O37C 2.205(13) . ?
W4C K11 3.869(19) . ?
W4C K15 3.976(18) . ?
W4C O4C 1.716(15) . ?
W4C O16C 1.791(12) . ?
W4C O22C 1.898(12) . ?
W4C O27C 1.974(12) . ?
W4C O28C 2.066(12) . ?
W4C O39C 2.301(14) . ?
W5C K13 4.078(18) . ?
W5C K15 3.761(16) . ?
W5C O5C 1.734(14) . ?
W5C O17C 1.762(13) . ?
W5C O22C 1.948(11) . ?
W5C O23C 1.963(12) . ?
W5C O29C 2.079(12) . ?
W5C O38C 2.306(13) . ?
W6C K9 4.089(12) . ?
W6C K12 3.928(7) . ?
W6C O6C 1.691(15) . ?
W6C O18C 1.922(14) . ?
W6C O23C 1.919(14) . ?
W6C O24C 1.909(16) . ?
W6C O30C 1.908(13) . ?
W6C O38C 2.304(12) . ?
W7C K12 3.977(7) . ?
W7C O7C 1.732(19) . ?
W7C O19C 1.834(16) . ?
W7C O24C 1.928(16) . ?
W7C O25C 1.959(18) . ?
W7C O31C 1.996(17) . ?
W7C O40C 2.299(15) . ?
W8C K1 3.943(18) 1_455 ?
W8C K7 3.964(11) 2_565 ?
W8C O8C 1.682(19) . ?
W8C O20C 1.813(14) . ?
W8C O25C 1.966(19) . ?
W8C O26C 1.900(17) . ?
W8C O32C 1.982(17) . ?
W8C O40C 2.300(14) . ?
W9C K7 3.743(9) 2_565 ?
W9C O9C 1.754(15) . ?
W9C O21C 1.867(12) . ?
W9C O26C 1.935(16) . ?
W9C O27C 1.884(15) . ?
W9C O33C 1.950(15) . ?
W9C O39C 2.298(12) . ?
W10C K5 3.753(5) 2_565 ?
W10C K7 3.971(10) 2_565 ?
W10C O10C 1.719(14) . ?
W10C O28C 1.847(15) . ?
W10C O33C 1.957(14) . ?
W10C O34C 1.938(11) . ?
W10C O36C 1.892(16) . ?
W10C O39C 2.341(13) . ?
W11C K9 3.887(11) . ?
W11C K12 3.825(6) . ?
W11C K13 4.118(17) . ?
W11C O11C 1.705(13) . ?
W11C O29C 1.863(13) . ?
W11C O30C 2.001(14) . ?
W11C O34C 1.887(12) . ?
W11C O35C 1.959(15) . ?
W11C O38C 2.343(12) . ?
W12C K7 4.139(11) 2_565 ?
W12C K12 3.801(7) . ?
W12C O12C 1.722(14) . ?
W12C O31C 1.910(18) . ?
W12C O32C 1.871(17) . ?
W12C O35C 1.906(15) . ?
W12C O36C 1.917(16) . ?
W12C O40C 2.271(13) . ?
Er1A O13A 2.367(11) . ?
Er1A O15A 2.356(12) . ?
Er1A O16A 2.315(12) . ?
Er1A O17A 2.287(13) . ?
Er1A O1LA 2.415(13) . ?
Er1A O2LA 2.247(13) . ?
Er1A O3LA 2.310(12) . ?
Er1A O4LA 2.359(12) . ?
Er1B O13B 2.354(12) . ?
Er1B O15B 2.377(14) . ?
Er1B O16B 2.315(14) . ?
Er1B O17B 2.316(12) . ?
Er1B O1LB 2.363(12) . ?
Er1B O2LB 2.306(12) . ?
Er1B O3LB 2.258(12) . ?
Er1B O4LB 2.452(13) . ?
Er1C O13C 2.386(13) . ?
Er1C O15C 2.317(14) . ?
Er1C O16C 2.281(11) . ?
Er1C O17C 2.303(12) . ?
Er1C O1LC 2.454(14) . ?
Er1C O2LC 2.247(11) . ?
Er1C O3LC 2.307(12) . ?
Er1C O4LC 2.355(12) . ?
Br1A K11 3.77(3) 1_665 ?
Br1A C6A 1.89(2) . ?
Br2A C16A 1.93(2) . ?
Br1B C6B 1.90(2) . ?
Br2B C16B 1.94(2) . ?
Br1C C6C 1.89(2) . ?
Br2C C16C 1.89(2) . ?
Ge1A O37A 1.710(12) . ?
Ge1A O38A 1.731(12) . ?
Ge1A O39A 1.738(12) . ?
Ge1A O40A 1.757(10) . ?
Ge1B O37B 1.694(10) . ?
Ge1B O38B 1.745(12) . ?
Ge1B O39B 1.757(12) . ?
Ge1B O40B 1.764(10) . ?
Ge1C O37C 1.712(12) . ?
Ge1C O38C 1.706(13) . ?
Ge1C O39C 1.709(14) . ?
Ge1C O40C 1.742(13) . ?
K1 K2 4.95(2) . ?
K1 O10A 2.84(2) . ?
K1 O3C 2.84(2) 1_655 ?
K1 O8C 3.20(3) 1_655 ?
K1 O20C 3.28(2) 1_655 ?
K1 O16W 2.91(4) . ?
K1 O31W 2.69(8) . ?
K2 O10A 3.15(2) . ?
K2 O28A 2.98(2) . ?
K2 O12W 2.82(5) . ?
K2 O13W 3.03(6) . ?
K2 O15W 2.96(5) . ?
K2 O18W 2.82(3) . ?
K2 O22W 2.80(4) . ?
K3 O7A 2.819(15) . ?
K3 O24B 2.875(13) 2_565 ?
K3 O30B 2.855(13) 2_565 ?
K3 O31B 2.964(14) 2_565 ?
K3 O35B 2.977(14) 2_565 ?
K3 O28W 2.68(4) . ?
K4 O26A 3.031(17) . ?
K4 O32A 2.925(18) . ?
K4 O33A 3.047(16) . ?
K4 O36A 2.85(2) . ?
K4 O9B 2.823(15) . ?
K4 O8W 2.94(2) . ?
K4 O10W 3.09(3) . ?
K4 O16W 3.40(4) . ?
K5 K10 4.004(7) 2_565 ?
K5 O8B 2.738(12) . ?
K5 O10B 2.827(13) 2_565 ?
K5 O36B 3.025(13) 2_565 ?
K5 O10C 2.747(16) 2_565 ?
K5 O34C 3.167(13) 2_565 ?
K5 O2W 2.879(13) 2_565 ?
K5 O11W 2.835(16) 2_565 ?
K5 O25W 2.91(3) . ?
K6 K7 4.539(13) . ?
K6 O2B 2.930(12) . ?
K6 O7B 2.917(14) . ?
K6 O19B 2.925(14) . ?
K6 O12C 2.964(17) 2_565 ?
K6 O3W 3.00(2) . ?
K6 O4W 2.69(2) . ?
K6 O5W 2.80(3) . ?
K6 O6W 2.71(3) . ?
K7 O26C 2.862(17) 2_565 ?
K7 O32C 3.19(2) 2_565 ?
K7 O33C 2.87(2) 2_565 ?
K7 O36C 3.219(18) 2_565 ?
K7 O3W 2.67(2) . ?
K7 O4W 3.16(3) . ?
K7 O19W 2.70(2) . ?
K7 O30W 2.73(4) . ?
K7 O37W 3.40(9) . ?
K8 K10 4.024(7) . ?
K8 O12A 2.789(15) . ?
K8 O8B 3.037(13) . ?
K8 O9B 2.916(13) . ?
K8 O12B 2.728(12) 2_565 ?
K8 O26B 3.007(13) . ?
K8 O1W 2.760(15) . ?
K8 O2W 3.278(13) . ?
K8 O17W 2.86(3) . ?
K9 K10 4.547(14) . ?
K9 K12 3.897(18) . ?
K9 K13 3.55(3) . ?
K9 O8A 3.19(2) . ?
K9 O11C 3.355(17) . ?
K9 O30C 2.739(17) . ?
K9 O8W 2.71(2) . ?
K9 O9W 2.06(3) . ?
K9 O20W 2.70(6) . ?
K9 O26W 2.91(5) . ?
K10 O8A 2.899(13) . ?
K10 O32A 3.113(13) . ?
K10 O9B 3.200(14) . ?
K10 O33B 2.829(13) . ?
K10 O11C 2.735(14) . ?
K10 O1W 2.693(14) . ?
K10 O2W 2.878(13) . ?
K10 O8W 2.940(17) . ?
K10 O11W 2.858(15) . ?
K11 O4C 3.10(2) . ?
K11 O27C 3.26(3) . ?
K11 O14W 2.48(5) . ?
K11 O23W 2.95(4) . ?
K11 O29W 2.85(5) . ?
K12 O8A 2.875(15) . ?
K12 O24C 2.990(16) . ?
K12 O30C 2.855(17) . ?
K12 O31C 2.93(2) . ?
K12 O35C 2.871(15) . ?
K12 O7W 2.77(3) . ?
K12 O26W 3.04(4) . ?
K12 O27W 2.69(5) . ?
K13 K14 3.45(2) . ?
K13 K15 4.07(3) . ?
K13 O10B 3.377(18) . ?
K13 O28B 2.80(2) . ?
K13 O29C 2.86(2) . ?
K13 O20W 2.57(6) . ?
K13 O21W 2.91(3) . ?
K14 K15 3.78(3) . ?
K14 O22B 3.072(16) . ?
K14 O28B 3.087(17) . ?
K14 O29B 2.971(17) . ?
K14 O34B 2.982(15) . ?
K14 O24W 2.77(3) . ?
K15 O10B 2.68(2) . ?
K15 O22C 2.82(2) . ?
K15 O28C 3.39(3) . ?
K15 O29C 3.02(2) . ?
K15 O25W 2.55(3) 2_565 ?
K15 O32W 2.84(4) . ?
O1LA C1A 1.22(2) . ?
O2LA C3A 1.33(2) . ?
O3LA C13A 1.31(2) . ?
O4LA C18A 1.27(2) . ?
O1LB C1B 1.21(2) . ?
O2LB C3B 1.31(2) . ?
O3LB C13B 1.36(2) . ?
O4LB C18B 1.24(2) . ?
O1LC C1C 1.23(2) . ?
O2LC C3C 1.32(2) . ?
O3LC C13C 1.31(2) . ?
O4LC C18C 1.19(2) . ?
N1A H1A 1 . ?
N1A C8A 1.52(2) . ?
N1A C9A 1.46(2) . ?
N1A C19A 1.49(2) . ?
N2A H2A 1 . ?
N2A C10A 1.46(2) . ?
N2A C11A 1.55(2) . ?
N2A C20A 1.55(2) . ?
N1B H1B 1 . ?
N1B C8B 1.54(2) . ?
N1B C9B 1.45(2) . ?
N1B C19B 1.49(2) . ?
N2B H2B 1 . ?
N2B C10B 1.50(2) . ?
N2B C11B 1.52(2) . ?
N2B C20B 1.50(2) . ?
N1C H1C 1 . ?
N1C C8C 1.42(2) . ?
N1C C9C 1.48(2) . ?
N1C C19C 1.50(2) . ?
N2C H2C 1 . ?
N2C C10C 1.49(2) . ?
N2C C11C 1.50(2) . ?
N2C C20C 1.53(2) . ?
C1A H1AA 0.95 . ?
C1A C2A 1.42(3) . ?
C2A C3A 1.39(3) . ?
C2A C7A 1.39(3) . ?
C3A C4A 1.41(3) . ?
C4A C5A 1.36(3) . ?
C4A C8A 1.50(3) . ?
C5A H5A 0.95 . ?
C5A C6A 1.42(3) . ?
C6A C7A 1.33(3) . ?
C7A H7A 0.95 . ?
C8A H8AA 0.99 . ?
C8A H8AB 0.99 . ?
C9A H9AA 0.99 . ?
C9A H9AB 0.99 . ?
C9A C10A 1.56(2) . ?
C10A H10A 0.99 . ?
C10A H10B 0.99 . ?
C11A H11A 0.99 . ?
C11A H11B 0.99 . ?
C11A C12A 1.51(2) . ?
C12A C13A 1.42(2) . ?
C12A C17A 1.33(3) . ?
C13A C14A 1.45(2) . ?
C14A C15A 1.37(3) . ?
C14A C18A 1.44(2) . ?
C15A H15A 0.95 . ?
C15A C16A 1.32(3) . ?
C16A C17A 1.38(2) . ?
C17A H17A 0.95 . ?
C18A H18A 0.95 . ?
C19A H19A 0.98 . ?
C19A H19B 0.98 . ?
C19A H19C 0.98 . ?
C20A H20A 0.98 . ?
C20A H20B 0.98 . ?
C20A H20C 0.98 . ?
C1B H1BA 0.95 . ?
C1B C2B 1.42(3) . ?
C2B C3B 1.46(3) . ?
C2B C7B 1.41(3) . ?
C3B C4B 1.46(2) . ?
C4B C5B 1.39(2) . ?
C4B C8B 1.47(2) . ?
C5B H5B 0.95 . ?
C5B C6B 1.38(3) . ?
C6B C7B 1.37(3) . ?
C7B H7B 0.95 . ?
C8B H8BA 0.99 . ?
C8B H8BB 0.99 . ?
C9B H9BA 0.99 . ?
C9B H9BB 0.99 . ?
C9B C10B 1.54(3) . ?
C10B H10C 0.99 . ?
C10B H10D 0.99 . ?
C11B H11C 0.99 . ?
C11B H11D 0.99 . ?
C11B C12B 1.54(2) . ?
C12B C13B 1.36(2) . ?
C12B C17B 1.39(3) . ?
C13B C14B 1.39(2) . ?
C14B C15B 1.40(3) . ?
C14B C18B 1.45(2) . ?
C15B H15B 0.95 . ?
C15B C16B 1.30(3) . ?
C16B C17B 1.38(3) . ?
C17B H17B 0.95 . ?
C18B H18B 0.95 . ?
C19B H19D 0.98 . ?
C19B H19E 0.98 . ?
C19B H19F 0.98 . ?
C20B H20D 0.98 . ?
C20B H20E 0.98 . ?
C20B H20F 0.98 . ?
C1C H1CA 0.95 . ?
C1C C2C 1.50(3) . ?
C2C C3C 1.37(3) . ?
C2C C7C 1.49(3) . ?
C3C C4C 1.41(3) . ?
C4C C5C 1.39(3) . ?
C4C C8C 1.55(3) . ?
C5C H5C 0.95 . ?
C5C C6C 1.36(3) . ?
C6C C7C 1.27(3) . ?
C7C H7C 0.95 . ?
C8C H8CA 0.99 . ?
C8C H8CB 0.99 . ?
C9C H9CA 0.99 . ?
C9C H9CB 0.99 . ?
C9C C10C 1.55(2) . ?
C10C H10E 0.99 . ?
C10C H10F 0.99 . ?
C11C H11E 0.99 . ?
C11C H11F 0.99 . ?
C11C C12C 1.47(3) . ?
C12C C13C 1.40(2) . ?
C12C C17C 1.36(3) . ?
C13C C14C 1.38(2) . ?
C14C C15C 1.42(2) . ?
C14C C18C 1.44(3) . ?
C15C H15C 0.95 . ?
C15C C16C 1.35(3) . ?
C16C C17C 1.33(3) . ?
C17C H17C 0.95 . ?
C18C H18C 0.95 . ?
C19C H19G 0.98 . ?
C19C H19H 0.98 . ?
C19C H19I 0.98 . ?
C20C H20G 0.98 . ?
C20C H20H 0.98 . ?
C20C H20I 0.98 . ?
O48W O48W 1.75(6) 2_676 ?

loop_
_geom_torsion_atom_site_label_1
_geom_torsion_atom_site_label_2
_geom_torsion_atom_site_label_3
_geom_torsion_atom_site_label_4
_geom_torsion
_geom_torsion_site_symmetry_1
_geom_torsion_site_symmetry_2
_geom_torsion_site_symmetry_3
_geom_torsion_site_symmetry_4
_geom_torsion_publ_flag
Er1A O1LA C1A C2A 11(3) . . . . ?
Er1A O2LA C3A C2A -34(3) . . . . ?
Er1A O2LA C3A C4A 144.4(14) . . . . ?
Er1A O3LA C13A C12A 156.4(12) . . . . ?
Er1A O3LA C13A C14A -31(2) . . . . ?
Er1A O4LA C18A C14A 23(3) . . . . ?
Er1B O1LB C1B C2B -18(3) . . . . ?
Er1B O2LB C3B C2B 24(3) . . . . ?
Er1B O2LB C3B C4B -157.4(12) . . . . ?
Er1B O3LB C13B C12B -145.1(14) . . . . ?
Er1B O3LB C13B C14B 33(3) . . . . ?
Er1B O4LB C18B C14B -14(3) . . . . ?
Er1C O1LC C1C C2C 13(3) . . . . ?
Er1C O2LC C3C C2C -34(3) . . . . ?
Er1C O2LC C3C C4C 146.7(14) . . . . ?
Er1C O3LC C13C C12C 158.7(12) . . . . ?
Er1C O3LC C13C C14C -22(3) . . . . ?
Er1C O4LC C18C C14C 21(3) . . . . ?
Br1A C6A C7A C2A -178.3(17) . . . . ?
Br2A C16A C17A C12A -175.7(15) . . . . ?
Br1B C6B C7B C2B 176.7(15) . . . . ?
Br2B C16B C17B C12B 176.4(14) . . . . ?
Br1C C6C C7C C2C 178.7(16) . . . . ?
Br2C C16C C17C C12C -177.1(16) . . . . ?
K1 W10A O10A K2 126.6(13) . . . . ?
K1 W10A O28A W4A 153.0(7) . . . . ?
K1 W10A O28A K2 -46.3(8) . . . . ?
K1 W10A O34A W11A 117(2) . . . . ?
K1 W3C O15C Er1C 167.5(5) 1_455 . . . ?
K1 W8C O20C W3C 110(2) 1_455 . . . ?
K1 W8C O26C W9C -72.4(15) 1_455 . . . ?
K1 W8C O26C K7 111.5(6) 1_455 . . 2_565 ?
K2 W10A O10A K1 -126.6(13) . . . . ?
K2 W10A O28A W4A -160.7(13) . . . . ?
K2 W10A O34A W11A -174.6(18) . . . . ?
K3 W7A O19A W2A -101.8(13) . . . . ?
K3 W6B O18B W2B 42(2) 2_565 . . . ?
K3 W7B O7B K6 -138.1(4) 2_565 . . . ?
K3 W7B O19B W2B -30.0(18) 2_565 . . . ?
K3 W7B O19B K6 100.5(5) 2_565 . . . ?
K3 W11B O29B W5B 79.8(9) 2_565 . . . ?
K3 W11B O29B K14 -163.6(3) 2_565 . . . ?
K3 W11B O34B W10B -38.2(17) 2_565 . . . ?
K3 W11B O34B K14 162.9(3) 2_565 . . . ?
K3 W12B O12B K8 -100.5(11) 2_565 . . 2_565 ?
K3 W12B O35B W11B 165.4(19) 2_565 . . . ?
K3 W12B O36B W10B 30.4(17) 2_565 . . . ?
K3 W12B O36B K5 -110.0(5) 2_565 . . 2_565 ?
K4 W8A O8A K9 55.5(8) . . . . ?
K4 W8A O8A K10 -62.6(5) . . . . ?
K4 W8A O8A K12 162.4(6) . . . . ?
K4 W8A O20A W3A 32.5(18) . . . . ?
K4 W9A O21A W3A -36(2) . . . . ?
K4 W9A O27A W4A 85.4(8) . . . . ?
K4 W10A O10A K1 106.1(10) . . . . ?
K4 W10A O10A K2 -127.3(6) . . . . ?
K4 W10A O28A W4A -81.7(11) . . . . ?
K4 W10A O28A K2 79.0(8) . . . . ?
K4 W10A O34A W11A 40(2) . . . . ?
K4 W12A O12A K8 84.1(9) . . . . ?
K4 W12A O36A W10A -172.6(19) . . . . ?
K4 W9B O9B K8 178.1(11) . . . . ?
K4 W9B O9B K10 -97.5(8) . . . . ?
K4 W9B O21B W3B -158.1(19) . . . . ?
K5 W10B O10B K13 -160.0(7) 2_565 . . . ?
K5 W10B O10B K15 114.9(10) 2_565 . . . ?
K5 W10B O28B W4B -147.2(3) 2_565 . . . ?
K5 W10B O28B K13 24.6(11) 2_565 . . . ?
K5 W10B O28B K14 99.2(6) 2_565 . . . ?
K5 W12B O12B K8 113.5(12) 2_565 . . 2_565 ?
K5 W12B O35B W11B -61.9(16) 2_565 . . . ?
K5 W12B O35B K3 132.7(3) 2_565 . . 2_565 ?
K5 W12B O36B W10B 140.3(17) 2_565 . . . ?
K5 W10C O28C W4C 143.1(6) 2_565 . . . ?
K5 W10C O28C K15 36.9(5) 2_565 . . . ?
K5 W10C O36C W12C -79(2) 2_565 . . . ?
K5 W10C O36C K7 117.9(3) 2_565 . . 2_565 ?
K6 W2B O13B Er1B 165.5(3) . . . . ?
K6 W7B O19B W2B -130.5(17) . . . . ?
K7 W8C O8C K1 108.5(7) 2_565 . . 1_455 ?
K7 W8C O20C W3C 36(2) 2_565 . . . ?
K7 W8C O20C K1 -74.0(7) 2_565 . . 1_455 ?
K7 W8C O26C W9C 176(2) 2_565 . . . ?
K7 W9C O21C W3C -43(3) 2_565 . . . ?
K7 W9C O27C W4C 94.7(7) 2_565 . . . ?
K7 W9C O27C K11 -29.4(10) 2_565 . . . ?
K7 W10C O10C K5 145.3(7) 2_565 . . 2_565 ?
K7 W10C O28C W4C -80.2(8) 2_565 . . . ?
K7 W10C O28C K15 173.5(4) 2_565 . . . ?
K7 W10C O36C W12C 163(2) 2_565 . . . ?
K7 W12C O12C K6 41.4(12) 2_565 . . 2_565 ?
K7 W12C O32C W8C 109.9(12) 2_565 . . . ?
K8 W8B O8B K5 -147.0(11) . . . . ?
K8 W8B O20B W3B 72.2(14) . . . . ?
K8 W9B O9B K4 -178.1(11) . . . . ?
K8 W9B O9B K10 84.4(5) . . . . ?
K8 W9B O21B W3B -73(2) . . . . ?
K9 W11C O11C K10 -123(2) . . . . ?
K9 W11C O29C W5C 112.5(6) . . . . ?
K9 W11C O29C K13 -30.1(6) . . . . ?
K9 W11C O29C K15 -134.8(6) . . . . ?
K9 W11C O34C W10C -161.1(10) . . . . ?
K9 W11C O34C K5 -24.3(17) . . . 2_565 ?
K10 W8A O8A K9 118.1(11) . . . . ?
K10 W8A O8A K12 -135.0(9) . . . . ?
K10 W8A O20A W3A 155.9(10) . . . . ?
K10 W9B O9B K4 97.5(8) . . . . ?
K10 W9B O9B K8 -84.4(5) . . . . ?
K10 W9B O21B W3B -99(2) . . . . ?
K11 W4C O16C Er1C 147.5(15) . . . . ?
K11 W4C O22C W5C -169.9(10) . . . . ?
K11 W4C O22C K15 -3.7(11) . . . . ?
K11 Br1A C6A C5A 13(2) 1_665 . . . ?
K11 Br1A C6A C7A -165.6(17) 1_665 . . . ?
K12 W8A O8A K9 -106.9(10) . . . . ?
K12 W8A O8A K10 135.0(9) . . . . ?
K12 W8A O20A W3A 146.3(15) . . . . ?
K12 W7C O19C W2C -26(3) . . . . ?
K12 W11C O11C K9 62.6(4) . . . . ?
K12 W11C O11C K10 -60(2) . . . . ?
K12 W11C O29C W5C 81.2(7) . . . . ?
K12 W11C O29C K13 -61.4(9) . . . . ?
K12 W11C O29C K15 -166.1(4) . . . . ?
K12 W11C O34C W10C -44.6(18) . . . . ?
K12 W11C O34C K5 92.2(5) . . . 2_565 ?
K12 W12C O12C K6 -141.7(13) . . . 2_565 ?
K12 W12C O32C W8C -82.2(12) . . . . ?
K12 W12C O32C K7 167.9(3) . . . 2_565 ?
K13 W10B O10B K5 160.0(7) . . . 2_565 ?
K13 W10B O10B K15 -85.1(9) . . . . ?
K13 W10B O28B W4B -171.8(11) . . . . ?
K13 W10B O28B K14 74.6(7) . . . . ?
K13 W5C O17C Er1C -134.0(15) . . . . ?
K13 W11C O11C K9 -57.6(5) . . . . ?
K13 W11C O11C K10 180(2) . . . . ?
K13 W11C O29C W5C 142.6(10) . . . . ?
K13 W11C O29C K15 -104.7(9) . . . . ?
K13 W11C O34C W10C 154.6(14) . . . . ?
K13 W11C O34C K5 -68.6(6) . . . 2_565 ?
K14 W5B O17B Er1B -1.3(19) . . . . ?
K14 W10B O10B K5 -151.0(5) . . . 2_565 ?
K14 W10B O10B K13 49.0(5) . . . . ?
K14 W10B O10B K15 -36.1(7) . . . . ?
K14 W10B O28B W4B 113.6(8) . . . . ?
K14 W10B O28B K13 -74.6(7) . . . . ?
K14 W11B O29B W5B -116.6(10) . . . . ?
K14 W11B O34B W10B 158.9(17) . . . . ?
K15 W10B O10B K5 -114.9(10) . . . 2_565 ?
K15 W10B O10B K13 85.1(9) . . . . ?
K15 W10B O28B W4B 153.0(6) . . . . ?
K15 W10B O28B K13 -35.1(8) . . . . ?
K15 W10B O28B K14 39.5(5) . . . . ?
K15 W4C O4C K11 -104.4(7) . . . . ?
K15 W4C O16C Er1C 14(2) . . . . ?
K15 W4C O22C W5C -166.1(16) . . . . ?
K15 W5C O17C Er1C -11(2) . . . . ?
O2A W2A O13A Er1A 170.5(9) . . . . ?
O2A W2A O18A W6A -112.5(18) . . . . ?
O3A W3A O15A Er1A -165.5(7) . . . . ?
O4A W4A O16A Er1A 98.1(15) . . . . ?
O4A W4A O22A W5A -121.1(13) . . . . ?
O5A W5A O17A Er1A -89(2) . . . . ?
O7A W7A O19A W2A -124.1(14) . . . . ?
O8A W8A O20A W3A 130.2(14) . . . . ?
O9A W9A O21A W3A -131.8(19) . . . . ?
O9A W9A O27A W4A 179.9(7) . . . . ?
O10A W10A O28A W4A -173.5(10) . . . . ?
O10A W10A O28A K2 -12.9(9) . . . . ?
O10A W10A O34A W11A 129.5(19) . . . . ?
O11A W11A O29A W5A 174.4(10) . . . . ?
O12A W12A O36A W10A 118.8(15) . . . . ?
O12A W12A O36A K4 -68.6(7) . . . . ?
O13A W2A O18A W6A 144.0(18) . . . . ?
O14A W2A O13A Er1A 69.9(9) . . . . ?
O14A W2A O18A W6A 34(3) . . . . ?
O14A W3A O15A Er1A -65.6(7) . . . . ?
O16A W4A O22A W5A -15.9(13) . . . . ?
O18A W2A O13A Er1A -87.2(9) . . . . ?
O19A W2A O13A Er1A -16(3) . . . . ?
O19A W2A O18A W6A -22.1(18) . . . . ?
O19A W7A O7A K3 151.1(7) . . . . ?
O20A W3A O15A Er1A 37(2) . . . . ?
O20A W8A O8A K9 -81.9(9) . . . . ?
O20A W8A O8A K10 160.1(5) . . . . ?
O20A W8A O8A K12 25.1(7) . . . . ?
O21A W3A O15A Er1A 92.9(7) . . . . ?
O21A W9A O27A W4A -77.2(7) . . . . ?
O22A W4A O16A Er1A -5.2(15) . . . . ?
O22A W5A O17A Er1A 13(2) . . . . ?
O23A W5A O17A Er1A 169(2) . . . . ?
O24A W7A O7A K3 59.0(9) . . . . ?
O24A W7A O19A W2A -21.9(15) . . . . ?
O25A W7A O7A K3 -115.5(8) . . . . ?
O25A W7A O19A W2A 137.0(14) . . . . ?
O25A W8A O8A K9 -175.6(9) . . . . ?
O25A W8A O8A K10 66.3(6) . . . . ?
O25A W8A O8A K12 -68.7(7) . . . . ?
O25A W8A O20A W3A -132.0(15) . . . . ?
O26A W8A O8A K9 10.1(10) . . . . ?
O26A W8A O8A K10 -107.9(5) . . . . ?
O26A W8A O8A K12 117.1(6) . . . . ?
O26A W8A O20A W3A 28.1(15) . . . . ?
O26A W9A O21A W3A -32.8(19) . . . . ?
O26A W9A O27A W4A 7.7(19) . . . . ?
O27A W4A O16A Er1A -161.3(14) . . . . ?
O27A W4A O22A W5A 88.9(19) . . . . ?
O27A W9A O21A W3A 127.5(19) . . . . ?
O28A W4A O16A Er1A -89(2) . . . . ?
O28A W4A O22A W5A 145.3(13) . . . . ?
O28A W10A O10A K1 -114.5(11) . . . . ?
O28A W10A O10A K2 12.0(8) . . . . ?
O28A W10A O34A W11A -128.0(19) . . . . ?
O29A W5A O17A Er1A 89(3) . . . . ?
O30A W11A O29A W5A 73.4(9) . . . . ?
O31A W7A O7A K3 -29.9(9) . . . . ?
O31A W7A O19A W2A 58(2) . . . . ?
O31A W12A O12A K8 -51.6(10) . . . . ?
O31A W12A O36A W10A -63(3) . . . . ?
O31A W12A O36A K4 109.9(15) . . . . ?
O32A W8A O8A K9 98.8(9) . . . . ?
O32A W8A O8A K10 -19.2(6) . . . . ?
O32A W8A O8A K12 -154.2(6) . . . . ?
O32A W8A O20A W3A -52(2) . . . . ?
O32A W12A O12A K8 37.3(10) . . . . ?
O32A W12A O36A W10A -139.8(16) . . . . ?
O32A W12A O36A K4 32.8(6) . . . . ?
O33A W9A O21A W3A 39(3) . . . . ?
O33A W9A O27A W4A 80.4(7) . . . . ?
O33A W10A O10A K1 152.9(10) . . . . ?
O33A W10A O10A K2 -80.5(7) . . . . ?
O33A W10A O28A W4A -73.4(9) . . . . ?
O33A W10A O28A K2 87.2(7) . . . . ?
O33A W10A O34A W11A -36(3) . . . . ?
O34A W10A O10A K1 -21.7(11) . . . . ?
O34A W10A O10A K2 104.9(7) . . . . ?
O34A W10A O28A W4A 84.4(9) . . . . ?
O34A W10A O28A K2 -115.0(7) . . . . ?
O34A W11A O29A W5A -83.8(9) . . . . ?
O35A W11A O29A W5A -4(2) . . . . ?
O35A W12A O12A K8 -142.3(9) . . . . ?
O35A W12A O36A W10A 19.3(16) . . . . ?
O35A W12A O36A K4 -168.1(6) . . . . ?
O36A W10A O10A K1 66.0(11) . . . . ?
O36A W10A O10A K2 -167.4(6) . . . . ?
O36A W10A O28A W4A 5(2) . . . . ?
O36A W10A O28A K2 165.7(14) . . . . ?
O36A W10A O34A W11A 29.1(19) . . . . ?
O36A W12A O12A K8 127.8(9) . . . . ?
O37A W2A O13A Er1A -2.9(8) . . . . ?
O37A W2A O18A W6A 60.7(18) . . . . ?
O37A W3A O15A Er1A 7.0(7) . . . . ?
O37A Ge1A O38A W4A -59.7(8) . . . . ?
O37A Ge1A O38A W9A 59.6(8) . . . . ?
O37A Ge1A O38A W10A 178.2(6) . . . . ?
O37A Ge1A O39A W5A 58.5(8) . . . . ?
O37A Ge1A O39A W6A -59.6(8) . . . . ?
O37A Ge1A O39A W11A -177.9(6) . . . . ?
O37A Ge1A O40A W7A 58.3(8) . . . . ?
O37A Ge1A O40A W8A -59.4(8) . . . . ?
O37A Ge1A O40A W12A -179.9(6) . . . . ?
O38A W4A O16A Er1A -89.2(15) . . . . ?
O38A W4A O22A W5A 74.3(12) . . . . ?
O38A W9A O21A W3A 54.4(19) . . . . ?
O38A W9A O27A W4A 5.6(6) . . . . ?
O38A W10A O28A W4A -0.7(8) . . . . ?
O38A W10A O28A K2 159.9(7) . . . . ?
O38A W10A O34A W11A -55.1(19) . . . . ?
O38A Ge1A O37A W2A 175.1(7) . . . . ?
O38A Ge1A O37A W3A -54.7(8) . . . . ?
O38A Ge1A O39A W5A -63.8(8) . . . . ?
O38A Ge1A O39A W6A 178.1(6) . . . . ?
O38A Ge1A O39A W11A 59.8(8) . . . . ?
O38A Ge1A O40A W7A -179.9(6) . . . . ?
O38A Ge1A O40A W8A 62.4(8) . . . . ?
O38A Ge1A O40A W12A -58.1(8) . . . . ?
O39A W5A O17A Er1A 96(2) . . . . ?
O39A W11A O29A W5A 1.4(7) . . . . ?
O39A Ge1A O37A W2A 55.3(9) . . . . ?
O39A Ge1A O37A W3A -174.5(6) . . . . ?
O39A Ge1A O38A W4A 62.5(8) . . . . ?
O39A Ge1A O38A W9A -178.2(6) . . . . ?
O39A Ge1A O38A W10A -59.6(8) . . . . ?
O39A Ge1A O40A W7A -63.4(8) . . . . ?
O39A Ge1A O40A W8A 178.9(6) . . . . ?
O39A Ge1A O40A W12A 58.4(8) . . . . ?
O40A W7A O7A K3 -70(3) . . . . ?
O40A W7A O19A W2A 63.6(14) . . . . ?
O40A W8A O8A K9 144(2) . . . . ?
O40A W8A O8A K10 26(3) . . . . ?
O40A W8A O8A K12 -109(2) . . . . ?
O40A W8A O20A W3A -58.8(14) . . . . ?
O40A W12A O12A K8 -22(4) . . . . ?
O40A W12A O36A W10A -66.2(15) . . . . ?
O40A W12A O36A K4 106.4(6) . . . . ?
O40A Ge1A O37A W2A -64.8(9) . . . . ?
O40A Ge1A O37A W3A 65.4(8) . . . . ?
O40A Ge1A O38A W4A 180.0(6) . . . . ?
O40A Ge1A O38A W9A -60.7(7) . . . . ?
O40A Ge1A O38A W10A 57.9(8) . . . . ?
O40A Ge1A O39A W5A 178.8(6) . . . . ?
O40A Ge1A O39A W6A 60.7(8) . . . . ?
O40A Ge1A O39A W11A -57.7(8) . . . . ?
O2B W2B O13B Er1B 167.0(8) . . . . ?
O3B W3B O15B Er1B -171.2(7) . . . . ?
O4B W4B O16B Er1B 93.3(16) . . . . ?
O5B W5B O17B Er1B -95.6(15) . . . . ?
O6B W6B O18B W2B 136.6(17) . . . . ?
O7B W7B O19B W2B -126.5(15) . . . . ?
O7B W7B O19B K6 4.0(6) . . . . ?
O8B W8B O20B W3B 123.2(14) . . . . ?
O9B W9B O21B W3B -122(2) . . . . ?
O10B W10B O28B W4B -172.2(7) . . . . ?
O10B W10B O28B K13 -0.3(8) . . . . ?
O10B W10B O28B K14 74.3(6) . . . . ?
O11B W11B O29B W5B 174.0(8) . . . . ?
O11B W11B O29B K14 -69.4(7) . . . . ?
O11B W11B O34B W10B -130.7(15) . . . . ?
O11B W11B O34B K14 70.4(6) . . . . ?
O12B W12B O35B W11B -122.0(16) . . . . ?
O12B W12B O35B K3 72.6(6) . . . 2_565 ?
O12B W12B O36B W10B 125.4(14) . . . . ?
O12B W12B O36B K5 -14.9(6) . . . 2_565 ?
O13B W2B O2B K6 -178.9(5) . . . . ?
O14B W2B O2B K6 -81.0(5) . . . . ?
O14B W2B O13B Er1B 67.2(8) . . . . ?
O14B W3B O15B Er1B -71.8(8) . . . . ?
O18B W2B O2B K6 85.4(5) . . . . ?
O18B W2B O13B Er1B -91.3(8) . . . . ?
O19B W2B O2B K6 5.9(6) . . . . ?
O19B W2B O13B Er1B -30(2) . . . . ?
O19B W7B O7B K6 -4.0(6) . . . . ?
O20B W3B O15B Er1B 13(3) . . . . ?
O20B W8B O8B K5 125.8(9) . . . . ?
O20B W8B O8B K8 -87.2(5) . . . . ?
O21B W3B O15B Er1B 85.2(8) . . . . ?
O21B W9B O9B K4 -92.4(8) . . . . ?
O21B W9B O9B K8 85.6(6) . . . . ?
O21B W9B O9B K10 170.0(4) . . . . ?
O22B W4B O16B Er1B -10.1(16) . . . . ?
O22B W5B O17B Er1B 8.6(15) . . . . ?
O23B W5B O17B Er1B 165.9(15) . . . . ?
O23B W6B O18B W2B -124.0(18) . . . . ?
O24B W6B O18B W2B 35.8(18) . . . . ?
O24B W7B O7B K6 -95.3(5) . . . . ?
O24B W7B O19B W2B -24.0(15) . . . . ?
O24B W7B O19B K6 106.5(5) . . . . ?
O25B W7B O7B K6 88.7(5) . . . . ?
O25B W7B O19B W2B 135.2(15) . . . . ?
O25B W7B O19B K6 -94.4(5) . . . . ?
O25B W8B O8B K5 30.7(10) . . . . ?
O25B W8B O8B K8 177.7(4) . . . . ?
O25B W8B O20B W3B -136.6(14) . . . . ?
O26B W8B O8B K5 -143.0(9) . . . . ?
O26B W8B O8B K8 4.0(5) . . . . ?
O26B W8B O20B W3B 21.9(15) . . . . ?
O26B W9B O9B K4 179.7(7) . . . . ?
O26B W9B O9B K8 -2.2(6) . . . . ?
O26B W9B O9B K10 82.2(5) . . . . ?
O26B W9B O21B W3B -22(2) . . . . ?
O27B W4B O16B Er1B -167.1(16) . . . . ?
O27B W9B O9B K4 1.2(8) . . . . ?
O27B W9B O9B K8 179.3(5) . . . . ?
O27B W9B O9B K10 -96.3(5) . . . . ?
O27B W9B O21B W3B 137(2) . . . . ?
O28B W4B O16B Er1B -87(2) . . . . ?
O28B W10B O10B K5 160.3(5) . . . 2_565 ?
O28B W10B O10B K13 0.2(6) . . . . ?
O28B W10B O10B K15 -84.8(9) . . . . ?
O29B W5B O17B Er1B 93(2) . . . . ?
O29B W11B O34B W10B 127.4(15) . . . . ?
O29B W11B O34B K14 -31.5(5) . . . . ?
O30B W6B O18B W2B -32(3) . . . . ?
O30B W11B O29B W5B 73.1(8) . . . . ?
O30B W11B O29B K14 -170.3(5) . . . . ?
O30B W11B O34B W10B 34(2) . . . . ?
O30B W11B O34B K14 -125.0(12) . . . . ?
O31B W7B O7B K6 175.1(5) . . . . ?
O31B W7B O19B W2B 56(2) . . . . ?
O31B W7B O19B K6 -173.8(10) . . . . ?
O31B W12B O12B K8 -54.8(12) . . . 2_565 ?
O31B W12B O35B W11B 138.2(16) . . . . ?
O31B W12B O35B K3 -27.2(5) . . . 2_565 ?
O31B W12B O36B W10B -53(2) . . . . ?
O31B W12B O36B K5 166.4(12) . . . 2_565 ?
O32B W8B O8B K5 -55.9(9) . . . . ?
O32B W8B O8B K8 91.1(5) . . . . ?
O32B W8B O20B W3B -53(2) . . . . ?
O32B W12B O12B K8 35.1(12) . . . 2_565 ?
O32B W12B O35B W11B 57(2) . . . . ?
O32B W12B O35B K3 -108.8(13) . . . 2_565 ?
O32B W12B O36B W10B -135.5(14) . . . . ?
O32B W12B O36B K5 84.1(5) . . . 2_565 ?
O33B W9B O9B K4 90.4(8) . . . . ?
O33B W9B O9B K8 -91.5(5) . . . . ?
O33B W9B O9B K10 -7.2(5) . . . . ?
O33B W9B O21B W3B 52(3) . . . . ?
O33B W10B O10B K5 67.7(5) . . . 2_565 ?
O33B W10B O10B K13 -92.3(6) . . . . ?
O33B W10B O10B K15 -177.3(8) . . . . ?
O33B W10B O28B W4B -72.3(7) . . . . ?
O33B W10B O28B K13 99.5(8) . . . . ?
O33B W10B O28B K14 174.1(5) . . . . ?
O34B W10B O10B K5 -105.6(5) . . . 2_565 ?
O34B W10B O10B K13 94.4(6) . . . . ?
O34B W10B O10B K15 9.3(9) . . . . ?
O34B W10B O28B W4B 85.0(7) . . . . ?
O34B W10B O28B K13 -103.2(7) . . . . ?
O34B W10B O28B K14 -28.6(5) . . . . ?
O34B W11B O29B W5B -84.8(8) . . . . ?
O34B W11B O29B K14 31.8(5) . . . . ?
O35B W11B O29B W5B -12(2) . . . . ?
O35B W11B O29B K14 104.9(14) . . . . ?
O35B W11B O34B W10B -29.8(15) . . . . ?
O35B W11B O34B K14 171.2(5) . . . . ?
O35B W12B O12B K8 -145.5(10) . . . 2_565 ?
O35B W12B O36B W10B 22.9(14) . . . . ?
O35B W12B O36B K5 -117.5(5) . . . 2_565 ?
O36B W10B O10B K5 -18.9(6) . . . 2_565 ?
O36B W10B O10B K13 -178.9(6) . . . . ?
O36B W10B O10B K15 96.0(8) . . . . ?
O36B W10B O28B W4B 5(2) . . . . ?
O36B W10B O28B K13 177.3(13) . . . . ?
O36B W10B O28B K14 -108.1(15) . . . . ?
O36B W12B O12B K8 125.7(11) . . . 2_565 ?
O36B W12B O35B W11B -22.0(16) . . . . ?
O36B W12B O35B K3 172.6(5) . . . 2_565 ?
O37B W2B O13B Er1B -5.4(8) . . . . ?
O37B W3B O15B Er1B 2.3(7) . . . . ?
O37B Ge1B O38B W5B 60.5(7) . . . . ?
O37B Ge1B O38B W6B -58.0(7) . . . . ?
O37B Ge1B O38B W11B 179.9(6) . . . . ?
O37B Ge1B O39B W4B -58.9(8) . . . . ?
O37B Ge1B O39B W9B 58.1(8) . . . . ?
O37B Ge1B O39B W10B 178.7(6) . . . . ?
O37B Ge1B O40B W7B 58.9(8) . . . . ?
O37B Ge1B O40B W8B -55.1(8) . . . . ?
O37B Ge1B O40B W12B -178.7(6) . . . . ?
O38B W5B O17B Er1B 94.3(15) . . . . ?
O38B W6B O18B W2B -50.4(17) . . . . ?
O38B W11B O29B W5B 1.4(7) . . . . ?
O38B W11B O29B K14 118.0(6) . . . . ?
O38B W11B O34B W10B 53.5(15) . . . . ?
O38B W11B O34B K14 -105.4(5) . . . . ?
O38B Ge1B O37B W2B 53.4(8) . . . . ?
O38B Ge1B O37B W3B -176.1(6) . . . . ?
O38B Ge1B O39B W4B 65.0(7) . . . . ?
O38B Ge1B O39B W9B -178.0(6) . . . . ?
O38B Ge1B O39B W10B -57.4(8) . . . . ?
O38B Ge1B O40B W7B -63.6(7) . . . . ?
O38B Ge1B O40B W8B -177.6(6) . . . . ?
O38B Ge1B O40B W12B 58.8(8) . . . . ?
O39B W4B O16B Er1B -94.7(16) . . . . ?
O39B W9B O9B K4 50(3) . . . . ?
O39B W9B O9B K8 -132(3) . . . . ?
O39B W9B O9B K10 -48(3) . . . . ?
O39B W9B O21B W3B 65(2) . . . . ?
O39B W10B O28B W4B -0.9(6) . . . . ?
O39B W10B O28B K13 170.9(8) . . . . ?
O39B W10B O28B K14 -114.5(5) . . . . ?
O39B Ge1B O37B W2B 175.1(6) . . . . ?
O39B Ge1B O37B W3B -54.4(8) . . . . ?
O39B Ge1B O38B W5B -62.9(7) . . . . ?
O39B Ge1B O38B W6B 178.7(6) . . . . ?
O39B Ge1B O38B W11B 56.5(7) . . . . ?
O39B Ge1B O40B W7B -179.6(6) . . . . ?
O39B Ge1B O40B W8B 66.4(7) . . . . ?
O39B Ge1B O40B W12B -57.2(8) . . . . ?
O40B W7B O7B K6 131(2) . . . . ?
O40B W7B O19B W2B 62.0(15) . . . . ?
O40B W7B O19B K6 -167.6(5) . . . . ?
O40B W8B O8B K5 -26(3) . . . . ?
O40B W8B O8B K8 121(2) . . . . ?
O40B W8B O20B W3B -62.7(14) . . . . ?
O40B W12B O12B K8 -6(4) . . . 2_565 ?
O40B W12B O35B W11B 64.6(16) . . . . ?
O40B W12B O35B K3 -100.8(5) . . . 2_565 ?
O40B W12B O36B W10B -62.1(14) . . . . ?
O40B W12B O36B K5 157.5(5) . . . 2_565 ?
O40B Ge1B O37B W2B -66.0(8) . . . . ?
O40B Ge1B O37B W3B 64.6(8) . . . . ?
O40B Ge1B O38B W5B -178.0(6) . . . . ?
O40B Ge1B O38B W6B 63.5(7) . . . . ?
O40B Ge1B O38B W11B -58.7(7) . . . . ?
O40B Ge1B O39B W4B -179.9(6) . . . . ?
O40B Ge1B O39B W9B -62.9(7) . . . . ?
O40B Ge1B O39B W10B 57.7(8) . . . . ?
O2C W2C O13C Er1C 172.0(8) . . . . ?
O3C W3C O15C Er1C -168.4(9) . . . . ?
O4C W4C O16C Er1C 95.7(17) . . . . ?
O4C W4C O22C W5C -120.4(12) . . . . ?
O4C W4C O22C K15 45.8(8) . . . . ?
O5C W5C O17C Er1C -87.8(18) . . . . ?
O7C W7C O19C W2C -126(2) . . . . ?
O8C W8C O20C W3C 129(2) . . . . ?
O8C W8C O20C K1 19.3(10) . . . 1_455 ?
O8C W8C O26C W9C -121.2(16) . . . . ?
O8C W8C O26C K7 62.7(9) . . . 2_565 ?
O9C W9C O21C W3C -134(2) . . . . ?
O9C W9C O27C W4C 178.0(7) . . . . ?
O9C W9C O27C K11 53.9(9) . . . . ?
O10C W10C O28C W4C -174.4(7) . . . . ?
O10C W10C O28C K15 79.3(7) . . . . ?
O10C W10C O36C W12C -123(2) . . . . ?
O10C W10C O36C K7 74.5(6) . . . 2_565 ?
O11C W11C O29C W5C 168.9(7) . . . . ?
O11C W11C O29C K13 26.3(8) . . . . ?
O11C W11C O29C K15 -78.4(7) . . . . ?
O11C W11C O34C W10C -131.3(16) . . . . ?
O11C W11C O34C K5 5.6(7) . . . 2_565 ?
O12C W12C O32C W8C -174.0(11) . . . . ?
O12C W12C O32C K7 76.1(9) . . . 2_565 ?
O14C W2C O13C Er1C 71.4(8) . . . . ?
O14C W3C O3C K1 107.8(9) . . . 1_455 ?
O14C W3C O15C Er1C -68.9(9) . . . . ?
O15C W3C O3C K1 -154.5(8) . . . 1_455 ?
O16C W4C O4C K11 128.0(7) . . . . ?
O16C W4C O22C W5C -14.0(12) . . . . ?
O16C W4C O22C K15 152.1(8) . . . . ?
O18C W2C O13C Er1C -86.4(8) . . . . ?
O19C W2C O13C Er1C -19(3) . . . . ?
O20C W3C O3C K1 20.3(9) . . . 1_455 ?
O20C W3C O15C Er1C 30(3) . . . . ?
O20C W8C O8C K1 -20.2(10) . . . 1_455 ?
O20C W8C O26C W9C -16.7(15) . . . . ?
O20C W8C O26C K7 167.2(7) . . . 2_565 ?
O21C W3C O3C K1 -58.4(9) . . . 1_455 ?
O21C W3C O15C Er1C 88.9(9) . . . . ?
O21C W9C O27C W4C -76.5(8) . . . . ?
O21C W9C O27C K11 159.4(9) . . . . ?
O22C W4C O4C K11 -133.2(7) . . . . ?
O22C W4C O16C Er1C -9.5(17) . . . . ?
O22C W5C O17C Er1C 15.2(18) . . . . ?
O23C W5C O17C Er1C 171.1(18) . . . . ?
O24C W7C O19C W2C -23(2) . . . . ?
O25C W7C O19C W2C 137(2) . . . . ?
O25C W8C O8C K1 -116.1(8) . . . 1_455 ?
O25C W8C O20C W3C -134(2) . . . . ?
O25C W8C O20C K1 116.5(7) . . . 1_455 ?
O25C W8C O26C W9C 80(2) . . . . ?
O25C W8C O26C K7 -96.5(17) . . . 2_565 ?
O26C W8C O8C K1 71.5(9) . . . 1_455 ?
O26C W8C O20C W3C 25(2) . . . . ?
O26C W8C O20C K1 -85.1(7) . . . 1_455 ?
O26C W9C O21C W3C -30(2) . . . . ?
O26C W9C O27C W4C 9.1(19) . . . . ?
O26C W9C O27C K11 -115.0(15) . . . . ?
O27C W4C O4C K11 34.1(7) . . . . ?
O27C W4C O16C Er1C -164.7(17) . . . . ?
O27C W4C O22C W5C 89.7(16) . . . . ?
O27C W4C O22C K15 -104.1(12) . . . . ?
O27C W9C O21C W3C 128(2) . . . . ?
O28C W4C O4C K11 -48.8(7) . . . . ?
O28C W4C O16C Er1C -94(2) . . . . ?
O28C W4C O22C W5C 146.4(12) . . . . ?
O28C W4C O22C K15 -47.5(8) . . . . ?
O28C W10C O10C K5 -83.2(8) . . . 2_565 ?
O28C W10C O36C W12C 52(3) . . . . ?
O28C W10C O36C K7 -111.2(13) . . . 2_565 ?
O29C W5C O17C Er1C 90(2) . . . . ?
O29C W11C O11C K9 -74.1(6) . . . . ?
O29C W11C O11C K10 163(2) . . . . ?
O29C W11C O34C W10C 124.6(16) . . . . ?
O29C W11C O34C K5 -98.6(6) . . . 2_565 ?
O30C W11C O11C K9 19.3(7) . . . . ?
O30C W11C O11C K10 -104(2) . . . . ?
O30C W11C O29C W5C 71.5(7) . . . . ?
O30C W11C O29C K13 -71.1(7) . . . . ?
O30C W11C O29C K15 -175.8(7) . . . . ?
O30C W11C O34C W10C 27(3) . . . . ?
O30C W11C O34C K5 164.1(13) . . . 2_565 ?
O31C W7C O19C W2C 50(4) . . . . ?
O31C W12C O12C K6 -95.7(14) . . . 2_565 ?
O31C W12C O32C W8C -73.6(10) . . . . ?
O31C W12C O32C K7 176.5(7) . . . 2_565 ?
O32C W8C O8C K1 159.1(7) . . . 1_455 ?
O32C W8C O20C W3C -49(3) . . . . ?
O32C W8C O20C K1 -159.1(15) . . . 1_455 ?
O32C W8C O26C W9C 139.9(16) . . . . ?
O32C W8C O26C K7 -36.2(7) . . . 2_565 ?
O32C W12C O12C K6 -4.4(15) . . . 2_565 ?
O33C W9C O21C W3C 43(4) . . . . ?
O33C W9C O27C W4C 82.1(8) . . . . ?
O33C W9C O27C K11 -42.0(9) . . . . ?
O33C W10C O10C K5 -174.5(8) . . . 2_565 ?
O33C W10C O28C W4C -74.3(8) . . . . ?
O33C W10C O28C K15 179.4(7) . . . . ?
O33C W10C O36C W12C 137(2) . . . . ?
O33C W10C O36C K7 -25.6(6) . . . 2_565 ?
O34C W10C O10C K5 9.3(9) . . . 2_565 ?
O34C W10C O28C W4C 85.7(7) . . . . ?
O34C W10C O28C K15 -20.5(6) . . . . ?
O34C W10C O36C W12C -24(2) . . . . ?
O34C W10C O36C K7 173.0(5) . . . 2_565 ?
O34C W11C O11C K9 -168.8(5) . . . . ?
O34C W11C O11C K10 68(2) . . . . ?
O34C W11C O29C W5C -86.5(7) . . . . ?
O34C W11C O29C K13 130.9(7) . . . . ?
O34C W11C O29C K15 26.2(7) . . . . ?
O35C W11C O11C K9 105.5(6) . . . . ?
O35C W11C O11C K10 -17(2) . . . . ?
O35C W11C O29C W5C -9.8(18) . . . . ?
O35C W11C O29C K13 -152.4(13) . . . . ?
O35C W11C O29C K15 102.9(15) . . . . ?
O35C W11C O34C W10C -34.2(16) . . . . ?
O35C W11C O34C K5 102.6(6) . . . 2_565 ?
O35C W12C O12C K6 174.0(12) . . . 2_565 ?
O35C W12C O32C W8C 10(2) . . . . ?
O35C W12C O32C K7 -99.5(18) . . . 2_565 ?
O36C W10C O10C K5 94.4(9) . . . 2_565 ?
O36C W10C O28C W4C 11.4(18) . . . . ?
O36C W10C O28C K15 -94.9(15) . . . . ?
O36C W12C O12C K6 88.3(13) . . . 2_565 ?
O36C W12C O32C W8C 83.4(10) . . . . ?
O36C W12C O32C K7 -26.6(7) . . . 2_565 ?
O37C W2C O13C Er1C -1.7(7) . . . . ?
O37C W3C O15C Er1C 5.0(8) . . . . ?
O37C Ge1C O38C W5C 56.6(9) . . . . ?
O37C Ge1C O38C W6C -60.3(8) . . . . ?
O37C Ge1C O38C W11C 179.1(7) . . . . ?
O37C Ge1C O39C W4C -58.6(9) . . . . ?
O37C Ge1C O39C W9C 59.1(9) . . . . ?
O37C Ge1C O39C W10C 179.1(7) . . . . ?
O37C Ge1C O40C W7C 58.2(9) . . . . ?
O37C Ge1C O40C W8C -56.5(10) . . . . ?
O37C Ge1C O40C W12C -178.9(8) . . . . ?
O38C W5C O17C Er1C 97.8(18) . . . . ?
O38C W11C O11C K9 1(3) . . . . ?
O38C W11C O11C K10 -121(3) . . . . ?
O38C W11C O29C W5C -0.1(5) . . . . ?
O38C W11C O29C K13 -142.7(7) . . . . ?
O38C W11C O29C K15 112.6(7) . . . . ?
O38C W11C O34C W10C 50.6(16) . . . . ?
O38C W11C O34C K5 -172.6(5) . . . 2_565 ?
O38C Ge1C O37C W2C 56.4(9) . . . . ?
O38C Ge1C O37C W3C -177.3(7) . . . . ?
O38C Ge1C O39C W4C 63.8(8) . . . . ?
O38C Ge1C O39C W9C -178.5(7) . . . . ?
O38C Ge1C O39C W10C -58.5(9) . . . . ?
O38C Ge1C O40C W7C -65.2(8) . . . . ?
O38C Ge1C O40C W8C -179.9(7) . . . . ?
O38C Ge1C O40C W12C 57.7(10) . . . . ?
O39C W4C O4C K11 -20(2) . . . . ?
O39C W4C O16C Er1C -93.1(16) . . . . ?
O39C W4C O22C W5C 75.1(12) . . . . ?
O39C W4C O22C K15 -118.7(8) . . . . ?
O39C W9C O21C W3C 55(2) . . . . ?
O39C W9C O27C W4C 6.1(6) . . . . ?
O39C W9C O27C K11 -118.0(9) . . . . ?
O39C W10C O28C W4C -0.4(6) . . . . ?
O39C W10C O28C K15 -106.6(6) . . . . ?
O39C W10C O36C W12C 63(2) . . . . ?
O39C W10C O36C K7 -99.9(5) . . . 2_565 ?
O39C Ge1C O37C W2C 176.0(7) . . . . ?
O39C Ge1C O37C W3C -57.7(9) . . . . ?
O39C Ge1C O38C W5C -64.9(8) . . . . ?
O39C Ge1C O38C W6C 178.3(6) . . . . ?
O39C Ge1C O38C W11C 57.6(9) . . . . ?
O39C Ge1C O40C W7C 179.6(7) . . . . ?
O39C Ge1C O40C W8C 65.0(9) . . . . ?
O39C Ge1C O40C W12C -57.4(10) . . . . ?
O40C W7C O19C W2C 62(2) . . . . ?
O40C W8C O8C K1 -159(3) . . . 1_455 ?
O40C W8C O20C W3C -59(2) . . . . ?
O40C W8C O20C K1 -169.4(6) . . . 1_455 ?
O40C W8C O26C W9C 68.9(15) . . . . ?
O40C W8C O26C K7 -107.2(6) . . . 2_565 ?
O40C W12C O32C W8C -0.5(8) . . . . ?
O40C W12C O32C K7 -110.4(7) . . . 2_565 ?
O40C Ge1C O37C W2C -64.4(9) . . . . ?
O40C Ge1C O37C W3C 61.8(10) . . . . ?
O40C Ge1C O38C W5C 179.8(7) . . . . ?
O40C Ge1C O38C W6C 63.0(8) . . . . ?
O40C Ge1C O38C W11C -57.7(9) . . . . ?
O40C Ge1C O39C W4C 179.3(7) . . . . ?
O40C Ge1C O39C W9C -63.0(9) . . . . ?
O40C Ge1C O39C W10C 57.0(9) . . . . ?
O1LA C1A C2A C3A 9(4) . . . . ?
O1LA C1A C2A C7A -173(2) . . . . ?
O2LA C3A C4A C5A 179.6(18) . . . . ?
O2LA C3A C4A C8A 3(3) . . . . ?
O3LA C13A C14A C15A -178.5(17) . . . . ?
O3LA C13A C14A C18A -3(3) . . . . ?
O1LB C1B C2B C3B -11(3) . . . . ?
O1LB C1B C2B C7B 179.0(19) . . . . ?
O2LB C3B C4B C5B 176.3(16) . . . . ?
O2LB C3B C4B C8B -10(3) . . . . ?
O3LB C13B C14B C15B 179.7(16) . . . . ?
O3LB C13B C14B C18B -3(3) . . . . ?
O1LC C1C C2C C3C 8(3) . . . . ?
O1LC C1C C2C C7C -174.3(19) . . . . ?
O2LC C3C C4C C5C 178.3(18) . . . . ?
O2LC C3C C4C C8C -2(3) . . . . ?
O3LC C13C C14C C15C 178.6(16) . . . . ?
O3LC C13C C14C C18C -6(3) . . . . ?
N1A C9A C10A N2A -97.4(19) . . . . ?
N2A C11A C12A C13A -44(2) . . . . ?
N2A C11A C12A C17A 142.4(18) . . . . ?
N1B C9B C10B N2B 97.4(18) . . . . ?
N2B C11B C12B C13B 50(2) . . . . ?
N2B C11B C12B C17B -131.6(17) . . . . ?
N1C C9C C10C N2C -97(2) . . . . ?
N2C C11C C12C C13C -44(2) . . . . ?
N2C C11C C12C C17C 144.9(18) . . . . ?
C1A C2A C3A O2LA 1(3) . . . . ?
C1A C2A C3A C4A -177.5(18) . . . . ?
C1A C2A C7A C6A 176(2) . . . . ?
C2A C3A C4A C5A -2(3) . . . . ?
C2A C3A C4A C8A -179.2(18) . . . . ?
C3A C2A C7A C6A -6(3) . . . . ?
C3A C4A C5A C6A 0(3) . . . . ?
C3A C4A C8A N1A -51(2) . . . . ?
C4A C5A C6A Br1A -179.0(15) . . . . ?
C4A C5A C6A C7A -1(3) . . . . ?
C5A C4A C8A N1A 132.0(19) . . . . ?
C5A C6A C7A C2A 3(4) . . . . ?
C7A C2A C3A O2LA -177.0(18) . . . . ?
C7A C2A C3A C4A 5(3) . . . . ?
C8A N1A C9A C10A -63(2) . . . . ?
C8A C4A C5A C6A 177.0(19) . . . . ?
C9A N1A C8A C4A 163.6(16) . . . . ?
C10A N2A C11A C12A -71.5(19) . . . . ?
C11A N2A C10A C9A 174.9(13) . . . . ?
C11A C12A C13A O3LA 7(3) . . . . ?
C11A C12A C13A C14A -165.8(15) . . . . ?
C11A C12A C17A C16A 166.0(17) . . . . ?
C12A C13A C14A C15A -5(2) . . . . ?
C12A C13A C14A C18A 169.8(16) . . . . ?
C13A C12A C17A C16A -7(3) . . . . ?
C13A C14A C15A C16A 3(3) . . . . ?
C13A C14A C18A O4LA 6(3) . . . . ?
C14A C15A C16A Br2A 177.6(15) . . . . ?
C14A C15A C16A C17A -3(3) . . . . ?
C15A C14A C18A O4LA -178.4(18) . . . . ?
C15A C16A C17A C12A 5(3) . . . . ?
C17A C12A C13A O3LA -179.3(17) . . . . ?
C17A C12A C13A C14A 7(3) . . . . ?
C18A C14A C15A C16A -172.0(19) . . . . ?
C19A N1A C8A C4A -72(2) . . . . ?
C19A N1A C9A C10A 172.8(16) . . . . ?
C20A N2A C10A C9A -65.4(19) . . . . ?
C20A N2A C11A C12A 164.9(16) . . . . ?
C1B C2B C3B O2LB 8(3) . . . . ?
C1B C2B C3B C4B -170.1(17) . . . . ?
C1B C2B C7B C6B 178.2(18) . . . . ?
C2B C3B C4B C5B -5(3) . . . . ?
C2B C3B C4B C8B 168.1(17) . . . . ?
C3B C2B C7B C6B 8(3) . . . . ?
C3B C4B C5B C6B 3(3) . . . . ?
C3B C4B C8B N1B 45(2) . . . . ?
C4B C5B C6B Br1B 177.5(15) . . . . ?
C4B C5B C6B C7B 6(3) . . . . ?
C5B C4B C8B N1B -141.9(17) . . . . ?
C5B C6B C7B C2B -11(3) . . . . ?
C7B C2B C3B O2LB 178.0(18) . . . . ?
C7B C2B C3B C4B 0(3) . . . . ?
C8B N1B C9B C10B -174.6(15) . . . . ?
C8B C4B C5B C6B -170.4(19) . . . . ?
C9B N1B C8B C4B 72(2) . . . . ?
C10B N2B C11B C12B -163.4(16) . . . . ?
C11B N2B C10B C9B 64(2) . . . . ?
C11B C12B C13B O3LB -3(3) . . . . ?
C11B C12B C13B C14B 178.8(16) . . . . ?
C11B C12B C17B C16B -177.9(17) . . . . ?
C12B C13B C14B C15B -2(3) . . . . ?
C12B C13B C14B C18B 175.2(17) . . . . ?
C13B C12B C17B C16B 1(3) . . . . ?
C13B C14B C15B C16B 3(3) . . . . ?
C13B C14B C18B O4LB -4(3) . . . . ?
C14B C15B C16B Br2B -178.0(14) . . . . ?
C14B C15B C16B C17B -2(3) . . . . ?
C15B C14B C18B O4LB 173.0(18) . . . . ?
C15B C16B C17B C12B 0(3) . . . . ?
C17B C12B C13B O3LB 178.5(17) . . . . ?
C17B C12B C13B C14B 0(3) . . . . ?
C18B C14B C15B C16B -174.5(18) . . . . ?
C19B N1B C8B C4B -164.8(16) . . . . ?
C19B N1B C9B C10B 66(2) . . . . ?
C20B N2B C10B C9B -173.1(15) . . . . ?
C20B N2B C11B C12B 72.6(19) . . . . ?
C1C C2C C3C O2LC 1(3) . . . . ?
C1C C2C C3C C4C -179.9(18) . . . . ?
C1C C2C C7C C6C 179(2) . . . . ?
C2C C3C C4C C5C -1(3) . . . . ?
C2C C3C C4C C8C 178.8(18) . . . . ?
C3C C2C C7C C6C -3(3) . . . . ?
C3C C4C C5C C6C 1(3) . . . . ?
C3C C4C C8C N1C -46(2) . . . . ?
C4C C5C C6C Br1C -177.5(16) . . . . ?
C4C C5C C6C C7C -1(3) . . . . ?
C5C C4C C8C N1C 134.5(19) . . . . ?
C5C C6C C7C C2C 2(3) . . . . ?
C7C C2C C3C O2LC -177.1(18) . . . . ?
C7C C2C C3C C4C 2(3) . . . . ?
C8C N1C C9C C10C -68(2) . . . . ?
C8C C4C C5C C6C -179.7(19) . . . . ?
C9C N1C C8C C4C 162.5(15) . . . . ?
C10C N2C C11C C12C -71(2) . . . . ?
C11C N2C C10C C9C 175.5(16) . . . . ?
C11C C12C C13C O3LC 10(3) . . . . ?
C11C C12C C13C C14C -168.9(16) . . . . ?
C11C C12C C17C C16C 169.1(19) . . . . ?
C12C C13C C14C C15C -2(3) . . . . ?
C12C C13C C14C C18C 172.5(17) . . . . ?
C13C C12C C17C C16C -2(3) . . . . ?
C13C C14C C15C C16C 1(3) . . . . ?
C13C C14C C18C O4LC 6(3) . . . . ?
C14C C15C C16C Br2C 177.5(13) . . . . ?
C14C C15C C16C C17C -1(3) . . . . ?
C15C C14C C18C O4LC -179(2) . . . . ?
C15C C16C C17C C12C 1(3) . . . . ?
C17C C12C C13C O3LC -178.3(16) . . . . ?
C17C C12C C13C C14C 3(3) . . . . ?
C18C C14C C15C C16C -173.5(18) . . . . ?
C19C N1C C8C C4C -74(2) . . . . ?
C19C N1C C9C C10C 169.0(15) . . . . ?
C20C N2C C10C C9C -65(2) . . . . ?
C20C N2C C11C C12C 167.9(16) . . . . ?
